data_7711909
loop_
_publ_author_name
'Ludwig, Stephan'
'Hamann, Friederike M.'
'Helmdach, Kai'
'Villinger, Alexander'
'Seidel, Wolfram W.'

_publ_section_title
;
 Tuning the potential of redox-active diphosphine ligands based on the
 alkyne complexes
 [Tp*W(CO)L{&#x3b7;<sup>2</sup>-C<sub>2</sub>(PPh<sub>2</sub>)<sub>2</sub>}].
;
_journal_issue 2
_journal_name_full 'Dalton transactions (Cambridge, England : 2003)'
_journal_page_first 326
_journal_page_last 337
_journal_paper_doi 10.1039/d2dt02794a
_journal_volume 52
_journal_year 2023
_chemical_formula_moiety 'C46 H48 B F3 N6 O4.157 P2 S W, 0.333(C5 H12), 1.333(C4 H8 O)'
_chemical_formula_sum 'C53 H62.67 B F3 N6 O5.49 P2 S W'
_chemical_formula_weight 1217.20
_chemical_name_systematic
\h2-{Bis(diphenylphosphanyl)ethyne}-carbonyl-hydrido{tris(3,4,5-trimethylpyrazolyl)borato}-\k1-trifluoromethansulfonate-tungsten(II)
_chemical_properties_physical Air-sensitive
_space_group_crystal_system triclinic
_space_group_IT_number 1
_space_group_name_Hall 'P 1'
_space_group_name_H-M_alt 'P 1'
_atom_sites_solution_hydrogens geom
_audit_creation_method SHELXL-2014/7
_audit_update_record
;
2022-11-02 deposited with the CCDC.	2022-12-12 downloaded from the CCDC.
;
_cell_angle_alpha 98.383(3)
_cell_angle_beta 104.409(4)
_cell_angle_gamma 93.786(3)
_cell_formula_units_Z 6
_cell_length_a 15.1651(9)
_cell_length_b 21.3862(12)
_cell_length_c 25.7029(16)
_cell_measurement_reflns_used 9745
_cell_measurement_temperature 123(2)
_cell_measurement_theta_max 27.61
_cell_measurement_theta_min 2.41
_cell_volume 7941.9(8)
_computing_cell_refinement 'Bruker Apex V7.51A'
_computing_data_collection 'Bruker Apex V7.51A'
_computing_data_reduction 'Bruker SAINT'
_computing_molecular_graphics 'ORTEP-3v2.01 (Farrugia, 2012)'
_computing_publication_material 'SHELXL-2014/7 (Sheldrick, 2015)'
_computing_structure_refinement 'SHELXL-2014/7 (Sheldrick, 2015)'
_computing_structure_solution 'Bruker SHELXTL'
_diffrn_ambient_temperature 123(2)
_diffrn_detector_area_resol_mean 10.4167
_diffrn_measured_fraction_theta_full 0.999
_diffrn_measured_fraction_theta_max 0.999
_diffrn_measurement_device_type 'Bruker Apex Kappa-II-CCD-diffractometer'
_diffrn_measurement_method 'phi and omega scans'
_diffrn_radiation_type MoK\a
_diffrn_radiation_wavelength 0.71073
_diffrn_reflns_av_R_equivalents 0.0679
_diffrn_reflns_av_unetI/netI 0.0921
_diffrn_reflns_Laue_measured_fraction_full 0.999
_diffrn_reflns_Laue_measured_fraction_max 0.999
_diffrn_reflns_limit_h_max 19
_diffrn_reflns_limit_h_min -19
_diffrn_reflns_limit_k_max 27
_diffrn_reflns_limit_k_min -27
_diffrn_reflns_limit_l_max 33
_diffrn_reflns_limit_l_min -33
_diffrn_reflns_number 212014
_diffrn_reflns_point_group_measured_fraction_full 0.977
_diffrn_reflns_point_group_measured_fraction_max 0.958
_diffrn_reflns_theta_full 25.242
_diffrn_reflns_theta_max 27.500
_diffrn_reflns_theta_min 2.231
_diffrn_source 'sealed tube'
_exptl_absorpt_coefficient_mu 2.346
_exptl_absorpt_correction_T_max 0.7465
_exptl_absorpt_correction_T_min 0.6480
_exptl_absorpt_correction_type multi-scan
_exptl_absorpt_process_details '(SADABS; Sheldrick, 2004)'
_exptl_crystal_colour green
_exptl_crystal_density_diffrn 1.527
_exptl_crystal_description block
_exptl_crystal_F_000 3711
_exptl_crystal_recrystallization_method 'Re-crystallisation from solvent: tetrahydrofurane / n-pentane'
_exptl_crystal_size_max 0.190
_exptl_crystal_size_mid 0.090
_exptl_crystal_size_min 0.080
_platon_squeeze_details
;
The unit cell contains about eight THF and two n-pentane molecules 
which have been treated as a diffuse contribution to the overall 
scattering without specific atom positions by SQUEEZE/PLATON.
;
_refine_diff_density_max 0.818
_refine_diff_density_min -0.824
_refine_diff_density_rms 0.103
_refine_ls_abs_structure_details
;
 Flack x determined using 22035 quotients [(I+)-(I-)]/[(I+)+(I-)]
 (Parsons, Flack and Wagner, Acta Cryst. B69 (2013) 249-259).
;
_refine_ls_abs_structure_Flack -0.001(2)
_refine_ls_extinction_method none
_refine_ls_goodness_of_fit_ref 0.985
_refine_ls_hydrogen_treatment constr
_refine_ls_matrix_type full
_refine_ls_number_parameters 3610
_refine_ls_number_reflns 69859
_refine_ls_number_restraints 1449
_refine_ls_restrained_S_all 0.978
_refine_ls_R_factor_all 0.0598
_refine_ls_R_factor_gt 0.0419
_refine_ls_shift/su_max 0.003
_refine_ls_shift/su_mean 0.000
_refine_ls_structure_factor_coef Fsqd
_refine_ls_weighting_details 'w=1/[\s^2^(Fo^2^)+(0.0194P)^2^] where P=(Fo^2^+2Fc^2^)/3'
_refine_ls_weighting_scheme calc
_refine_ls_wR_factor_gt 0.0813
_refine_ls_wR_factor_ref 0.0888
_reflns_Friedel_coverage 0.917
_reflns_Friedel_fraction_full 0.956
_reflns_Friedel_fraction_max 0.916
_reflns_number_gt 56838
_reflns_number_total 69859
_reflns_threshold_expression 'I > 2\s(I)'
_cod_data_source_file d2dt02794a2.cif
_cod_data_source_block is_sl364
_cod_depositor_comments 'Adding full bibliography for 7711895--7711909.cif.'
_cod_database_code 7711909
_shelx_shelxl_version_number 2014/7
_shelx_space_group_comment
;
The symmetry employed for this shelxl refinement is uniquely defined
by the following loop, which should always be used as a source of
symmetry information in preference to the above space-group names.
They are only intended as comments.
;
_shelx_estimated_absorpt_t_min 0.664
_shelx_estimated_absorpt_t_max 0.835
_platon_squeeze_void_probe_radius 1.20

loop_
_space_group_symop_operation_xyz
'x, y, z'

loop_
_atom_site_label
_atom_site_type_symbol
_atom_site_fract_x
_atom_site_fract_y
_atom_site_fract_z
_atom_site_U_iso_or_equiv
_atom_site_adp_type
_atom_site_occupancy
_atom_site_site_symmetry_order
_atom_site_calc_flag
_atom_site_refinement_flags_posn
_atom_site_refinement_flags_adp
_atom_site_refinement_flags_occupancy
_atom_site_disorder_assembly
_atom_site_disorder_group
W1 W -0.01524(2) -0.03695(2) -0.07614(2) 0.02082(8) Uani 1 1 d . . . . .
P1 P 0.06391(15) -0.15161(10) -0.17696(9) 0.0228(5) Uani 1 1 d . . . . .
P2 P -0.18327(16) -0.16862(10) -0.16308(10) 0.0287(5) Uani 1 1 d . . . . .
O31 O -0.196(3) -0.2232(18) -0.1466(17) 0.029(15) Uiso 0.139(18) 1 d . . P A .
O1 O 0.1843(4) -0.0062(3) -0.0858(3) 0.0351(15) Uani 1 1 d . . . . .
O2 O 0.0229(4) -0.0780(2) -0.0035(2) 0.0273(13) Uani 1 1 d . . . . .
O3 O 0.0580(5) -0.1868(3) -0.0142(3) 0.0404(16) Uani 1 1 d . . . . .
O4 O 0.1810(5) -0.1010(3) 0.0112(3) 0.0407(17) Uani 1 1 d . . . . .
S1 S 0.09101(17) -0.12298(11) 0.01079(9) 0.0324(5) Uani 1 1 d . . . . .
F1 F 0.1523(6) -0.1579(4) 0.1044(3) 0.089(3) Uani 1 1 d . . . . .
F2 F 0.1175(5) -0.0631(3) 0.1097(3) 0.079(2) Uani 1 1 d . . . . .
F3 F 0.0114(5) -0.1421(3) 0.0878(3) 0.075(2) Uani 1 1 d . . . . .
N1 N 0.0173(5) 0.0552(3) -0.0172(3) 0.0246(16) Uani 1 1 d . . . . .
N2 N -0.0496(5) 0.0961(3) -0.0206(3) 0.0274(17) Uani 1 1 d . . . . .
N3 N -0.0638(5) 0.0291(3) -0.1299(3) 0.0211(15) Uani 1 1 d . . . . .
N4 N -0.1271(5) 0.0678(3) -0.1182(3) 0.0229(16) Uani 1 1 d . . . . .
N5 N -0.1437(5) -0.0339(3) -0.0493(3) 0.0245(16) Uani 1 1 d . . . . .
N6 N -0.1869(4) 0.0200(3) -0.0488(3) 0.0218(15) Uani 1 1 d . . . . .
B1 B -0.1425(6) 0.0802(4) -0.0605(4) 0.022(2) Uani 1 1 d . . . . .
H1 H -0.1811 0.1159 -0.0570 0.026 Uiso 1 1 calc R U . . .
C1 C 0.0041(6) -0.1114(4) -0.1319(3) 0.0226(19) Uani 1 1 d . . . . .
C2 C -0.0839(6) -0.1140(4) -0.1305(3) 0.0222(18) Uani 1 1 d . . . . .
C3 C 0.0293(6) -0.2360(4) -0.1817(3) 0.0226(19) Uani 1 1 d . . . . .
C4 C 0.0349(6) -0.2743(4) -0.2286(4) 0.0274(19) Uani 1 1 d . . . . .
H4 H 0.0548 -0.2555 -0.2556 0.033 Uiso 1 1 calc R U . . .
C5 C 0.0121(6) -0.3399(4) -0.2374(4) 0.036(2) Uani 1 1 d . . . . .
H5 H 0.0184 -0.3656 -0.2694 0.043 Uiso 1 1 calc R U . . .
C6 C -0.0198(6) -0.3670(4) -0.1991(4) 0.038(2) Uani 1 1 d . . . . .
H6 H -0.0374 -0.4115 -0.2051 0.046 Uiso 1 1 calc R U . . .
C7 C -0.0259(7) -0.3293(4) -0.1521(4) 0.039(2) Uani 1 1 d . . . . .
H7 H -0.0461 -0.3481 -0.1252 0.047 Uiso 1 1 calc R U . . .
C8 C -0.0024(6) -0.2634(4) -0.1439(4) 0.029(2) Uani 1 1 d . . . . .
H8 H -0.0084 -0.2376 -0.1118 0.034 Uiso 1 1 calc R U . . .
C9 C 0.1843(5) -0.1454(3) -0.1381(3) 0.0242(18) Uani 1 1 d . . . . .
C10 C 0.2138(6) -0.1746(4) -0.0928(4) 0.033(2) Uani 1 1 d . . . . .
H10 H 0.1708 -0.1989 -0.0805 0.040 Uiso 1 1 calc R U . . .
C11 C 0.3067(6) -0.1683(5) -0.0654(4) 0.043(2) Uani 1 1 d . . . . .
H11 H 0.3267 -0.1874 -0.0340 0.051 Uiso 1 1 calc R U . . .
C12 C 0.3681(6) -0.1347(4) -0.0838(4) 0.039(2) Uani 1 1 d . . . . .
H12 H 0.4312 -0.1306 -0.0650 0.047 Uiso 1 1 calc R U . . .
C13 C 0.3404(6) -0.1062(4) -0.1299(4) 0.036(2) Uani 1 1 d . . . . .
H13 H 0.3841 -0.0835 -0.1430 0.043 Uiso 1 1 calc R U . . .
C14 C 0.2478(6) -0.1115(4) -0.1563(4) 0.030(2) Uani 1 1 d . . . . .
H14 H 0.2279 -0.0915 -0.1872 0.035 Uiso 1 1 calc R U . . .
C15A C -0.1813(12) -0.1755(10) -0.2362(5) 0.040(2) Uani 0.61(3) 1 d G U P A 1
C16A C -0.1899(12) -0.1241(9) -0.2639(6) 0.041(2) Uani 0.61(3) 1 d G U P A 1
H16A H -0.1968 -0.0835 -0.2456 0.049 Uiso 0.61(3) 1 calc R U P A 1
C17A C -0.1884(11) -0.1320(9) -0.3183(6) 0.043(3) Uani 0.61(3) 1 d G U P A 1
H17A H -0.1943 -0.0969 -0.3372 0.051 Uiso 0.61(3) 1 calc R U P A 1
C18A C -0.1783(9) -0.1914(11) -0.3450(4) 0.043(3) Uani 0.61(3) 1 d G U P A 1
H18A H -0.1773 -0.1968 -0.3822 0.052 Uiso 0.61(3) 1 calc R U P A 1
C19A C -0.1697(11) -0.2428(10) -0.3174(6) 0.041(3) Uani 0.61(3) 1 d G U P A 1
H19A H -0.1628 -0.2834 -0.3357 0.049 Uiso 0.61(3) 1 calc R U P A 1
C20A C -0.1712(11) -0.2349(9) -0.2630(6) 0.040(2) Uani 0.61(3) 1 d G U P A 1
H20A H -0.1653 -0.2700 -0.2441 0.048 Uiso 0.61(3) 1 calc R U P A 1
C5B C -0.1813(19) -0.1830(15) -0.2338(8) 0.040(3) Uani 0.39(3) 1 d G U P A 2
C6B C -0.187(2) -0.2468(14) -0.2560(9) 0.041(3) Uani 0.39(3) 1 d G U P A 2
H6B H -0.1912 -0.2786 -0.2342 0.050 Uiso 0.39(3) 1 calc R U P A 2
C7B C -0.1857(18) -0.2643(13) -0.3101(10) 0.042(3) Uani 0.39(3) 1 d G U P A 2
H7B H -0.1894 -0.3080 -0.3252 0.051 Uiso 0.39(3) 1 calc R U P A 2
C8B C -0.1791(15) -0.2179(16) -0.3420(7) 0.043(3) Uani 0.39(3) 1 d G U P A 2
H8B H -0.1783 -0.2298 -0.3789 0.051 Uiso 0.39(3) 1 calc R U P A 2
C9B C -0.1736(17) -0.1540(14) -0.3198(9) 0.041(3) Uani 0.39(3) 1 d G U P A 2
H9B H -0.1691 -0.1223 -0.3416 0.050 Uiso 0.39(3) 1 calc R U P A 2
C10B C -0.1747(19) -0.1366(12) -0.2657(10) 0.041(3) Uani 0.39(3) 1 d G U P A 2
H10B H -0.1710 -0.0929 -0.2506 0.050 Uiso 0.39(3) 1 calc R U P A 2
C21 C -0.2799(6) -0.1230(4) -0.1615(3) 0.0249(19) Uani 1 1 d . . . . .
C22 C -0.2821(6) -0.0590(4) -0.1683(4) 0.031(2) Uani 1 1 d . . . . .
H22 H -0.2291 -0.0361 -0.1725 0.037 Uiso 1 1 calc R U . . .
C23 C -0.3604(6) -0.0289(4) -0.1691(4) 0.035(2) Uani 1 1 d . . . . .
H23 H -0.3617 0.0140 -0.1746 0.042 Uiso 1 1 calc R U . . .
C24 C -0.4350(6) -0.0611(4) -0.1619(4) 0.035(2) Uani 1 1 d . . . . .
H24 H -0.4880 -0.0399 -0.1617 0.042 Uiso 1 1 calc R U . . .
C25 C -0.4365(6) -0.1240(5) -0.1549(4) 0.036(2) Uani 1 1 d . . . . .
H25 H -0.4898 -0.1456 -0.1499 0.043 Uiso 1 1 calc R U . . .
C26 C -0.3594(6) -0.1547(4) -0.1552(4) 0.030(2) Uani 1 1 d . . . . .
H26 H -0.3603 -0.1982 -0.1512 0.037 Uiso 1 1 calc R U . . .
C27 C 0.1105(7) -0.0189(4) -0.0823(3) 0.028(2) Uani 1 1 d . . . . .
C28 C 0.0917(9) -0.1219(6) 0.0822(4) 0.051(3) Uani 1 1 d . . . . .
C29 C 0.0911(6) 0.0833(4) 0.0227(4) 0.030(2) Uani 1 1 d . . . . .
C30 C 0.0729(7) 0.1427(4) 0.0444(4) 0.035(2) Uani 1 1 d . . . . .
C31 C -0.0151(6) 0.1497(4) 0.0173(4) 0.029(2) Uani 1 1 d . . . . .
C32 C 0.1790(6) 0.0553(4) 0.0389(4) 0.042(3) Uani 1 1 d . . . . .
H32A H 0.2218 0.0848 0.0687 0.064 Uiso 1 1 calc R U . . .
H32B H 0.1679 0.0149 0.0512 0.064 Uiso 1 1 calc R U . . .
H32C H 0.2054 0.0479 0.0077 0.064 Uiso 1 1 calc R U . . .
C33 C 0.1382(8) 0.1906(5) 0.0889(5) 0.058(3) Uani 1 1 d . . . . .
H33A H 0.1965 0.1730 0.1009 0.088 Uiso 1 1 calc R U . . .
H33B H 0.1489 0.2298 0.0749 0.088 Uiso 1 1 calc R U . . .
H33C H 0.1115 0.2000 0.1199 0.088 Uiso 1 1 calc R U . . .
C34 C -0.0718(7) 0.2041(4) 0.0238(4) 0.042(3) Uani 1 1 d . . . . .
H34A H -0.1323 0.1937 -0.0021 0.064 Uiso 1 1 calc R U . . .
H34B H -0.0787 0.2113 0.0610 0.064 Uiso 1 1 calc R U . . .
H34C H -0.0412 0.2425 0.0167 0.064 Uiso 1 1 calc R U . . .
C35 C -0.0518(6) 0.0390(3) -0.1784(3) 0.0218(18) Uani 1 1 d . . . . .
C36 C -0.1083(6) 0.0831(4) -0.1990(3) 0.0252(19) Uani 1 1 d . . . . .
C37 C -0.1555(6) 0.1003(4) -0.1599(3) 0.0248(19) Uani 1 1 d . . . . .
C38 C 0.0135(6) 0.0061(4) -0.2057(4) 0.031(2) Uani 1 1 d . . . . .
H38A H 0.0105 0.0208 -0.2405 0.047 Uiso 1 1 calc R U . . .
H38B H 0.0759 0.0161 -0.1821 0.047 Uiso 1 1 calc R U . . .
H38C H -0.0034 -0.0399 -0.2124 0.047 Uiso 1 1 calc R U . . .
C39 C -0.1141(7) 0.1087(4) -0.2504(4) 0.039(2) Uani 1 1 d . . . . .
H39A H -0.1599 0.1391 -0.2545 0.059 Uiso 1 1 calc R U . . .
H39B H -0.0543 0.1301 -0.2492 0.059 Uiso 1 1 calc R U . . .
H39C H -0.1318 0.0737 -0.2814 0.059 Uiso 1 1 calc R U . . .
C40 C -0.2246(6) 0.1475(4) -0.1593(4) 0.035(2) Uani 1 1 d . . . . .
H40A H -0.2356 0.1655 -0.1930 0.053 Uiso 1 1 calc R U . . .
H40B H -0.2821 0.1261 -0.1566 0.053 Uiso 1 1 calc R U . . .
H40C H -0.2011 0.1816 -0.1280 0.053 Uiso 1 1 calc R U . . .
C41 C -0.1953(6) -0.0776(4) -0.0325(4) 0.028(2) Uani 1 1 d . . . . .
C42 C -0.2728(6) -0.0512(4) -0.0227(3) 0.027(2) Uani 1 1 d . . . . .
C43 C -0.2646(6) 0.0094(4) -0.0323(4) 0.031(2) Uani 1 1 d . . . . .
C44 C -0.1732(6) -0.1434(4) -0.0271(4) 0.032(2) Uani 1 1 d . . . . .
H44A H -0.2205 -0.1654 -0.0145 0.048 Uiso 1 1 calc R U . . .
H44B H -0.1708 -0.1663 -0.0626 0.048 Uiso 1 1 calc R U . . .
H44C H -0.1136 -0.1419 -0.0008 0.048 Uiso 1 1 calc R U . . .
C45 C -0.3458(7) -0.0840(4) -0.0043(4) 0.041(2) Uani 1 1 d . . . . .
H45A H -0.3325 -0.1277 -0.0011 0.061 Uiso 1 1 calc R U . . .
H45B H -0.3483 -0.0614 0.0313 0.061 Uiso 1 1 calc R U . . .
H45C H -0.4049 -0.0846 -0.0308 0.061 Uiso 1 1 calc R U . . .
C46 C -0.3284(6) 0.0601(4) -0.0283(4) 0.040(2) Uani 1 1 d . . . . .
H46A H -0.3034 0.0990 -0.0378 0.060 Uiso 1 1 calc R U . . .
H46B H -0.3885 0.0453 -0.0536 0.060 Uiso 1 1 calc R U . . .
H46C H -0.3349 0.0688 0.0090 0.060 Uiso 1 1 calc R U . . .
W2 W 0.32858(2) -0.06743(2) 0.62264(2) 0.02112(8) Uani 1 1 d . . . . .
P4 P 0.16670(17) 0.03258(10) 0.55002(9) 0.0263(5) Uani 1 1 d . . . . .
O30 O 0.201(2) 0.0864(13) 0.5345(12) 0.0263(5) Uani 0.186(11) 1 d . . P . .
O5 O 0.3672(4) -0.0695(3) 0.7476(2) 0.0314(14) Uani 1 1 d . . . . .
O6 O 0.4546(4) -0.0149(2) 0.6258(2) 0.0289(14) Uani 1 1 d . . . . .
O7 O 0.4674(6) 0.0990(3) 0.6500(3) 0.065(2) Uani 1 1 d . . . . .
O8 O 0.5322(5) 0.0357(3) 0.7189(3) 0.059(2) Uani 1 1 d . . . . .
S2 S 0.50549(18) 0.04268(12) 0.66341(12) 0.0467(7) Uani 1 1 d D . . . .
C74A C 0.6128(11) 0.0469(9) 0.6429(8) 0.081(3) Uani 0.79(3) 1 d D U P B 1
F4A F 0.6608(7) 0.0024(8) 0.6581(6) 0.087(3) Uani 0.79(3) 1 d D U P B 1
F5A F 0.5989(7) 0.0475(8) 0.5909(5) 0.091(3) Uani 0.79(3) 1 d D U P B 1
F6A F 0.6610(8) 0.1036(8) 0.6698(7) 0.109(4) Uani 0.79(3) 1 d D U P B 1
C74B C 0.601(2) 0.0258(19) 0.6318(14) 0.086(5) Uiso 0.21(3) 1 d D U P B 2
F4B F 0.639(3) -0.025(2) 0.6425(18) 0.084(6) Uiso 0.21(3) 1 d D U P B 2
F5B F 0.582(3) 0.022(2) 0.5786(13) 0.087(6) Uiso 0.21(3) 1 d D U P B 2
F6B F 0.6700(19) 0.075(2) 0.6502(19) 0.093(5) Uiso 0.21(3) 1 d D U P B 2
N7 N 0.2225(5) -0.1451(3) 0.6076(3) 0.0235(16) Uani 1 1 d . . . . .
N8 N 0.2112(5) -0.1927(3) 0.5626(3) 0.0244(16) Uani 1 1 d . . . . .
N9 N 0.3260(5) -0.0841(3) 0.5350(3) 0.0240(16) Uani 1 1 d . . . . .
N10 N 0.2998(5) -0.1433(3) 0.5043(3) 0.0291(17) Uani 1 1 d . . . . .
N11 N 0.4105(5) -0.1492(3) 0.6191(3) 0.0246(16) Uani 1 1 d . . . . .
N12 N 0.3782(5) -0.2004(3) 0.5768(3) 0.0308(19) Uani 1 1 d . . . . .
B2 B 0.2879(7) -0.2002(4) 0.5338(4) 0.024(2) Uani 1 1 d . . . . .
H2 H 0.2745 -0.2409 0.5072 0.029 Uiso 1 1 calc R U . . .
C47 C 0.2640(6) 0.0043(3) 0.6553(4) 0.026(2) Uani 1 1 d . . . . .
C48 C 0.2383(6) -0.0047(3) 0.6010(3) 0.0222(18) Uani 1 1 d . . . . .
C49 C 0.1991(6) 0.1228(3) 0.6863(3) 0.0232(18) Uani 1 1 d D . . . .
C50 C 0.1262(6) 0.1495(4) 0.7017(4) 0.034(2) Uani 1 1 d . . . . .
H50 H 0.0927 0.1286 0.7220 0.041 Uiso 1 1 calc R U . . .
C51 C 0.1034(7) 0.2079(4) 0.6865(4) 0.044(3) Uani 1 1 d . . . . .
H51 H 0.0535 0.2263 0.6966 0.053 Uiso 1 1 calc R U . . .
C52 C 0.1499(7) 0.2388(4) 0.6581(4) 0.043(3) Uani 1 1 d . . . . .
H52 H 0.1329 0.2783 0.6483 0.051 Uiso 1 1 calc R U . . .
C53 C 0.2240(7) 0.2121(4) 0.6430(4) 0.036(2) Uani 1 1 d . . . . .
H53 H 0.2573 0.2339 0.6230 0.043 Uiso 1 1 calc R U . . .
C54 C 0.2488(7) 0.1544(4) 0.6570(4) 0.035(2) Uani 1 1 d . . . . .
H54 H 0.2990 0.1365 0.6469 0.042 Uiso 1 1 calc R U . . .
P3A P 0.2194(7) 0.0464(3) 0.7085(4) 0.0246(15) Uani 0.66(2) 1 d D U P C 1
C55A C 0.3141(8) 0.0694(5) 0.7698(3) 0.0289(19) Uani 0.66(2) 1 d DG U P C 1
C56A C 0.3035(8) 0.0463(5) 0.8160(4) 0.030(2) Uani 0.66(2) 1 d DG U P C 1
H56A H 0.2508 0.0185 0.8139 0.036 Uiso 0.66(2) 1 calc R U P C 1
C57A C 0.3700(10) 0.0640(5) 0.8652(3) 0.033(2) Uani 0.66(2) 1 d DG U P C 1
H57A H 0.3627 0.0482 0.8967 0.040 Uiso 0.66(2) 1 calc R U P C 1
C58A C 0.4471(9) 0.1047(5) 0.8682(3) 0.034(2) Uani 0.66(2) 1 d DG U P C 1
H58A H 0.4925 0.1168 0.9018 0.040 Uiso 0.66(2) 1 calc R U P C 1
C59A C 0.4577(8) 0.1278(4) 0.8221(4) 0.036(2) Uani 0.66(2) 1 d DG U P C 1
H59A H 0.5104 0.1557 0.8241 0.043 Uiso 0.66(2) 1 calc R U P C 1
C60A C 0.3912(8) 0.1102(5) 0.7729(4) 0.034(2) Uani 0.66(2) 1 d DG U P C 1
H60A H 0.3985 0.1260 0.7414 0.041 Uiso 0.66(2) 1 calc R U P C 1
P3B P 0.2353(13) 0.0499(6) 0.7107(8) 0.020(3) Uiso 0.34(2) 1 d D U P C 2
C55B C 0.3375(14) 0.0736(10) 0.7674(6) 0.029(2) Uiso 0.34(2) 1 d DG U P C 2
C56B C 0.4129(14) 0.1117(10) 0.7638(7) 0.035(3) Uiso 0.34(2) 1 d DG U P C 2
H56B H 0.4152 0.1234 0.7298 0.042 Uiso 0.34(2) 1 calc R U P C 2
C57B C 0.4849(14) 0.1328(9) 0.8098(9) 0.037(3) Uiso 0.34(2) 1 d DG U P C 2
H57B H 0.5364 0.1589 0.8073 0.044 Uiso 0.34(2) 1 calc R U P C 2
C58B C 0.4815(16) 0.1158(10) 0.8595(7) 0.033(3) Uiso 0.34(2) 1 d DG U P C 2
H58B H 0.5308 0.1302 0.8909 0.040 Uiso 0.34(2) 1 calc R U P C 2
C59B C 0.4062(18) 0.0777(11) 0.8632(6) 0.033(2) Uiso 0.34(2) 1 d DG U P C 2
H59B H 0.4039 0.0661 0.8971 0.039 Uiso 0.34(2) 1 calc R U P C 2
C60B C 0.3342(15) 0.0566(10) 0.8171(7) 0.032(2) Uiso 0.34(2) 1 d DG U P C 2
H60B H 0.2827 0.0306 0.8196 0.038 Uiso 0.34(2) 1 calc R U P C 2
C61 C 0.1279(6) -0.0301(4) 0.4914(3) 0.0273(19) Uani 1 1 d . . . . .
C62 C 0.0976(6) -0.0922(4) 0.4920(4) 0.030(2) Uani 1 1 d . . . . .
H62 H 0.1000 -0.1049 0.5262 0.036 Uiso 1 1 calc R U . . .
C63 C 0.0643(6) -0.1364(4) 0.4456(4) 0.038(2) Uani 1 1 d . . . . .
H63 H 0.0433 -0.1786 0.4477 0.045 Uiso 1 1 calc R U . . .
C64 C 0.0618(7) -0.1186(5) 0.3955(4) 0.040(2) Uani 1 1 d . . . . .
H64 H 0.0390 -0.1489 0.3631 0.048 Uiso 1 1 calc R U . . .
C65 C 0.0920(7) -0.0571(5) 0.3922(4) 0.045(3) Uani 1 1 d . . . . .
H65 H 0.0901 -0.0453 0.3577 0.054 Uiso 1 1 calc R U . . .
C66 C 0.1253(6) -0.0128(4) 0.4399(4) 0.037(2) Uani 1 1 d . . . . .
H66 H 0.1464 0.0294 0.4378 0.045 Uiso 1 1 calc R U . . .
C67 C 0.0626(6) 0.0379(4) 0.5737(3) 0.0243(19) Uani 1 1 d . . . . .
C68 C 0.0315(6) -0.0052(4) 0.6010(4) 0.031(2) Uani 1 1 d . . . . .
H68 H 0.0657 -0.0396 0.6098 0.037 Uiso 1 1 calc R U . . .
C69 C -0.0497(7) 0.0008(5) 0.6161(4) 0.043(2) Uani 1 1 d . . . . .
H69 H -0.0705 -0.0295 0.6351 0.052 Uiso 1 1 calc R U . . .
C70 C -0.1008(7) 0.0508(5) 0.6034(4) 0.047(3) Uani 1 1 d . . . . .
H70 H -0.1561 0.0552 0.6140 0.057 Uiso 1 1 calc R U . . .
C71 C -0.0708(7) 0.0926(5) 0.5761(4) 0.045(3) Uani 1 1 d . . . . .
H71 H -0.1066 0.1261 0.5664 0.054 Uiso 1 1 calc R U . . .
C72 C 0.0116(6) 0.0886(4) 0.5613(4) 0.035(2) Uani 1 1 d . . . . .
H72 H 0.0328 0.1198 0.5432 0.043 Uiso 1 1 calc R U . . .
C73 C 0.3553(6) -0.0678(3) 0.7009(4) 0.0236(19) Uani 1 1 d . . . . .
C75 C 0.1567(6) -0.1615(4) 0.6326(3) 0.026(2) Uani 1 1 d . . . . .
C76 C 0.1044(6) -0.2180(4) 0.6027(4) 0.0240(19) Uani 1 1 d . . . . .
C77 C 0.1418(6) -0.2363(4) 0.5605(4) 0.026(2) Uani 1 1 d . . . . .
C78 C 0.1445(6) -0.1251(4) 0.6834(3) 0.028(2) Uani 1 1 d . . . . .
H78A H 0.0930 -0.1461 0.6933 0.042 Uiso 1 1 calc R U . . .
H78B H 0.2005 -0.1232 0.7128 0.042 Uiso 1 1 calc R U . . .
H78C H 0.1318 -0.0819 0.6779 0.042 Uiso 1 1 calc R U . . .
C79 C 0.0273(7) -0.2528(4) 0.6177(4) 0.040(2) Uani 1 1 d . . . . .
H79A H 0.0152 -0.2281 0.6499 0.060 Uiso 1 1 calc R U . . .
H79B H -0.0279 -0.2585 0.5872 0.060 Uiso 1 1 calc R U . . .
H79C H 0.0443 -0.2945 0.6257 0.060 Uiso 1 1 calc R U . . .
C80 C 0.1147(6) -0.2951(4) 0.5189(4) 0.032(2) Uani 1 1 d . . . . .
H80A H 0.0627 -0.3197 0.5253 0.049 Uiso 1 1 calc R U . . .
H80B H 0.0972 -0.2836 0.4825 0.049 Uiso 1 1 calc R U . . .
H80C H 0.1664 -0.3207 0.5216 0.049 Uiso 1 1 calc R U . . .
C81 C 0.3449(6) -0.0459(4) 0.4998(4) 0.029(2) Uani 1 1 d . . . . .
C82 C 0.3302(6) -0.0810(4) 0.4486(4) 0.031(2) Uani 1 1 d . . . . .
C83 C 0.3025(6) -0.1432(4) 0.4525(4) 0.033(2) Uani 1 1 d . . . . .
C84 C 0.3723(7) 0.0230(4) 0.5152(4) 0.043(3) Uani 1 1 d . . . . .
H84A H 0.3821 0.0402 0.4835 0.064 Uiso 1 1 calc R U . . .
H84B H 0.3240 0.0439 0.5277 0.064 Uiso 1 1 calc R U . . .
H84C H 0.4292 0.0309 0.5445 0.064 Uiso 1 1 calc R U . . .
C85 C 0.3424(7) -0.0562(5) 0.3991(4) 0.045(3) Uani 1 1 d . . . . .
H85A H 0.3275 -0.0909 0.3680 0.068 Uiso 1 1 calc R U . . .
H85B H 0.3016 -0.0231 0.3914 0.068 Uiso 1 1 calc R U . . .
H85C H 0.4060 -0.0381 0.4056 0.068 Uiso 1 1 calc R U . . .
C86 C 0.2779(7) -0.2003(4) 0.4098(4) 0.047(3) Uani 1 1 d . . . . .
H86A H 0.2850 -0.1891 0.3753 0.070 Uiso 1 1 calc R U . . .
H86B H 0.3182 -0.2328 0.4204 0.070 Uiso 1 1 calc R U . . .
H86C H 0.2142 -0.2169 0.4053 0.070 Uiso 1 1 calc R U . . .
C87 C 0.4874(6) -0.1660(4) 0.6513(4) 0.029(2) Uani 1 1 d . . . . .
C88 C 0.5059(6) -0.2259(4) 0.6310(4) 0.033(2) Uani 1 1 d . . . . .
C89 C 0.4362(6) -0.2461(4) 0.5835(4) 0.035(2) Uani 1 1 d . . . . .
C90 C 0.5440(6) -0.1240(4) 0.7002(4) 0.035(2) Uani 1 1 d . . . . .
H90A H 0.5960 -0.1456 0.7173 0.053 Uiso 1 1 calc R U . . .
H90B H 0.5667 -0.0848 0.6900 0.053 Uiso 1 1 calc R U . . .
H90C H 0.5071 -0.1137 0.7260 0.053 Uiso 1 1 calc R U . . .
C91 C 0.5828(7) -0.2615(5) 0.6542(5) 0.059(3) Uani 1 1 d . . . . .
H91A H 0.5779 -0.3027 0.6307 0.089 Uiso 1 1 calc R U . . .
H91B H 0.6411 -0.2371 0.6564 0.089 Uiso 1 1 calc R U . . .
H91C H 0.5804 -0.2682 0.6907 0.089 Uiso 1 1 calc R U . . .
C92 C 0.4202(7) -0.3077(4) 0.5428(5) 0.052(3) Uani 1 1 d . . . . .
H92A H 0.4689 -0.3345 0.5545 0.078 Uiso 1 1 calc R U . . .
H92B H 0.3609 -0.3302 0.5410 0.078 Uiso 1 1 calc R U . . .
H92C H 0.4206 -0.2980 0.5068 0.078 Uiso 1 1 calc R U . . .
W3 W 0.97468(2) 0.46440(2) 0.92728(2) 0.02339(8) Uani 1 1 d . . . . .
P5 P 1.0694(2) 0.34714(11) 0.83794(12) 0.0389(7) Uani 1 1 d . . . . .
O27 O 1.130(3) 0.3726(15) 0.8115(15) 0.0389(7) Uani 0.173(12) 1 d . . P . .
O9 O 0.9203(4) 0.4597(3) 0.8013(3) 0.0331(15) Uani 1 1 d . . . . .
O10 O 0.8526(4) 0.4139(2) 0.9329(2) 0.0296(14) Uani 1 1 d . . . . .
O11 O 0.7499(5) 0.3600(3) 0.8462(3) 0.058(2) Uani 1 1 d . . . . .
O12 O 0.8123(5) 0.3008(3) 0.9189(3) 0.059(2) Uani 1 1 d . . . . .
S3 S 0.78548(19) 0.35924(11) 0.90263(11) 0.0425(6) Uani 1 1 d . . . . .
F7 F 0.6581(4) 0.4297(4) 0.9189(3) 0.078(2) Uani 1 1 d . . . . .
F8 F 0.7155(4) 0.3832(3) 0.9861(3) 0.0679(18) Uani 1 1 d . . . . .
F9 F 0.6248(5) 0.3280(4) 0.9141(4) 0.107(3) Uani 1 1 d . . . . .
N13 N 0.9878(5) 0.4862(3) 1.0169(3) 0.0243(16) Uani 1 1 d . . . . .
N14 N 1.0131(5) 0.5475(3) 1.0437(3) 0.0274(17) Uani 1 1 d . . . . .
N15 N 0.8912(5) 0.5464(3) 0.9299(3) 0.0260(16) Uani 1 1 d . . . . .
N16 N 0.9256(5) 0.5987(3) 0.9691(3) 0.0235(17) Uani 1 1 d . . . . .
N17 N 1.0762(5) 0.5432(3) 0.9346(3) 0.0244(16) Uani 1 1 d . . . . .
N18 N 1.0906(5) 0.5916(3) 0.9786(3) 0.0243(16) Uani 1 1 d . . . . .
B3 B 1.0201(7) 0.6008(4) 1.0109(4) 0.026(2) Uani 1 1 d . . . . .
H3 H 1.0351 0.6429 1.0357 0.031 Uiso 1 1 calc R U . . .
C93 C 1.0368(6) 0.3912(4) 0.8935(4) 0.027(2) Uani 1 1 d . . . . .
C94 C 1.0705(6) 0.4040(4) 0.9486(4) 0.030(2) Uani 1 1 d D . . . .
C95 C 0.9614(8) 0.3216(4) 0.7841(4) 0.042(3) Uani 1 1 d . . . . .
C96 C 0.9603(9) 0.3332(5) 0.7318(5) 0.062(4) Uani 1 1 d . . . . .
H96 H 1.0114 0.3544 0.7240 0.074 Uiso 1 1 calc R U . . .
C97 C 0.8757(9) 0.3108(5) 0.6903(4) 0.054(3) Uani 1 1 d . . . . .
H97 H 0.8719 0.3183 0.6544 0.065 Uiso 1 1 calc R U . . .
C98 C 0.8021(10) 0.2799(5) 0.6995(5) 0.069(4) Uani 1 1 d . . . . .
H98 H 0.7493 0.2646 0.6704 0.083 Uiso 1 1 calc R U . . .
C99 C 0.8049(9) 0.2709(5) 0.7518(5) 0.066(3) Uani 1 1 d . . . . .
H99 H 0.7530 0.2516 0.7601 0.079 Uiso 1 1 calc R U . . .
C100 C 0.8864(8) 0.2910(5) 0.7923(4) 0.052(3) Uani 1 1 d . . . . .
H100 H 0.8892 0.2826 0.8279 0.063 Uiso 1 1 calc R U . . .
C101 C 1.0974(7) 0.2718(4) 0.8603(4) 0.036(2) Uani 1 1 d . . . . .
C102 C 1.0537(6) 0.2403(4) 0.8920(4) 0.036(2) Uani 1 1 d . . . . .
H102 H 1.0046 0.2578 0.9038 0.043 Uiso 1 1 calc R U . . .
C103 C 1.0818(7) 0.1832(4) 0.9064(4) 0.046(3) Uani 1 1 d . . . . .
H103 H 1.0541 0.1626 0.9296 0.055 Uiso 1 1 calc R U . . .
C104 C 1.1505(8) 0.1567(4) 0.8868(4) 0.051(3) Uani 1 1 d . . . . .
H104 H 1.1678 0.1168 0.8956 0.061 Uiso 1 1 calc R U . . .
C105 C 1.1949(8) 0.1871(5) 0.8545(5) 0.054(3) Uani 1 1 d . . . . .
H105 H 1.2429 0.1692 0.8417 0.065 Uiso 1 1 calc R U . . .
C106 C 1.1662(7) 0.2442(4) 0.8420(4) 0.040(2) Uani 1 1 d . . . . .
H106 H 1.1952 0.2655 0.8197 0.048 Uiso 1 1 calc R U . . .
C107 C 1.2430(6) 0.3543(4) 0.9752(4) 0.040(2) Uani 1 1 d D . . . .
C108 C 1.2807(8) 0.2997(5) 0.9865(5) 0.057(3) Uani 1 1 d . . . . .
H108 H 1.2544 0.2727 1.0061 0.069 Uiso 1 1 calc R U . . .
C109 C 1.3607(8) 0.2834(6) 0.9685(5) 0.066(4) Uani 1 1 d . . . . .
H109 H 1.3872 0.2453 0.9749 0.079 Uiso 1 1 calc R U . . .
C110 C 1.3962(9) 0.3251(8) 0.9419(5) 0.074(4) Uani 1 1 d . . . . .
H110 H 1.4511 0.3164 0.9321 0.089 Uiso 1 1 calc R U . . .
C111 C 1.3590(10) 0.3780(7) 0.9286(5) 0.080(4) Uani 1 1 d . . . . .
H111 H 1.3857 0.4043 0.9085 0.096 Uiso 1 1 calc R U . . .
C112 C 1.2811(8) 0.3936(5) 0.9445(5) 0.058(3) Uani 1 1 d . . . . .
H112 H 1.2534 0.4304 0.9350 0.070 Uiso 1 1 calc R U . . .
P6A P 1.1431(3) 0.3696(3) 1.00020(17) 0.0375(12) Uani 0.825(15) 1 d D . P D 1
C113 C 1.1894(9) 0.4350(6) 1.0548(4) 0.051(4) Uani 0.825(15) 1 d D . P D 1
C114 C 1.1976(11) 0.4242(8) 1.1071(5) 0.087(6) Uani 0.825(15) 1 d D . P D 1
H114 H 1.1730 0.3845 1.1127 0.104 Uiso 0.825(15) 1 calc R U P D 1
C115 C 1.2401(11) 0.4692(9) 1.1513(5) 0.098(7) Uani 0.825(15) 1 d D . P D 1
H115 H 1.2533 0.4582 1.1867 0.117 Uiso 0.825(15) 1 calc R U P D 1
C116 C 1.2638(13) 0.5302(8) 1.1449(7) 0.086(7) Uani 0.825(15) 1 d D . P D 1
H116 H 1.2847 0.5631 1.1757 0.103 Uiso 0.825(15) 1 calc R U P D 1
C117 C 1.2567(10) 0.5429(6) 1.0932(6) 0.087(7) Uani 0.825(15) 1 d D . P D 1
H117 H 1.2770 0.5839 1.0880 0.105 Uiso 0.825(15) 1 calc R U P D 1
C118 C 1.2194(10) 0.4952(5) 1.0484(5) 0.060(4) Uani 0.825(15) 1 d D . P D 1
H118 H 1.2145 0.5042 1.0128 0.072 Uiso 0.825(15) 1 calc R U P D 1
P6B P 1.1577(11) 0.3887(12) 1.0059(6) 0.057(9) Uiso 0.175(15) 1 d D U P D 2
C13B C 1.215(4) 0.4608(16) 1.0502(11) 0.055(9) Uiso 0.175(15) 1 d DG U P D 2
C14B C 1.251(3) 0.5079(17) 1.0273(12) 0.055(9) Uiso 0.175(15) 1 d DG U P D 2
H14B H 1.2446 0.5019 0.9891 0.066 Uiso 0.175(15) 1 calc R U P D 2
C15B C 1.297(3) 0.5637(14) 1.0602(16) 0.056(9) Uiso 0.175(15) 1 d DG U P D 2
H15B H 1.3223 0.5959 1.0445 0.068 Uiso 0.175(15) 1 calc R U P D 2
C16B C 1.307(3) 0.5724(15) 1.1160(15) 0.059(10) Uiso 0.175(15) 1 d DG U P D 2
H16B H 1.3386 0.6105 1.1386 0.071 Uiso 0.175(15) 1 calc R U P D 2
C17B C 1.271(4) 0.5253(18) 1.1390(11) 0.056(10) Uiso 0.175(15) 1 d DG U P D 2
H17B H 1.2772 0.5312 1.1772 0.068 Uiso 0.175(15) 1 calc R U P D 2
C18B C 1.224(4) 0.4695(17) 1.1061(11) 0.054(9) Uiso 0.175(15) 1 d DG U P D 2
H18B H 1.1994 0.4373 1.1218 0.065 Uiso 0.175(15) 1 calc R U P D 2
C119 C 0.9377(6) 0.4596(4) 0.8474(4) 0.035(2) Uani 1 1 d . . . . .
C120 C 0.6908(7) 0.3760(6) 0.9320(5) 0.054(3) Uani 1 1 d . . . . .
C121 C 0.9762(6) 0.4518(4) 1.0546(4) 0.0252(19) Uani 1 1 d . . . . .
C122 C 0.9931(6) 0.4919(4) 1.1056(4) 0.028(2) Uani 1 1 d . . . . .
C123 C 1.0173(6) 0.5515(4) 1.0968(3) 0.0245(18) Uani 1 1 d . . . . .
C124 C 0.9486(7) 0.3820(4) 1.0444(4) 0.034(2) Uani 1 1 d . . . . .
H12A H 0.9448 0.3683 1.0786 0.051 Uiso 1 1 calc R U . . .
H12B H 0.8887 0.3723 1.0178 0.051 Uiso 1 1 calc R U . . .
H12C H 0.9941 0.3596 1.0301 0.051 Uiso 1 1 calc R U . . .
C125 C 0.9877(7) 0.4721(4) 1.1593(4) 0.042(2) Uani 1 1 d . . . . .
H12D H 0.9684 0.4264 1.1534 0.063 Uiso 1 1 calc R U . . .
H12E H 1.0480 0.4815 1.1855 0.063 Uiso 1 1 calc R U . . .
H12F H 0.9432 0.4956 1.1737 0.063 Uiso 1 1 calc R U . . .
C126 C 1.0430(7) 0.6119(4) 1.1370(4) 0.036(2) Uani 1 1 d . . . . .
H12G H 1.0415 0.6033 1.1732 0.054 Uiso 1 1 calc R U . . .
H12H H 1.1049 0.6296 1.1381 0.054 Uiso 1 1 calc R U . . .
H12I H 0.9996 0.6425 1.1260 0.054 Uiso 1 1 calc R U . . .
C127 C 0.8129(6) 0.5603(4) 0.8972(4) 0.032(2) Uani 1 1 d . . . . .
C128 C 0.7988(6) 0.6224(4) 0.9169(4) 0.031(2) Uani 1 1 d . . . . .
C129 C 0.8693(6) 0.6452(4) 0.9619(4) 0.029(2) Uani 1 1 d . . . . .
C130 C 0.7543(7) 0.5178(5) 0.8492(4) 0.045(3) Uani 1 1 d . . . . .
H13A H 0.7019 0.5393 0.8328 0.067 Uiso 1 1 calc R U . . .
H13B H 0.7896 0.5068 0.8226 0.067 Uiso 1 1 calc R U . . .
H13C H 0.7324 0.4790 0.8603 0.067 Uiso 1 1 calc R U . . .
C131 C 0.7185(7) 0.6562(5) 0.8907(4) 0.050(3) Uani 1 1 d . . . . .
H13D H 0.6791 0.6277 0.8590 0.075 Uiso 1 1 calc R U . . .
H13E H 0.6833 0.6683 0.9172 0.075 Uiso 1 1 calc R U . . .
H13F H 0.7414 0.6944 0.8792 0.075 Uiso 1 1 calc R U . . .
C132 C 0.8886(7) 0.7068(4) 0.9989(4) 0.042(3) Uani 1 1 d . . . . .
H13G H 0.8402 0.7338 0.9869 0.063 Uiso 1 1 calc R U . . .
H13H H 0.8906 0.6999 1.0360 0.063 Uiso 1 1 calc R U . . .
H13I H 0.9477 0.7277 0.9983 0.063 Uiso 1 1 calc R U . . .
C133 C 1.1378(6) 0.5554(4) 0.9066(4) 0.029(2) Uani 1 1 d . . . . .
C134 C 1.1900(7) 0.6120(4) 0.9316(4) 0.036(2) Uani 1 1 d . . . . .
C135 C 1.1592(6) 0.6349(4) 0.9770(4) 0.032(2) Uani 1 1 d . . . . .
C136 C 1.1446(7) 0.5171(4) 0.8555(4) 0.037(2) Uani 1 1 d . . . . .
H13J H 1.1952 0.5364 0.8437 0.055 Uiso 1 1 calc R U . . .
H13K H 1.1560 0.4738 0.8615 0.055 Uiso 1 1 calc R U . . .
H13L H 1.0872 0.5157 0.8273 0.055 Uiso 1 1 calc R U . . .
C137 C 1.2654(9) 0.6459(5) 0.9144(5) 0.075(4) Uani 1 1 d . . . . .
H13M H 1.2898 0.6852 0.9404 0.113 Uiso 1 1 calc R U . . .
H13N H 1.3144 0.6184 0.9137 0.113 Uiso 1 1 calc R U . . .
H13O H 1.2411 0.6562 0.8780 0.113 Uiso 1 1 calc R U . . .
C138 C 1.1916(6) 0.6945(4) 1.0179(4) 0.039(2) Uani 1 1 d . . . . .
H13P H 1.2414 0.7184 1.0087 0.059 Uiso 1 1 calc R U . . .
H13Q H 1.1408 0.7206 1.0176 0.059 Uiso 1 1 calc R U . . .
H13R H 1.2139 0.6835 1.0543 0.059 Uiso 1 1 calc R U . . .
W4 W 0.31298(2) 0.42861(2) 0.61418(2) 0.02135(8) Uani 1 1 d . . . . .
P7 P 0.22247(18) 0.54306(10) 0.70870(11) 0.0303(6) Uani 1 1 d . . . . .
P8 P 0.47359(16) 0.56594(10) 0.69750(10) 0.0288(5) Uani 1 1 d . . . . .
O28 O 0.485(2) 0.6180(16) 0.6766(15) 0.0288(5) Uani 0.156(12) 1 d . . P . .
O13 O 0.1162(4) 0.3955(3) 0.6246(3) 0.0356(16) Uani 1 1 d . . . . .
O14 O 0.2720(4) 0.4631(2) 0.5388(2) 0.0280(14) Uani 1 1 d . . . . .
O15 O 0.2320(5) 0.5714(3) 0.5417(3) 0.0467(18) Uani 1 1 d . . . . .
O16 O 0.1110(4) 0.4824(3) 0.5171(3) 0.0405(16) Uani 1 1 d . . . . .
S4 S 0.20287(16) 0.50588(11) 0.51942(10) 0.0336(5) Uani 1 1 d . . . . .
F10 F 0.2891(5) 0.5149(3) 0.4438(3) 0.071(2) Uani 1 1 d . . . . .
F11 F 0.1808(5) 0.4388(4) 0.4232(3) 0.0716(19) Uani 1 1 d . . . . .
F12 F 0.1495(5) 0.5350(4) 0.4231(3) 0.076(2) Uani 1 1 d . . . . .
N19 N 0.4440(4) 0.4294(3) 0.5899(3) 0.0206(15) Uani 1 1 d . . . . .
N20 N 0.4944(5) 0.3788(3) 0.5950(3) 0.0233(16) Uani 1 1 d . . . . .
N21 N 0.3637(5) 0.3680(3) 0.6720(3) 0.0246(16) Uani 1 1 d . . . . .
N22 N 0.4325(5) 0.3310(3) 0.6640(3) 0.0235(16) Uani 1 1 d . . . . .
N23 N 0.2899(5) 0.3344(3) 0.5604(3) 0.0244(16) Uani 1 1 d . . . . .
N24 N 0.3611(5) 0.2965(3) 0.5650(3) 0.0274(18) Uani 1 1 d . . . . .
B4 B 0.4523(7) 0.3184(4) 0.6080(4) 0.026(2) Uani 1 1 d . . . . .
H4A H 0.4946 0.2846 0.6072 0.032 Uiso 1 1 calc R U . . .
C139 C 0.2888(6) 0.5033(4) 0.6664(4) 0.023(2) Uani 1 1 d . . . . .
C140 C 0.3765(6) 0.5083(3) 0.6665(3) 0.0242(19) Uani 1 1 d . . . . .
C21B C 0.1071(7) 0.5332(9) 0.6709(8) 0.041(3) Uani 0.64(2) 1 d G U P E 1
C22B C 0.0468(9) 0.4992(8) 0.6921(7) 0.043(3) Uani 0.64(2) 1 d G U P E 1
H22P H 0.0693 0.4815 0.7240 0.052 Uiso 0.64(2) 1 calc R U P E 1
C23B C -0.0464(8) 0.4912(7) 0.6665(8) 0.045(3) Uani 0.64(2) 1 d G U P E 1
H23D H -0.0876 0.4680 0.6809 0.054 Uiso 0.64(2) 1 calc R U P E 1
C24B C -0.0793(6) 0.5172(7) 0.6197(7) 0.047(3) Uani 0.64(2) 1 d G U P E 1
H24B H -0.1430 0.5117 0.6022 0.056 Uiso 0.64(2) 1 calc R U P E 1
C25B C -0.0190(9) 0.5511(7) 0.5986(7) 0.046(3) Uani 0.64(2) 1 d G U P E 1
H25B H -0.0415 0.5688 0.5667 0.055 Uiso 0.64(2) 1 calc R U P E 1
C26B C 0.0742(8) 0.5591(9) 0.6242(8) 0.043(3) Uani 0.64(2) 1 d G U P E 1
H26P H 0.1154 0.5823 0.6098 0.052 Uiso 0.64(2) 1 calc R U P E 1
C141 C 0.0959(13) 0.5389(17) 0.6628(14) 0.043(3) Uani 0.36(2) 1 d G U P E 2
C142 C 0.0789(15) 0.5703(16) 0.6182(15) 0.045(3) Uani 0.36(2) 1 d G U P E 2
H142 H 0.1275 0.5948 0.6108 0.054 Uiso 0.36(2) 1 calc R U P E 2
C143 C -0.0093(19) 0.5658(13) 0.5844(11) 0.045(3) Uani 0.36(2) 1 d G U P E 2
H143 H -0.0209 0.5873 0.5539 0.054 Uiso 0.36(2) 1 calc R U P E 2
C144 C -0.0804(13) 0.5300(11) 0.5952(12) 0.046(3) Uani 0.36(2) 1 d G U P E 2
H144 H -0.1407 0.5270 0.5722 0.055 Uiso 0.36(2) 1 calc R U P E 2
C145 C -0.0634(15) 0.4986(11) 0.6398(13) 0.045(3) Uani 0.36(2) 1 d G U P E 2
H145 H -0.1121 0.4741 0.6472 0.054 Uiso 0.36(2) 1 calc R U P E 2
C146 C 0.0247(19) 0.5030(14) 0.6736(11) 0.044(3) Uani 0.36(2) 1 d G U P E 2
H146 H 0.0364 0.4815 0.7041 0.053 Uiso 0.36(2) 1 calc R U P E 2
C147 C 0.2575(6) 0.6279(4) 0.7138(3) 0.0254(19) Uani 1 1 d . . . . .
C148 C 0.2882(6) 0.6558(4) 0.6747(4) 0.030(2) Uani 1 1 d . . . . .
H148 H 0.2917 0.6305 0.6418 0.037 Uiso 1 1 calc R U . . .
C149 C 0.3132(6) 0.7203(4) 0.6842(4) 0.033(2) Uani 1 1 d . . . . .
H149 H 0.3342 0.7394 0.6578 0.040 Uiso 1 1 calc R U . . .
C150 C 0.3082(6) 0.7573(4) 0.7316(4) 0.035(2) Uani 1 1 d . . . . .
H150 H 0.3270 0.8017 0.7380 0.042 Uiso 1 1 calc R U . . .
C151 C 0.2765(6) 0.7312(4) 0.7694(4) 0.037(2) Uani 1 1 d . . . . .
H151 H 0.2722 0.7572 0.8018 0.045 Uiso 1 1 calc R U . . .
C152 C 0.2504(6) 0.6663(4) 0.7604(4) 0.029(2) Uani 1 1 d . . . . .
H152 H 0.2274 0.6480 0.7866 0.035 Uiso 1 1 calc R U . . .
C153 C 0.4708(5) 0.5786(4) 0.7688(4) 0.031(2) Uani 1 1 d . . . . .
C154 C 0.4704(6) 0.6403(5) 0.7940(4) 0.046(3) Uani 1 1 d . . . . .
H154 H 0.4717 0.6745 0.7742 0.055 Uiso 1 1 calc R U . . .
C155 C 0.4680(7) 0.6526(6) 0.8487(5) 0.061(3) Uani 1 1 d . . . . .
H155 H 0.4663 0.6950 0.8654 0.073 Uiso 1 1 calc R U . . .
C156 C 0.4680(8) 0.6047(6) 0.8781(5) 0.063(3) Uani 1 1 d . . . . .
H156 H 0.4687 0.6136 0.9155 0.075 Uiso 1 1 calc R U . . .
C157 C 0.4668(9) 0.5435(6) 0.8530(5) 0.065(3) Uani 1 1 d . . . . .
H157 H 0.4641 0.5095 0.8728 0.078 Uiso 1 1 calc R U . . .
C158 C 0.4696(8) 0.5311(5) 0.8006(4) 0.054(3) Uani 1 1 d . . . . .
H158 H 0.4707 0.4883 0.7846 0.064 Uiso 1 1 calc R U . . .
C159 C 0.5740(6) 0.5224(4) 0.7011(4) 0.029(2) Uani 1 1 d . . . . .
C160 C 0.5799(6) 0.4622(4) 0.7122(3) 0.031(2) Uani 1 1 d . . . . .
H160 H 0.5276 0.4394 0.7173 0.038 Uiso 1 1 calc R U . . .
C161 C 0.6595(7) 0.4332(4) 0.7164(4) 0.039(2) Uani 1 1 d . . . . .
H161 H 0.6615 0.3908 0.7234 0.047 Uiso 1 1 calc R U . . .
C162 C 0.7366(7) 0.4668(5) 0.7101(4) 0.047(3) Uani 1 1 d . . . . .
H162 H 0.7922 0.4478 0.7134 0.056 Uiso 1 1 calc R U . . .
C163 C 0.7322(7) 0.5276(5) 0.6992(4) 0.042(2) Uani 1 1 d . . . . .
H163 H 0.7846 0.5502 0.6940 0.051 Uiso 1 1 calc R U . . .
C164 C 0.6512(6) 0.5565(4) 0.6956(4) 0.036(2) Uani 1 1 d . . . . .
H164 H 0.6491 0.5992 0.6894 0.043 Uiso 1 1 calc R U . . .
C165 C 0.1878(6) 0.4097(3) 0.6197(3) 0.0251(19) Uani 1 1 d . . . . .
C166 C 0.2054(8) 0.4977(6) 0.4486(5) 0.054(3) Uani 1 1 d . . . . .
C167 C 0.4922(6) 0.4735(4) 0.5722(3) 0.025(2) Uani 1 1 d . . . . .
C168 C 0.5746(6) 0.4510(4) 0.5665(3) 0.028(2) Uani 1 1 d . . . . .
C169 C 0.5736(6) 0.3906(4) 0.5814(3) 0.0249(19) Uani 1 1 d . . . . .
C170 C 0.4643(6) 0.5363(4) 0.5616(4) 0.028(2) Uani 1 1 d . . . . .
H17S H 0.5115 0.5589 0.5492 0.043 Uiso 1 1 calc R U . . .
H17T H 0.4062 0.5306 0.5333 0.043 Uiso 1 1 calc R U . . .
H17C H 0.4568 0.5611 0.5951 0.043 Uiso 1 1 calc R U . . .
C171 C 0.6476(6) 0.4845(4) 0.5478(4) 0.036(2) Uani 1 1 d . . . . .
H17D H 0.6298 0.5261 0.5401 0.055 Uiso 1 1 calc R U . . .
H17E H 0.7053 0.4903 0.5765 0.055 Uiso 1 1 calc R U . . .
H17F H 0.6556 0.4591 0.5147 0.055 Uiso 1 1 calc R U . . .
C172 C 0.6442(6) 0.3460(4) 0.5834(4) 0.036(2) Uani 1 1 d . . . . .
H17G H 0.6955 0.3646 0.5718 0.055 Uiso 1 1 calc R U . . .
H17H H 0.6662 0.3377 0.6207 0.055 Uiso 1 1 calc R U . . .
H17I H 0.6178 0.3060 0.5589 0.055 Uiso 1 1 calc R U . . .
C173 C 0.3512(6) 0.3605(4) 0.7216(4) 0.029(2) Uani 1 1 d . . . . .
C174 C 0.4122(7) 0.3195(4) 0.7448(4) 0.034(2) Uani 1 1 d . . . . .
C175 C 0.4604(7) 0.3015(4) 0.7080(4) 0.031(2) Uani 1 1 d . . . . .
C176 C 0.2821(7) 0.3913(4) 0.7457(4) 0.037(2) Uani 1 1 d . . . . .
H17J H 0.2855 0.3791 0.7814 0.055 Uiso 1 1 calc R U . . .
H17K H 0.2945 0.4376 0.7500 0.055 Uiso 1 1 calc R U . . .
H17L H 0.2207 0.3776 0.7215 0.055 Uiso 1 1 calc R U . . .
C177 C 0.4210(8) 0.2986(5) 0.7998(4) 0.058(3) Uani 1 1 d . . . . .
H17M H 0.3777 0.3190 0.8176 0.086 Uiso 1 1 calc R U . . .
H17N H 0.4074 0.2523 0.7945 0.086 Uiso 1 1 calc R U . . .
H17O H 0.4836 0.3110 0.8227 0.086 Uiso 1 1 calc R U . . .
C178 C 0.5334(7) 0.2559(4) 0.7106(4) 0.043(3) Uani 1 1 d . . . . .
H17P H 0.5549 0.2531 0.6775 0.065 Uiso 1 1 calc R U . . .
H17Q H 0.5849 0.2714 0.7425 0.065 Uiso 1 1 calc R U . . .
H17R H 0.5075 0.2137 0.7135 0.065 Uiso 1 1 calc R U . . .
C179 C 0.2176(6) 0.3002(4) 0.5218(4) 0.030(2) Uani 1 1 d . . . . .
C180 C 0.2424(7) 0.2414(4) 0.5015(4) 0.031(2) Uani 1 1 d . . . . .
C181 C 0.3332(7) 0.2416(4) 0.5306(4) 0.033(2) Uani 1 1 d . . . . .
C182 C 0.1264(6) 0.3243(4) 0.5028(4) 0.042(2) Uani 1 1 d . . . . .
H18J H 0.0854 0.2917 0.4751 0.064 Uiso 1 1 calc R U . . .
H18K H 0.0999 0.3342 0.5338 0.064 Uiso 1 1 calc R U . . .
H18C H 0.1344 0.3629 0.4873 0.064 Uiso 1 1 calc R U . . .
C183 C 0.1849(7) 0.1903(4) 0.4608(4) 0.046(3) Uani 1 1 d . . . . .
H18D H 0.1241 0.2037 0.4472 0.068 Uiso 1 1 calc R U . . .
H18E H 0.2129 0.1807 0.4304 0.068 Uiso 1 1 calc R U . . .
H18F H 0.1794 0.1523 0.4773 0.068 Uiso 1 1 calc R U . . .
C184 C 0.3956(8) 0.1917(4) 0.5244(4) 0.048(3) Uani 1 1 d . . . . .
H18G H 0.3621 0.1554 0.4973 0.072 Uiso 1 1 calc R U . . .
H18H H 0.4472 0.2091 0.5124 0.072 Uiso 1 1 calc R U . . .
H18I H 0.4187 0.1777 0.5595 0.072 Uiso 1 1 calc R U . . .
W5 W 0.76027(2) 0.77224(2) 0.27185(2) 0.02312(8) Uani 1 1 d . . . . .
P9 P 0.59463(16) 0.65192(10) 0.16243(10) 0.0323(5) Uani 1 1 d . . . . .
P10 P 0.75743(17) 0.78454(11) 0.13166(10) 0.0336(6) Uani 1 1 d . . . . .
O17 O 0.6319(5) 0.6841(3) 0.3145(3) 0.0430(17) Uani 1 1 d . . . . .
O18 O 0.8781(4) 0.7232(2) 0.2922(2) 0.0293(13) Uani 1 1 d . . . . .
O19 O 0.9136(4) 0.6276(3) 0.2419(2) 0.0391(15) Uani 1 1 d . . . . .
O20 O 0.8578(4) 0.6208(3) 0.3219(3) 0.0423(16) Uani 1 1 d . . . . .
S5 S 0.90421(15) 0.65774(9) 0.29323(9) 0.0300(5) Uani 1 1 d . . . . .
F13 F 1.0210(5) 0.7078(3) 0.3845(3) 0.073(2) Uani 1 1 d . . . . .
F14 F 1.0587(4) 0.6230(3) 0.3439(3) 0.074(2) Uani 1 1 d . . . . .
F15 F 1.0725(4) 0.7105(3) 0.3146(3) 0.073(2) Uani 1 1 d . . . . .
N25 N 0.8090(5) 0.8197(3) 0.3583(3) 0.0297(17) Uani 1 1 d . . . . .
N26 N 0.8231(5) 0.8853(3) 0.3690(3) 0.0302(17) Uani 1 1 d . . . . .
N27 N 0.6684(5) 0.8446(3) 0.2738(3) 0.0300(17) Uani 1 1 d . . . . .
N28 N 0.7056(5) 0.9073(3) 0.2904(3) 0.0314(17) Uani 1 1 d . . . . .
N29 N 0.8702(4) 0.8431(3) 0.2651(3) 0.0228(15) Uani 1 1 d . . . . .
N30 N 0.8676(5) 0.9060(3) 0.2858(3) 0.0239(15) Uani 1 1 d . . . . .
B5 B 0.8057(7) 0.9241(4) 0.3221(4) 0.029(2) Uani 1 1 d . . . . .
H5A H 0.8178 0.9706 0.3371 0.035 Uiso 1 1 calc R U . . .
C185 C 0.6829(6) 0.7129(4) 0.2025(3) 0.0257(19) Uani 1 1 d . . . . .
C186 C 0.7307(6) 0.7597(4) 0.1901(3) 0.0254(18) Uani 1 1 d . . . . .
C187 C 0.6488(6) 0.6162(3) 0.1103(4) 0.030(2) Uani 1 1 d . . . . .
C188 C 0.7417(6) 0.6151(4) 0.1176(4) 0.031(2) Uani 1 1 d . . . . .
H188 H 0.7825 0.6333 0.1517 0.037 Uiso 1 1 calc R U . . .
C189 C 0.7758(7) 0.5879(4) 0.0760(4) 0.042(2) Uani 1 1 d . . . . .
H189 H 0.8401 0.5884 0.0813 0.050 Uiso 1 1 calc R U . . .
C190 C 0.7174(8) 0.5596(4) 0.0266(4) 0.048(3) Uani 1 1 d . . . . .
H190 H 0.7412 0.5402 -0.0019 0.057 Uiso 1 1 calc R U . . .
C191 C 0.6244(9) 0.5599(5) 0.0190(4) 0.061(3) Uani 1 1 d . . . . .
H191 H 0.5836 0.5408 -0.0148 0.074 Uiso 1 1 calc R U . . .
C192 C 0.5907(7) 0.5880(4) 0.0608(4) 0.042(2) Uani 1 1 d . . . . .
H192 H 0.5264 0.5879 0.0554 0.051 Uiso 1 1 calc R U . . .
C193 C 0.5918(6) 0.5910(4) 0.2050(4) 0.032(2) Uani 1 1 d . . . . .
C194 C 0.5073(7) 0.5719(4) 0.2136(4) 0.042(2) Uani 1 1 d . . . . .
H194 H 0.4537 0.5888 0.1957 0.051 Uiso 1 1 calc R U . . .
C195 C 0.5015(7) 0.5293(5) 0.2474(5) 0.058(3) Uani 1 1 d . . . . .
H195 H 0.4436 0.5158 0.2523 0.070 Uiso 1 1 calc R U . . .
C196 C 0.5786(7) 0.5057(4) 0.2742(4) 0.045(3) Uani 1 1 d . . . . .
H196 H 0.5737 0.4761 0.2978 0.054 Uiso 1 1 calc R U . . .
C197 C 0.6616(7) 0.5241(4) 0.2676(4) 0.036(2) Uani 1 1 d . . . . .
H197 H 0.7149 0.5088 0.2877 0.043 Uiso 1 1 calc R U . . .
C198 C 0.6693(6) 0.5652(4) 0.2317(3) 0.029(2) Uani 1 1 d . . . . .
H198 H 0.7271 0.5758 0.2253 0.035 Uiso 1 1 calc R U . . .
C199 C 0.6511(6) 0.7652(3) 0.0780(3) 0.0275(19) Uani 1 1 d . . . . .
C200 C 0.6583(7) 0.7448(4) 0.0259(4) 0.041(2) Uani 1 1 d . . . . .
H200 H 0.7166 0.7375 0.0202 0.049 Uiso 1 1 calc R U . . .
C201 C 0.5824(7) 0.7351(5) -0.0177(4) 0.055(3) Uani 1 1 d . . . . .
H201 H 0.5887 0.7228 -0.0535 0.066 Uiso 1 1 calc R U . . .
C202 C 0.4978(6) 0.7430(4) -0.0099(4) 0.040(2) Uani 1 1 d . . . . .
H202 H 0.4455 0.7364 -0.0402 0.047 Uiso 1 1 calc R U . . .
C203 C 0.4884(7) 0.7601(5) 0.0411(4) 0.051(3) Uani 1 1 d . . . . .
H203 H 0.4290 0.7634 0.0464 0.061 Uiso 1 1 calc R U . . .
C204 C 0.5647(7) 0.7728(4) 0.0860(4) 0.043(2) Uani 1 1 d . . . . .
H204 H 0.5578 0.7865 0.1214 0.051 Uiso 1 1 calc R U . . .
C205 C 0.7597(7) 0.8738(4) 0.1448(4) 0.039(2) Uani 1 1 d . . . . .
C206 C 0.6945(8) 0.9055(4) 0.1641(4) 0.046(3) Uani 1 1 d . . . . .
H206 H 0.6521 0.8826 0.1780 0.056 Uiso 1 1 calc R U . . .
C207 C 0.6898(8) 0.9706(4) 0.1636(4) 0.054(3) Uani 1 1 d . . . . .
H207 H 0.6439 0.9920 0.1759 0.065 Uiso 1 1 calc R U . . .
C208 C 0.7542(8) 1.0027(5) 0.1446(4) 0.061(3) Uani 1 1 d . . . . .
H208 H 0.7512 1.0467 0.1434 0.073 Uiso 1 1 calc R U . . .
C209 C 0.8230(8) 0.9735(4) 0.1272(4) 0.048(3) Uani 1 1 d . . . . .
H209 H 0.8684 0.9970 0.1160 0.058 Uiso 1 1 calc R U . . .
C210 C 0.8227(8) 0.9061(5) 0.1267(4) 0.058(3) Uani 1 1 d . . . . .
H210 H 0.8672 0.8841 0.1135 0.070 Uiso 1 1 calc R U . . .
C211 C 0.6797(7) 0.7152(4) 0.2978(4) 0.035(2) Uani 1 1 d . . . . .
C212 C 1.0190(7) 0.6762(4) 0.3368(4) 0.046(3) Uani 1 1 d . . . . .
C213 C 0.8219(6) 0.8002(4) 0.4068(4) 0.034(2) Uani 1 1 d . . . . .
C214 C 0.8434(7) 0.8522(4) 0.4485(4) 0.037(2) Uani 1 1 d . . . . .
C215 C 0.8439(6) 0.9054(4) 0.4233(4) 0.034(2) Uani 1 1 d . . . . .
C216 C 0.8152(8) 0.7329(4) 0.4142(4) 0.049(3) Uani 1 1 d . . . . .
H21A H 0.8274 0.7307 0.4531 0.073 Uiso 1 1 calc R U . . .
H21B H 0.7535 0.7125 0.3953 0.073 Uiso 1 1 calc R U . . .
H21C H 0.8602 0.7110 0.3990 0.073 Uiso 1 1 calc R U . . .
C217 C 0.8648(8) 0.8499(5) 0.5077(4) 0.054(3) Uani 1 1 d . . . . .
H21D H 0.8775 0.8933 0.5283 0.081 Uiso 1 1 calc R U . . .
H21E H 0.8123 0.8279 0.5159 0.081 Uiso 1 1 calc R U . . .
H21F H 0.9186 0.8269 0.5180 0.081 Uiso 1 1 calc R U . . .
C218 C 0.8628(7) 0.9734(4) 0.4494(4) 0.044(2) Uani 1 1 d . . . . .
H21G H 0.8762 0.9764 0.4891 0.066 Uiso 1 1 calc R U . . .
H21H H 0.9155 0.9931 0.4398 0.066 Uiso 1 1 calc R U . . .
H21I H 0.8090 0.9955 0.4365 0.066 Uiso 1 1 calc R U . . .
C219 C 0.5772(7) 0.8455(4) 0.2600(4) 0.041(2) Uani 1 1 d . . . . .
C220 C 0.5534(7) 0.9074(5) 0.2660(4) 0.045(3) Uani 1 1 d . . . . .
C221 C 0.6366(7) 0.9450(4) 0.2865(4) 0.042(3) Uani 1 1 d . . . . .
C222 C 0.5099(7) 0.7861(5) 0.2379(5) 0.056(3) Uani 1 1 d . . . . .
H22A H 0.4472 0.7980 0.2306 0.084 Uiso 1 1 calc R U . . .
H22B H 0.5207 0.7647 0.2040 0.084 Uiso 1 1 calc R U . . .
H22C H 0.5183 0.7574 0.2647 0.084 Uiso 1 1 calc R U . . .
C223 C 0.4609(7) 0.9303(6) 0.2553(6) 0.075(4) Uani 1 1 d . . . . .
H22D H 0.4140 0.8939 0.2408 0.113 Uiso 1 1 calc R U . . .
H22E H 0.4520 0.9528 0.2893 0.113 Uiso 1 1 calc R U . . .
H22F H 0.4559 0.9592 0.2287 0.113 Uiso 1 1 calc R U . . .
C224 C 0.6549(8) 1.0160(4) 0.3003(5) 0.059(3) Uani 1 1 d . . . . .
H22G H 0.5967 1.0346 0.2949 0.088 Uiso 1 1 calc R U . . .
H22H H 0.6903 1.0283 0.3384 0.088 Uiso 1 1 calc R U . . .
H22I H 0.6899 1.0315 0.2765 0.088 Uiso 1 1 calc R U . . .
C225 C 0.9415(6) 0.8411(4) 0.2424(3) 0.0266(18) Uani 1 1 d . . . . .
C226 C 0.9835(6) 0.9019(4) 0.2479(3) 0.031(2) Uani 1 1 d . . . . .
C227 C 0.9366(6) 0.9418(4) 0.2750(3) 0.0272(19) Uani 1 1 d . . . . .
C228 C 0.9677(6) 0.7817(4) 0.2138(4) 0.037(2) Uani 1 1 d . . . . .
H22J H 1.0215 0.7922 0.2008 0.055 Uiso 1 1 calc R U . . .
H22K H 0.9822 0.7515 0.2392 0.055 Uiso 1 1 calc R U . . .
H22L H 0.9166 0.7625 0.1828 0.055 Uiso 1 1 calc R U . . .
C229 C 1.0651(7) 0.9202(5) 0.2287(4) 0.047(3) Uani 1 1 d . . . . .
H22M H 1.0847 0.8821 0.2105 0.070 Uiso 1 1 calc R U . . .
H22N H 1.0493 0.9499 0.2030 0.070 Uiso 1 1 calc R U . . .
H22O H 1.1150 0.9406 0.2600 0.070 Uiso 1 1 calc R U . . .
C230 C 0.9501(7) 1.0119(4) 0.2896(4) 0.041(2) Uani 1 1 d . . . . .
H23A H 1.0030 1.0283 0.2784 0.061 Uiso 1 1 calc R U . . .
H23B H 0.8953 1.0297 0.2711 0.061 Uiso 1 1 calc R U . . .
H23C H 0.9609 1.0240 0.3291 0.061 Uiso 1 1 calc R U . . .
W6 W 0.65310(2) 0.30181(2) 0.28952(2) 0.02401(8) Uani 1 1 d . . . . .
P11 P 0.81397(18) 0.21485(10) 0.38055(10) 0.0322(5) Uani 1 1 d . . . . .
O29 O 0.7960(15) 0.1490(9) 0.3802(9) 0.0322(5) Uani 0.262(12) 1 d . . P . .
P12 P 0.61581(18) 0.27982(11) 0.42597(10) 0.0321(6) Uani 1 1 d . . . . .
O21 O 0.4947(4) 0.3687(3) 0.3242(3) 0.0376(15) Uani 1 1 d . . . . .
O22 O 0.5676(4) 0.2237(2) 0.2351(2) 0.0306(14) Uani 1 1 d . . . . .
O23 O 0.5080(5) 0.1305(3) 0.2639(3) 0.052(2) Uani 1 1 d . . . . .
O24 O 0.4128(4) 0.2170(3) 0.2476(3) 0.0425(16) Uani 1 1 d . . . . .
S6 S 0.48610(17) 0.18339(10) 0.23636(10) 0.0359(5) Uani 1 1 d . . . . .
F16 F 0.3732(5) 0.1086(3) 0.1557(3) 0.084(2) Uani 1 1 d . . . . .
F17 F 0.4257(5) 0.1933(4) 0.1341(3) 0.084(2) Uani 1 1 d . . . . .
F18 F 0.5104(5) 0.1182(3) 0.1479(3) 0.084(2) Uani 1 1 d . . . . .
N31 N 0.7447(4) 0.3883(3) 0.3193(3) 0.0223(15) Uani 1 1 d . . . . .
N32 N 0.8070(5) 0.4014(3) 0.2905(3) 0.0231(15) Uani 1 1 d . . . . .
N33 N 0.6177(5) 0.3523(3) 0.2175(3) 0.0291(17) Uani 1 1 d . . . . .
N34 N 0.6885(5) 0.3801(3) 0.2013(3) 0.0283(16) Uani 1 1 d . . . . .
N35 N 0.7495(5) 0.2629(3) 0.2434(3) 0.0278(17) Uani 1 1 d . . . . .
N36 N 0.8045(5) 0.3036(3) 0.2244(3) 0.0258(15) Uani 1 1 d . . . . .
B6 B 0.7890(7) 0.3734(4) 0.2298(4) 0.029(2) Uani 1 1 d . . . . .
H6A H 0.8311 0.3968 0.2131 0.035 Uiso 1 1 calc R U . . .
C231 C 0.7224(6) 0.2569(3) 0.3483(3) 0.0254(19) Uani 1 1 d . . . . .
C232 C 0.6489(6) 0.2767(4) 0.3629(3) 0.0269(19) Uani 1 1 d . . . . .
C233 C 0.8546(6) 0.2629(4) 0.4485(4) 0.035(2) Uani 1 1 d . . . . .
C234 C 0.8699(7) 0.3277(4) 0.4578(4) 0.046(3) Uani 1 1 d . . . . .
H234 H 0.8584 0.3498 0.4277 0.055 Uiso 1 1 calc R U . . .
C235 C 0.9017(7) 0.3619(5) 0.5101(5) 0.054(3) Uani 1 1 d . . . . .
H235 H 0.9106 0.4071 0.5160 0.065 Uiso 1 1 calc R U . . .
C236 C 0.9203(8) 0.3293(6) 0.5535(5) 0.061(3) Uani 1 1 d . . . . .
H236 H 0.9433 0.3523 0.5895 0.073 Uiso 1 1 calc R U . . .
C237 C 0.9062(10) 0.2649(7) 0.5455(5) 0.084(5) Uani 1 1 d . . . . .
H237 H 0.9173 0.2428 0.5756 0.101 Uiso 1 1 calc R U . . .
C238 C 0.8763(8) 0.2327(5) 0.4944(5) 0.060(3) Uani 1 1 d . . . . .
H238 H 0.8696 0.1875 0.4891 0.073 Uiso 1 1 calc R U . . .
C239 C 0.9093(6) 0.2307(4) 0.3515(4) 0.035(2) Uani 1 1 d . . . . .
C240 C 0.9378(7) 0.2897(5) 0.3423(4) 0.045(3) Uani 1 1 d . . . . .
H240 H 0.9049 0.3250 0.3490 0.054 Uiso 1 1 calc R U . . .
C241 C 1.0156(7) 0.2972(5) 0.3228(4) 0.052(3) Uani 1 1 d . . . . .
H241 H 1.0354 0.3375 0.3160 0.063 Uiso 1 1 calc R U . . .
C242 C 1.0634(7) 0.2462(6) 0.3137(4) 0.055(3) Uani 1 1 d . . . . .
H242 H 1.1172 0.2516 0.3015 0.066 Uiso 1 1 calc R U . . .
C243 C 1.0346(8) 0.1890(6) 0.3218(5) 0.061(3) Uani 1 1 d . . . . .
H243 H 1.0669 0.1536 0.3143 0.073 Uiso 1 1 calc R U . . .
C244 C 0.9592(6) 0.1808(4) 0.3409(4) 0.041(2) Uani 1 1 d . . . . .
H244 H 0.9404 0.1398 0.3470 0.049 Uiso 1 1 calc R U . . .
C245 C 0.619(3) 0.1975(7) 0.4386(11) 0.043(3) Uani 0.51(4) 1 d G U P F 1
C246 C 0.582(2) 0.1461(10) 0.3972(9) 0.045(3) Uani 0.51(4) 1 d G U P F 1
H246 H 0.5621 0.1527 0.3605 0.054 Uiso 0.51(4) 1 calc R U P F 1
C247 C 0.5756(19) 0.0851(8) 0.4094(10) 0.048(3) Uani 0.51(4) 1 d G U P F 1
H247 H 0.5509 0.0499 0.3811 0.057 Uiso 0.51(4) 1 calc R U P F 1
C248 C 0.605(2) 0.0754(7) 0.4630(11) 0.047(3) Uani 0.51(4) 1 d G U P F 1
H248 H 0.6006 0.0337 0.4714 0.056 Uiso 0.51(4) 1 calc R U P F 1
C249 C 0.641(2) 0.1268(10) 0.5045(9) 0.047(3) Uani 0.51(4) 1 d G U P F 1
H249 H 0.6616 0.1202 0.5411 0.057 Uiso 0.51(4) 1 calc R U P F 1
C250 C 0.648(2) 0.1879(8) 0.4923(10) 0.046(3) Uani 0.51(4) 1 d G U P F 1
H250 H 0.6728 0.2230 0.5206 0.055 Uiso 0.51(4) 1 calc R U P F 1
C45B C 0.629(3) 0.1977(8) 0.4422(12) 0.044(3) Uani 0.49(4) 1 d G U P F 2
C46B C 0.670(2) 0.1977(8) 0.4970(11) 0.046(3) Uani 0.49(4) 1 d G U P F 2
H46D H 0.6944 0.2366 0.5208 0.055 Uiso 0.49(4) 1 calc R U P F 2
C47B C 0.676(2) 0.1406(10) 0.5168(9) 0.048(3) Uani 0.49(4) 1 d G U P F 2
H47B H 0.7039 0.1405 0.5542 0.057 Uiso 0.49(4) 1 calc R U P F 2
C48B C 0.640(2) 0.0836(7) 0.4820(11) 0.047(3) Uani 0.49(4) 1 d G U P F 2
H48B H 0.6443 0.0446 0.4956 0.057 Uiso 0.49(4) 1 calc R U P F 2
C49B C 0.5993(19) 0.0837(8) 0.4272(11) 0.047(3) Uani 0.49(4) 1 d G U P F 2
H49B H 0.5751 0.0447 0.4034 0.056 Uiso 0.49(4) 1 calc R U P F 2
C50B C 0.594(2) 0.1408(11) 0.4074(10) 0.047(3) Uani 0.49(4) 1 d G U P F 2
H50B H 0.5656 0.1408 0.3700 0.056 Uiso 0.49(4) 1 calc R U P F 2
C251 C 0.4926(6) 0.2883(4) 0.4129(4) 0.034(2) Uani 1 1 d . . . . .
C252 C 0.4222(7) 0.2466(4) 0.3787(4) 0.048(3) Uani 1 1 d . . . . .
H252 H 0.4362 0.2110 0.3566 0.057 Uiso 1 1 calc R U . . .
C253 C 0.3332(7) 0.2549(5) 0.3757(5) 0.060(3) Uani 1 1 d . . . . .
H253 H 0.2863 0.2244 0.3523 0.072 Uiso 1 1 calc R U . . .
C254 C 0.3099(8) 0.3063(6) 0.4057(5) 0.056(3) Uani 1 1 d . . . . .
H254 H 0.2474 0.3121 0.4029 0.067 Uiso 1 1 calc R U . . .
C255 C 0.3803(8) 0.3505(5) 0.4409(4) 0.054(3) Uani 1 1 d . . . . .
H255 H 0.3661 0.3865 0.4624 0.065 Uiso 1 1 calc R U . . .
C256 C 0.4700(7) 0.3405(4) 0.4435(4) 0.040(2) Uani 1 1 d . . . . .
H256 H 0.5176 0.3704 0.4669 0.048 Uiso 1 1 calc R U . . .
C257 C 0.5519(6) 0.3426(4) 0.3117(4) 0.033(2) Uani 1 1 d . . . . .
C258 C 0.4460(8) 0.1490(5) 0.1636(5) 0.058(3) Uani 1 1 d . . . . .
C259 C 0.7688(6) 0.4296(3) 0.3663(3) 0.0244(18) Uani 1 1 d . . . . .
C260 C 0.8476(6) 0.4677(4) 0.3695(4) 0.028(2) Uani 1 1 d . . . . .
C261 C 0.8688(6) 0.4497(4) 0.3204(3) 0.0261(19) Uani 1 1 d . . . . .
C262 C 0.7135(6) 0.4328(4) 0.4077(3) 0.031(2) Uani 1 1 d . . . . .
H26A H 0.7430 0.4660 0.4388 0.046 Uiso 1 1 calc R U . . .
H26B H 0.6516 0.4426 0.3910 0.046 Uiso 1 1 calc R U . . .
H26C H 0.7099 0.3917 0.4201 0.046 Uiso 1 1 calc R U . . .
C263 C 0.8992(7) 0.5200(4) 0.4165(4) 0.041(2) Uani 1 1 d . . . . .
H26D H 0.9528 0.5392 0.4075 0.061 Uiso 1 1 calc R U . . .
H26E H 0.8588 0.5526 0.4224 0.061 Uiso 1 1 calc R U . . .
H26F H 0.9192 0.5015 0.4497 0.061 Uiso 1 1 calc R U . . .
C264 C 0.9454(6) 0.4765(4) 0.3007(4) 0.030(2) Uani 1 1 d . . . . .
H26G H 0.9821 0.5110 0.3285 0.045 Uiso 1 1 calc R U . . .
H26H H 0.9841 0.4430 0.2935 0.045 Uiso 1 1 calc R U . . .
H26I H 0.9203 0.4930 0.2670 0.045 Uiso 1 1 calc R U . . .
C265 C 0.5392(6) 0.3654(4) 0.1851(4) 0.030(2) Uani 1 1 d . . . . .
C266 C 0.5598(6) 0.4005(4) 0.1468(4) 0.032(2) Uani 1 1 d . . . . .
C267 C 0.6522(7) 0.4085(4) 0.1584(3) 0.033(2) Uani 1 1 d . . . . .
C268 C 0.4455(6) 0.3455(5) 0.1886(4) 0.043(2) Uani 1 1 d . . . . .
H26J H 0.4004 0.3611 0.1603 0.065 Uiso 1 1 calc R U . . .
H26K H 0.4357 0.2989 0.1832 0.065 Uiso 1 1 calc R U . . .
H26L H 0.4386 0.3632 0.2245 0.065 Uiso 1 1 calc R U . . .
C269 C 0.4924(7) 0.4246(5) 0.1036(4) 0.047(3) Uani 1 1 d . . . . .
H26M H 0.4301 0.4112 0.1052 0.070 Uiso 1 1 calc R U . . .
H26N H 0.5021 0.4711 0.1094 0.070 Uiso 1 1 calc R U . . .
H26O H 0.5004 0.4073 0.0678 0.070 Uiso 1 1 calc R U . . .
C270 C 0.7124(7) 0.4445(4) 0.1315(4) 0.041(2) Uani 1 1 d . . . . .
H27A H 0.6739 0.4616 0.1013 0.062 Uiso 1 1 calc R U . . .
H27B H 0.7503 0.4795 0.1582 0.062 Uiso 1 1 calc R U . . .
H27C H 0.7518 0.4157 0.1174 0.062 Uiso 1 1 calc R U . . .
C271 C 0.7739(6) 0.2040(4) 0.2306(4) 0.031(2) Uani 1 1 d . . . . .
C272 C 0.8431(6) 0.2068(4) 0.2030(4) 0.035(2) Uani 1 1 d . . . . .
C273 C 0.8599(6) 0.2705(4) 0.1996(4) 0.030(2) Uani 1 1 d . . . . .
C274 C 0.7305(6) 0.1458(4) 0.2435(4) 0.034(2) Uani 1 1 d . . . . .
H27D H 0.7587 0.1087 0.2306 0.051 Uiso 1 1 calc R U . . .
H27E H 0.7394 0.1500 0.2830 0.051 Uiso 1 1 calc R U . . .
H27F H 0.6648 0.1404 0.2254 0.051 Uiso 1 1 calc R U . . .
C275 C 0.8898(8) 0.1537(4) 0.1818(5) 0.051(3) Uani 1 1 d . . . . .
H27G H 0.8649 0.1137 0.1896 0.076 Uiso 1 1 calc R U . . .
H27H H 0.8796 0.1510 0.1423 0.076 Uiso 1 1 calc R U . . .
H27I H 0.9557 0.1613 0.1994 0.076 Uiso 1 1 calc R U . . .
C276 C 0.9249(7) 0.3004(4) 0.1743(4) 0.048(3) Uani 1 1 d . . . . .
H27J H 0.9579 0.2678 0.1588 0.072 Uiso 1 1 calc R U . . .
H27K H 0.8915 0.3218 0.1454 0.072 Uiso 1 1 calc R U . . .
H27L H 0.9687 0.3317 0.2020 0.072 Uiso 1 1 calc R U . . .

loop_
_atom_site_aniso_label
_atom_site_aniso_U_11
_atom_site_aniso_U_22
_atom_site_aniso_U_33
_atom_site_aniso_U_23
_atom_site_aniso_U_13
_atom_site_aniso_U_12
W1 0.01923(19) 0.02078(16) 0.02313(19) 0.00408(13) 0.00565(15) 0.00569(13)
P1 0.0195(12) 0.0237(10) 0.0254(13) 0.0026(9) 0.0066(10) 0.0046(9)
P2 0.0203(13) 0.0304(12) 0.0351(14) 0.0015(10) 0.0091(11) 0.0023(9)
O1 0.025(4) 0.029(3) 0.051(5) 0.005(3) 0.012(3) 0.004(3)
O2 0.027(3) 0.030(3) 0.028(3) 0.012(3) 0.007(3) 0.012(3)
O3 0.049(4) 0.028(3) 0.044(4) 0.005(3) 0.009(3) 0.013(3)
O4 0.039(4) 0.046(4) 0.037(4) 0.007(3) 0.006(3) 0.016(3)
S1 0.0343(14) 0.0355(12) 0.0275(13) 0.0099(10) 0.0034(11) 0.0130(10)
F1 0.113(6) 0.116(6) 0.051(4) 0.048(4) 0.013(4) 0.060(5)
F2 0.111(6) 0.085(5) 0.033(4) 0.000(4) 0.010(4) 0.002(4)
F3 0.082(6) 0.103(5) 0.047(4) 0.021(4) 0.026(4) -0.003(4)
N1 0.020(4) 0.024(3) 0.030(4) 0.004(3) 0.008(3) 0.003(3)
N2 0.030(4) 0.024(4) 0.033(5) 0.008(3) 0.012(4) 0.011(3)
N3 0.019(4) 0.020(3) 0.025(4) 0.004(3) 0.006(3) 0.005(3)
N4 0.026(4) 0.019(3) 0.029(4) 0.005(3) 0.014(3) 0.012(3)
N5 0.024(4) 0.031(4) 0.022(4) 0.004(3) 0.013(3) 0.010(3)
N6 0.012(4) 0.025(3) 0.029(4) 0.005(3) 0.006(3) 0.006(3)
B1 0.015(5) 0.027(5) 0.025(6) 0.008(4) 0.005(4) 0.007(4)
C1 0.016(5) 0.022(4) 0.028(5) 0.002(3) 0.003(4) 0.004(3)
C2 0.022(5) 0.025(4) 0.020(5) 0.003(3) 0.004(4) 0.007(3)
C3 0.019(5) 0.022(4) 0.029(5) 0.002(3) 0.011(4) 0.005(3)
C4 0.022(5) 0.031(4) 0.033(5) 0.010(4) 0.011(4) 0.006(4)
C5 0.039(6) 0.032(5) 0.038(6) -0.001(4) 0.016(5) 0.012(4)
C6 0.037(6) 0.021(4) 0.053(7) -0.003(4) 0.012(5) 0.005(4)
C7 0.037(6) 0.037(5) 0.047(7) 0.012(5) 0.016(5) -0.002(4)
C8 0.023(5) 0.031(4) 0.036(6) 0.009(4) 0.013(4) 0.009(4)
C9 0.021(4) 0.017(4) 0.033(5) -0.005(3) 0.008(4) 0.008(3)
C10 0.021(5) 0.036(5) 0.047(6) 0.014(4) 0.012(4) 0.006(4)
C11 0.027(6) 0.065(7) 0.041(6) 0.016(5) 0.011(5) 0.015(5)
C12 0.017(5) 0.048(6) 0.049(7) -0.003(5) 0.006(5) 0.002(4)
C13 0.019(5) 0.037(5) 0.054(7) 0.008(4) 0.014(5) -0.002(4)
C14 0.026(5) 0.025(4) 0.039(6) 0.003(4) 0.011(4) 0.007(4)
C15A 0.025(4) 0.057(6) 0.037(4) -0.002(4) 0.012(3) 0.007(4)
C16A 0.027(5) 0.059(6) 0.036(4) 0.000(4) 0.013(4) 0.004(4)
C17A 0.027(4) 0.061(7) 0.038(4) 0.000(4) 0.011(4) 0.004(4)
C18A 0.031(4) 0.060(7) 0.038(4) 0.000(4) 0.012(4) 0.004(4)
C19A 0.028(4) 0.059(7) 0.036(4) 0.000(4) 0.012(4) 0.005(4)
C20A 0.026(4) 0.057(6) 0.036(4) 0.000(4) 0.012(4) 0.006(4)
C5B 0.026(4) 0.058(7) 0.037(4) -0.002(4) 0.012(4) 0.006(4)
C6B 0.026(5) 0.058(7) 0.037(5) -0.003(5) 0.010(4) 0.005(5)
C7B 0.029(4) 0.058(7) 0.038(5) -0.001(4) 0.011(4) 0.005(4)
C8B 0.030(4) 0.059(7) 0.038(4) -0.002(5) 0.012(4) 0.004(5)
C9B 0.028(4) 0.058(7) 0.037(4) -0.001(4) 0.012(4) 0.004(4)
C10B 0.027(4) 0.059(7) 0.037(4) -0.002(4) 0.013(4) 0.005(4)
C21 0.022(5) 0.030(4) 0.021(5) 0.001(3) 0.005(4) 0.000(4)
C22 0.021(5) 0.038(5) 0.032(5) 0.003(4) 0.005(4) 0.004(4)
C23 0.027(5) 0.034(5) 0.040(6) 0.005(4) 0.003(4) 0.008(4)
C24 0.027(6) 0.043(5) 0.037(6) 0.004(4) 0.011(5) 0.011(4)
C25 0.012(5) 0.060(6) 0.034(6) 0.006(5) 0.003(4) 0.002(4)
C26 0.023(5) 0.039(5) 0.029(5) 0.005(4) 0.008(4) 0.000(4)
C27 0.036(6) 0.020(4) 0.021(5) 0.000(3) -0.001(4) 0.010(4)
C28 0.056(8) 0.064(7) 0.031(6) 0.013(5) 0.000(6) 0.016(6)
C29 0.032(5) 0.023(4) 0.029(5) -0.002(4) -0.001(4) 0.001(4)
C30 0.042(6) 0.031(5) 0.027(5) 0.000(4) 0.002(5) 0.005(4)
C31 0.040(6) 0.018(4) 0.028(5) -0.003(3) 0.010(4) 0.003(4)
C32 0.029(6) 0.043(5) 0.043(6) -0.012(5) -0.003(5) 0.009(4)
C33 0.053(7) 0.047(6) 0.057(8) -0.014(5) -0.008(6) 0.009(5)
C34 0.045(6) 0.038(5) 0.037(6) -0.009(4) 0.005(5) 0.011(5)
C35 0.025(5) 0.019(4) 0.025(5) 0.005(3) 0.014(4) 0.003(3)
C36 0.026(5) 0.031(4) 0.024(5) 0.011(4) 0.012(4) 0.008(4)
C37 0.021(5) 0.021(4) 0.029(5) 0.003(3) 0.000(4) -0.003(3)
C38 0.028(5) 0.040(5) 0.032(5) 0.016(4) 0.011(4) 0.010(4)
C39 0.048(6) 0.048(6) 0.031(6) 0.017(4) 0.018(5) 0.022(5)
C40 0.035(6) 0.042(5) 0.037(6) 0.019(4) 0.015(5) 0.021(4)
C41 0.032(5) 0.024(4) 0.030(5) 0.009(4) 0.008(4) 0.002(4)
C42 0.023(5) 0.038(5) 0.026(5) 0.013(4) 0.011(4) 0.009(4)
C43 0.027(5) 0.037(5) 0.036(6) 0.014(4) 0.013(4) 0.014(4)
C44 0.035(6) 0.032(5) 0.035(6) 0.015(4) 0.015(4) 0.014(4)
C45 0.037(6) 0.050(6) 0.044(6) 0.022(5) 0.018(5) 0.010(5)
C46 0.027(5) 0.044(5) 0.060(7) 0.018(5) 0.024(5) 0.017(4)
W2 0.0221(2) 0.01755(16) 0.0241(2) 0.00454(14) 0.00605(16) 0.00272(14)
P4 0.0304(14) 0.0252(11) 0.0236(13) 0.0066(9) 0.0054(11) 0.0062(10)
O30 0.0304(14) 0.0252(11) 0.0236(13) 0.0066(9) 0.0054(11) 0.0062(10)
O5 0.041(4) 0.026(3) 0.026(4) 0.005(3) 0.006(3) 0.008(3)
O6 0.022(3) 0.027(3) 0.038(4) 0.009(3) 0.008(3) -0.001(2)
O7 0.089(6) 0.023(3) 0.067(6) 0.015(3) -0.010(5) -0.018(4)
O8 0.073(6) 0.043(4) 0.045(5) 0.008(3) -0.011(4) -0.011(4)
S2 0.0392(16) 0.0370(13) 0.0542(19) 0.0140(12) -0.0049(13) -0.0127(11)
C74A 0.068(6) 0.079(6) 0.095(6) 0.027(5) 0.019(6) -0.019(5)
F4A 0.051(5) 0.100(6) 0.113(6) 0.032(5) 0.021(5) -0.004(4)
F5A 0.067(5) 0.109(6) 0.103(5) 0.039(5) 0.033(5) -0.029(5)
F6A 0.071(6) 0.092(6) 0.141(7) 0.020(6) -0.001(5) -0.041(5)
N7 0.028(4) 0.017(3) 0.029(4) 0.007(3) 0.012(3) 0.008(3)
N8 0.026(4) 0.017(3) 0.028(4) -0.003(3) 0.004(3) 0.006(3)
N9 0.026(4) 0.016(3) 0.031(4) 0.005(3) 0.011(3) 0.000(3)
N10 0.033(4) 0.025(4) 0.031(5) 0.004(3) 0.012(4) 0.006(3)
N11 0.017(4) 0.024(4) 0.033(4) 0.002(3) 0.009(3) 0.002(3)
N12 0.038(5) 0.022(4) 0.035(5) 0.005(3) 0.013(4) 0.008(3)
B2 0.020(5) 0.027(5) 0.028(6) -0.003(4) 0.015(5) 0.008(4)
C47 0.025(5) 0.012(4) 0.044(6) 0.012(4) 0.010(4) 0.000(3)
C48 0.025(5) 0.019(4) 0.021(5) 0.002(3) 0.004(4) 0.000(3)
C49 0.031(5) 0.015(4) 0.022(5) 0.002(3) 0.004(4) 0.003(3)
C50 0.032(6) 0.032(5) 0.039(6) 0.004(4) 0.010(5) 0.002(4)
C51 0.050(7) 0.038(5) 0.049(7) 0.007(5) 0.018(6) 0.020(5)
C52 0.049(7) 0.019(4) 0.058(7) 0.007(4) 0.007(6) 0.006(4)
C53 0.046(6) 0.026(5) 0.031(6) 0.010(4) 0.002(5) -0.007(4)
C54 0.043(6) 0.030(5) 0.030(5) 0.007(4) 0.004(5) 0.005(4)
P3A 0.032(4) 0.0190(19) 0.024(2) 0.0037(15) 0.010(2) 0.0021(19)
C55A 0.031(3) 0.027(3) 0.029(3) 0.005(3) 0.007(3) 0.008(3)
C56A 0.031(4) 0.030(3) 0.030(3) 0.008(3) 0.006(3) 0.004(3)
C57A 0.034(4) 0.034(3) 0.031(3) 0.006(3) 0.007(3) 0.003(3)
C58A 0.032(4) 0.035(3) 0.033(3) 0.008(3) 0.005(3) 0.002(3)
C59A 0.036(3) 0.036(3) 0.034(3) 0.007(3) 0.007(3) 0.003(3)
C60A 0.034(3) 0.037(3) 0.032(3) 0.009(3) 0.008(3) 0.004(3)
C61 0.020(5) 0.036(5) 0.026(5) 0.007(4) 0.004(4) 0.008(4)
C62 0.026(5) 0.035(5) 0.029(5) 0.012(4) 0.001(4) 0.009(4)
C63 0.030(6) 0.032(5) 0.044(6) 0.000(4) -0.002(5) 0.010(4)
C64 0.036(6) 0.051(6) 0.024(5) -0.011(4) -0.003(4) 0.015(5)
C65 0.044(6) 0.062(7) 0.026(6) 0.003(5) 0.006(5) 0.013(5)
C66 0.036(6) 0.042(5) 0.034(6) 0.010(4) 0.007(5) 0.009(4)
C67 0.029(5) 0.025(4) 0.019(5) 0.006(3) 0.006(4) 0.008(4)
C68 0.025(5) 0.039(5) 0.029(5) 0.001(4) 0.009(4) 0.009(4)
C69 0.030(6) 0.054(6) 0.041(6) 0.006(5) 0.004(5) -0.003(5)
C70 0.041(6) 0.068(7) 0.031(6) -0.005(5) 0.009(5) 0.017(5)
C71 0.046(7) 0.055(6) 0.034(6) 0.003(5) 0.009(5) 0.026(5)
C72 0.035(6) 0.034(5) 0.030(6) -0.001(4) -0.001(4) 0.012(4)
C73 0.020(5) 0.015(4) 0.036(6) 0.007(4) 0.006(4) 0.003(3)
C75 0.022(5) 0.027(4) 0.027(5) 0.007(4) 0.002(4) 0.007(4)
C76 0.020(5) 0.021(4) 0.032(5) 0.006(4) 0.007(4) 0.002(3)
C77 0.021(5) 0.020(4) 0.034(5) 0.005(4) -0.001(4) 0.001(3)
C78 0.024(5) 0.029(4) 0.029(5) 0.005(4) 0.005(4) 0.002(4)
C79 0.035(6) 0.042(5) 0.038(6) 0.000(4) 0.009(5) -0.016(4)
C80 0.028(5) 0.032(5) 0.034(6) 0.001(4) 0.007(4) -0.003(4)
C81 0.022(5) 0.037(5) 0.033(6) 0.012(4) 0.010(4) 0.008(4)
C82 0.034(5) 0.038(5) 0.026(5) 0.006(4) 0.014(4) 0.010(4)
C83 0.029(5) 0.046(5) 0.028(5) 0.010(4) 0.010(4) 0.011(4)
C84 0.052(7) 0.033(5) 0.047(7) 0.018(4) 0.016(5) 0.002(5)
C85 0.058(7) 0.050(6) 0.040(6) 0.017(5) 0.025(5) 0.013(5)
C86 0.056(7) 0.045(6) 0.040(6) -0.001(5) 0.020(5) 0.003(5)
C87 0.022(5) 0.039(5) 0.031(5) 0.012(4) 0.014(4) 0.009(4)
C88 0.024(5) 0.037(5) 0.048(6) 0.020(5) 0.018(5) 0.007(4)
C89 0.029(6) 0.018(4) 0.068(7) 0.014(4) 0.024(5) 0.012(4)
C90 0.022(5) 0.050(6) 0.036(6) 0.013(5) 0.008(4) 0.006(4)
C91 0.036(7) 0.049(6) 0.091(10) 0.020(6) 0.005(6) 0.019(5)
C92 0.046(7) 0.024(5) 0.094(10) 0.012(5) 0.028(7) 0.012(5)
W3 0.0268(2) 0.01948(16) 0.0272(2) 0.00544(14) 0.01172(16) 0.00472(14)
P5 0.0588(19) 0.0262(12) 0.0468(18) 0.0113(12) 0.0363(15) 0.0129(12)
O27 0.0588(19) 0.0262(12) 0.0468(18) 0.0113(12) 0.0363(15) 0.0129(12)
O9 0.044(4) 0.035(3) 0.025(4) 0.009(3) 0.013(3) 0.016(3)
O10 0.037(4) 0.022(3) 0.029(4) -0.002(2) 0.013(3) -0.003(3)
O11 0.073(6) 0.057(4) 0.031(4) -0.003(3) -0.001(4) -0.009(4)
O12 0.078(6) 0.031(4) 0.061(5) 0.002(3) 0.011(4) -0.007(4)
S3 0.0487(17) 0.0356(13) 0.0397(16) -0.0021(11) 0.0138(13) -0.0110(11)
F7 0.049(4) 0.123(6) 0.069(5) 0.022(4) 0.024(4) 0.027(4)
F8 0.055(4) 0.096(5) 0.063(5) 0.020(4) 0.033(4) -0.002(4)
F9 0.050(5) 0.135(7) 0.119(7) 0.020(6) 0.011(5) -0.057(5)
N13 0.027(4) 0.021(3) 0.026(4) 0.005(3) 0.009(3) 0.003(3)
N14 0.034(4) 0.021(3) 0.033(5) 0.007(3) 0.017(4) 0.003(3)
N15 0.030(4) 0.016(3) 0.033(4) 0.002(3) 0.009(4) 0.006(3)
N16 0.021(4) 0.021(4) 0.034(5) 0.007(3) 0.017(4) 0.005(3)
N17 0.029(4) 0.022(3) 0.027(4) 0.006(3) 0.014(3) 0.008(3)
N18 0.030(4) 0.020(3) 0.027(4) 0.008(3) 0.013(3) 0.002(3)
B3 0.028(6) 0.022(5) 0.028(6) 0.010(4) 0.005(5) 0.004(4)
C93 0.032(5) 0.022(4) 0.033(6) 0.006(4) 0.019(4) 0.009(4)
C94 0.027(5) 0.029(4) 0.038(6) 0.006(4) 0.020(4) 0.000(4)
C95 0.082(8) 0.030(5) 0.022(5) 0.004(4) 0.023(5) 0.028(5)
C96 0.103(10) 0.049(6) 0.058(8) 0.019(6) 0.054(8) 0.042(6)
C97 0.080(9) 0.071(7) 0.021(6) 0.016(5) 0.017(6) 0.038(7)
C98 0.104(11) 0.054(7) 0.050(8) 0.009(6) 0.013(8) 0.039(7)
C99 0.073(9) 0.060(7) 0.054(8) 0.010(6) -0.005(7) 0.023(6)
C100 0.066(8) 0.043(6) 0.038(7) 0.014(5) -0.010(6) 0.007(5)
C101 0.039(6) 0.027(5) 0.047(6) -0.001(4) 0.022(5) 0.004(4)
C102 0.029(6) 0.035(5) 0.048(7) 0.008(4) 0.019(5) 0.005(4)
C103 0.045(7) 0.034(5) 0.052(7) 0.012(5) 0.000(5) -0.003(5)
C104 0.071(8) 0.028(5) 0.044(7) 0.004(5) -0.005(6) 0.018(5)
C105 0.062(8) 0.047(6) 0.053(7) -0.002(5) 0.017(6) 0.021(6)
C106 0.053(7) 0.028(5) 0.048(7) 0.000(4) 0.032(5) 0.008(4)
C107 0.025(6) 0.045(6) 0.051(7) 0.001(5) 0.013(5) 0.008(4)
C108 0.048(7) 0.056(7) 0.070(9) 0.012(6) 0.014(6) 0.020(6)
C109 0.044(7) 0.083(9) 0.066(9) -0.004(7) 0.009(7) 0.035(7)
C110 0.034(7) 0.133(13) 0.056(9) 0.012(9) 0.012(6) 0.014(8)
C111 0.076(10) 0.125(12) 0.061(9) 0.025(9) 0.050(8) 0.016(9)
C112 0.047(7) 0.060(7) 0.071(9) 0.019(6) 0.017(7) 0.003(6)
P6A 0.036(2) 0.045(3) 0.045(2) 0.0261(18) 0.0214(17) 0.0227(19)
C113 0.037(8) 0.078(10) 0.037(8) 0.002(7) 0.007(6) 0.030(7)
C114 0.063(12) 0.151(18) 0.037(10) 0.014(10) 0.004(9) -0.011(11)
C115 0.053(11) 0.18(2) 0.041(11) 0.003(12) -0.002(9) -0.023(13)
C116 0.045(11) 0.113(16) 0.077(15) -0.036(11) 0.001(10) 0.014(10)
C117 0.063(12) 0.083(12) 0.077(13) -0.032(10) -0.035(10) 0.031(9)
C118 0.055(10) 0.057(9) 0.051(10) 0.006(7) -0.013(8) 0.010(7)
C119 0.037(6) 0.019(4) 0.056(7) 0.007(4) 0.020(5) 0.012(4)
C120 0.032(6) 0.069(8) 0.058(9) 0.005(6) 0.012(6) -0.009(6)
C121 0.020(5) 0.023(4) 0.038(6) 0.012(4) 0.013(4) 0.006(3)
C122 0.029(5) 0.032(4) 0.027(5) 0.013(4) 0.009(4) 0.002(4)
C123 0.024(5) 0.029(4) 0.020(5) 0.002(3) 0.007(4) 0.000(3)
C124 0.044(6) 0.032(5) 0.031(5) 0.008(4) 0.019(5) -0.002(4)
C125 0.049(6) 0.051(6) 0.024(5) 0.011(4) 0.008(5) -0.007(5)
C126 0.042(6) 0.034(5) 0.024(5) -0.001(4) 0.003(4) -0.008(4)
C127 0.031(6) 0.036(5) 0.034(6) 0.011(4) 0.013(5) 0.008(4)
C128 0.015(5) 0.035(5) 0.045(6) 0.010(4) 0.010(4) 0.009(4)
C129 0.027(5) 0.032(5) 0.036(6) 0.015(4) 0.016(4) 0.005(4)
C130 0.035(6) 0.059(6) 0.034(6) -0.002(5) 0.002(5) 0.011(5)
C131 0.044(7) 0.050(6) 0.063(8) 0.020(6) 0.016(6) 0.025(5)
C132 0.034(6) 0.025(5) 0.066(8) 0.003(5) 0.014(5) 0.011(4)
C133 0.022(5) 0.032(5) 0.038(6) 0.013(4) 0.014(4) 0.001(4)
C134 0.032(6) 0.034(5) 0.046(6) 0.008(4) 0.018(5) -0.004(4)
C135 0.025(5) 0.035(5) 0.036(6) 0.007(4) 0.006(4) 0.001(4)
C136 0.039(6) 0.040(5) 0.042(6) 0.010(4) 0.030(5) 0.003(4)
C137 0.090(10) 0.056(7) 0.094(11) -0.009(7) 0.072(9) -0.023(7)
C138 0.028(6) 0.042(5) 0.045(6) 0.001(5) 0.012(5) -0.010(4)
W4 0.0237(2) 0.01806(16) 0.0232(2) 0.00265(14) 0.00809(16) 0.00332(14)
P7 0.0350(15) 0.0210(11) 0.0408(16) 0.0011(10) 0.0237(12) 0.0017(10)
P8 0.0242(13) 0.0275(11) 0.0328(14) -0.0042(10) 0.0105(11) -0.0029(10)
O28 0.0242(13) 0.0275(11) 0.0328(14) -0.0042(10) 0.0105(11) -0.0029(10)
O13 0.027(4) 0.029(3) 0.050(5) -0.007(3) 0.019(3) -0.001(3)
O14 0.030(4) 0.028(3) 0.028(3) 0.006(2) 0.008(3) 0.011(3)
O15 0.053(5) 0.034(4) 0.060(5) 0.013(3) 0.022(4) 0.020(3)
O16 0.025(4) 0.050(4) 0.046(4) 0.009(3) 0.007(3) 0.011(3)
S4 0.0309(14) 0.0373(12) 0.0359(14) 0.0118(10) 0.0097(11) 0.0126(10)
F10 0.060(5) 0.119(6) 0.053(4) 0.045(4) 0.028(4) 0.024(4)
F11 0.083(5) 0.097(5) 0.032(4) 0.008(4) 0.007(3) 0.023(4)
F12 0.061(4) 0.122(6) 0.054(4) 0.046(4) 0.006(4) 0.041(4)
N19 0.018(4) 0.017(3) 0.025(4) 0.004(3) 0.001(3) 0.003(3)
N20 0.031(4) 0.019(3) 0.023(4) 0.003(3) 0.011(3) 0.011(3)
N21 0.036(5) 0.017(3) 0.023(4) 0.003(3) 0.011(3) 0.005(3)
N22 0.021(4) 0.022(3) 0.025(4) 0.002(3) 0.005(3) -0.001(3)
N23 0.031(4) 0.019(3) 0.023(4) 0.001(3) 0.008(3) 0.001(3)
N24 0.034(5) 0.016(3) 0.032(5) -0.001(3) 0.009(4) 0.004(3)
B4 0.032(6) 0.016(4) 0.038(6) 0.006(4) 0.019(5) 0.009(4)
C139 0.026(5) 0.013(4) 0.033(5) 0.004(3) 0.016(4) 0.001(3)
C140 0.033(5) 0.018(4) 0.021(5) 0.004(3) 0.006(4) -0.001(4)
C21B 0.027(4) 0.039(5) 0.060(7) -0.009(5) 0.028(4) -0.006(4)
C22B 0.028(4) 0.040(5) 0.062(7) -0.011(5) 0.026(4) -0.007(4)
C23B 0.030(4) 0.044(5) 0.062(7) -0.009(5) 0.026(5) -0.007(4)
C24B 0.030(4) 0.045(5) 0.064(7) -0.008(5) 0.023(5) -0.008(4)
C25B 0.031(4) 0.044(5) 0.063(7) -0.007(5) 0.025(4) -0.007(4)
C26B 0.028(4) 0.041(5) 0.062(7) -0.008(5) 0.026(4) -0.009(4)
C141 0.028(4) 0.041(5) 0.062(7) -0.009(5) 0.028(5) -0.008(4)
C142 0.029(4) 0.042(6) 0.063(7) -0.008(5) 0.024(5) -0.007(4)
C143 0.029(5) 0.044(6) 0.065(7) -0.008(5) 0.027(5) -0.009(4)
C144 0.030(4) 0.043(5) 0.064(7) -0.007(5) 0.025(5) -0.010(4)
C145 0.030(4) 0.043(5) 0.063(7) -0.007(5) 0.025(5) -0.008(4)
C146 0.028(4) 0.041(5) 0.063(7) -0.009(5) 0.026(4) -0.008(4)
C147 0.018(5) 0.027(4) 0.032(5) 0.006(4) 0.007(4) 0.006(3)
C148 0.034(6) 0.022(4) 0.038(6) 0.004(4) 0.016(5) 0.003(4)
C149 0.031(5) 0.029(5) 0.047(6) 0.019(4) 0.016(5) 0.001(4)
C150 0.024(5) 0.021(4) 0.057(7) 0.007(4) 0.007(5) 0.004(4)
C151 0.024(5) 0.027(5) 0.057(7) -0.007(4) 0.011(5) 0.008(4)
C152 0.026(5) 0.025(4) 0.037(5) -0.001(4) 0.010(4) 0.008(4)
C153 0.008(4) 0.042(5) 0.032(5) -0.015(4) 0.002(4) -0.003(4)
C154 0.037(6) 0.046(6) 0.041(6) -0.016(5) -0.003(5) 0.021(5)
C155 0.046(7) 0.067(7) 0.046(7) -0.034(6) -0.014(5) 0.028(6)
C156 0.049(8) 0.095(10) 0.041(7) -0.015(7) 0.020(6) 0.015(7)
C157 0.082(9) 0.069(8) 0.044(7) -0.003(6) 0.029(7) -0.014(7)
C158 0.066(8) 0.051(6) 0.045(7) -0.012(5) 0.033(6) -0.010(5)
C159 0.026(5) 0.032(5) 0.031(5) 0.001(4) 0.011(4) 0.005(4)
C160 0.028(5) 0.041(5) 0.021(5) -0.002(4) 0.004(4) 0.001(4)
C161 0.037(6) 0.037(5) 0.037(6) -0.005(4) 0.003(5) 0.012(4)
C162 0.026(6) 0.075(7) 0.030(6) -0.003(5) -0.006(5) 0.022(5)
C163 0.029(6) 0.062(7) 0.041(6) 0.008(5) 0.018(5) 0.002(5)
C164 0.020(5) 0.041(5) 0.049(7) 0.009(5) 0.011(5) -0.002(4)
C165 0.034(6) 0.015(4) 0.028(5) 0.001(3) 0.014(4) 0.001(4)
C166 0.041(7) 0.075(8) 0.048(7) 0.021(6) 0.008(6) 0.017(6)
C167 0.025(5) 0.026(4) 0.023(5) 0.004(4) 0.000(4) 0.003(4)
C168 0.029(5) 0.032(5) 0.023(5) 0.004(4) 0.009(4) 0.004(4)
C169 0.028(5) 0.027(4) 0.018(5) -0.001(3) 0.004(4) 0.005(4)
C170 0.030(5) 0.021(4) 0.034(5) 0.010(4) 0.006(4) 0.004(4)
C171 0.035(6) 0.041(5) 0.041(6) 0.010(4) 0.020(5) 0.009(4)
C172 0.035(6) 0.043(5) 0.034(6) 0.005(4) 0.013(5) 0.013(4)
C173 0.025(5) 0.028(4) 0.034(5) 0.010(4) 0.009(4) -0.002(4)
C174 0.044(6) 0.028(5) 0.031(6) 0.010(4) 0.013(5) -0.003(4)
C175 0.045(6) 0.027(4) 0.027(5) 0.012(4) 0.012(5) 0.013(4)
C176 0.052(7) 0.032(5) 0.029(6) 0.005(4) 0.018(5) 0.004(4)
C177 0.080(9) 0.058(7) 0.052(7) 0.033(6) 0.033(7) 0.022(6)
C178 0.052(7) 0.039(5) 0.043(6) 0.022(5) 0.010(5) 0.020(5)
C179 0.026(5) 0.035(5) 0.029(5) 0.004(4) 0.010(4) 0.000(4)
C180 0.043(6) 0.019(4) 0.031(5) -0.002(4) 0.014(5) -0.004(4)
C181 0.046(6) 0.019(4) 0.036(6) 0.006(4) 0.016(5) -0.001(4)
C182 0.027(6) 0.044(5) 0.046(7) -0.007(5) 0.001(5) -0.005(4)
C183 0.045(7) 0.040(5) 0.047(7) 0.000(5) 0.011(5) -0.011(5)
C184 0.076(8) 0.024(5) 0.041(7) -0.004(4) 0.012(6) 0.015(5)
W5 0.02446(19) 0.01974(16) 0.0265(2) 0.00645(14) 0.00740(15) 0.00378(13)
P9 0.0249(13) 0.0266(11) 0.0399(15) 0.0048(10) -0.0005(11) 0.0001(9)
P10 0.0326(14) 0.0399(13) 0.0271(14) 0.0107(10) 0.0039(11) -0.0018(11)
O17 0.048(4) 0.039(4) 0.048(5) 0.011(3) 0.024(4) -0.010(3)
O18 0.034(4) 0.021(3) 0.032(4) 0.006(2) 0.005(3) 0.004(2)
O19 0.041(4) 0.033(3) 0.035(4) -0.010(3) 0.005(3) 0.006(3)
O20 0.041(4) 0.031(3) 0.055(5) 0.017(3) 0.006(3) 0.005(3)
S5 0.0292(13) 0.0201(10) 0.0345(13) 0.0030(9) -0.0032(10) 0.0049(9)
F13 0.078(5) 0.062(4) 0.053(4) -0.001(3) -0.028(4) 0.010(3)
F14 0.049(4) 0.035(3) 0.118(6) 0.019(3) -0.024(4) 0.014(3)
F15 0.034(4) 0.075(4) 0.099(6) 0.033(4) -0.011(4) -0.004(3)
N25 0.042(5) 0.018(3) 0.032(4) 0.005(3) 0.014(4) 0.004(3)
N26 0.036(5) 0.028(4) 0.028(4) 0.000(3) 0.013(4) 0.004(3)
N27 0.030(4) 0.020(3) 0.042(5) 0.010(3) 0.012(4) 0.001(3)
N28 0.039(5) 0.022(4) 0.037(5) 0.010(3) 0.012(4) 0.009(3)
N29 0.025(4) 0.018(3) 0.025(4) 0.005(3) 0.005(3) 0.001(3)
N30 0.030(4) 0.021(3) 0.019(4) 0.003(3) 0.003(3) -0.001(3)
B5 0.031(6) 0.025(5) 0.036(6) 0.006(4) 0.016(5) 0.004(4)
C185 0.023(5) 0.030(4) 0.026(5) 0.006(4) 0.009(4) 0.008(4)
C186 0.023(5) 0.027(4) 0.020(5) 0.002(3) -0.002(4) -0.003(3)
C187 0.036(5) 0.017(4) 0.032(5) 0.005(3) 0.002(4) -0.005(3)
C188 0.037(6) 0.024(4) 0.028(5) 0.003(4) 0.004(4) 0.001(4)
C189 0.038(6) 0.037(5) 0.052(7) 0.015(5) 0.013(5) -0.003(4)
C190 0.066(8) 0.044(6) 0.035(6) 0.000(5) 0.023(6) -0.004(5)
C191 0.096(11) 0.045(6) 0.033(7) 0.003(5) 0.006(7) -0.014(6)
C192 0.043(6) 0.041(5) 0.041(6) 0.015(5) 0.004(5) 0.006(4)
C193 0.023(5) 0.021(4) 0.051(6) 0.009(4) 0.005(4) -0.003(3)
C194 0.028(6) 0.041(5) 0.056(7) 0.010(5) 0.009(5) -0.005(4)
C195 0.035(6) 0.062(7) 0.089(9) 0.030(7) 0.030(6) -0.003(5)
C196 0.058(7) 0.025(5) 0.055(7) 0.010(4) 0.021(6) -0.006(5)
C197 0.049(6) 0.028(5) 0.031(6) 0.000(4) 0.010(5) 0.009(4)
C198 0.036(5) 0.019(4) 0.031(5) 0.001(3) 0.008(4) 0.000(4)
C199 0.029(5) 0.023(4) 0.029(5) 0.011(3) 0.000(4) 0.003(3)
C200 0.031(6) 0.052(6) 0.035(6) 0.001(5) 0.004(5) 0.003(4)
C201 0.048(7) 0.078(8) 0.034(6) 0.003(5) 0.006(5) 0.008(6)
C202 0.027(5) 0.051(6) 0.031(6) -0.002(4) -0.003(4) 0.000(4)
C203 0.037(6) 0.065(7) 0.042(7) -0.003(5) 0.000(5) 0.019(5)
C204 0.041(6) 0.047(6) 0.035(6) 0.003(4) -0.001(5) 0.018(5)
C205 0.041(6) 0.049(6) 0.021(5) 0.018(4) -0.002(4) -0.023(5)
C206 0.062(7) 0.030(5) 0.045(7) 0.006(4) 0.012(6) -0.004(5)
C207 0.071(8) 0.031(5) 0.056(7) 0.002(5) 0.012(6) 0.003(5)
C208 0.070(9) 0.059(7) 0.047(7) 0.000(5) 0.017(6) -0.023(6)
C209 0.072(8) 0.031(5) 0.037(6) 0.003(4) 0.011(6) -0.014(5)
C210 0.062(8) 0.062(7) 0.038(7) 0.000(5) -0.003(6) -0.002(6)
C211 0.041(6) 0.024(4) 0.035(6) -0.001(4) 0.006(5) 0.002(4)
C212 0.045(7) 0.036(5) 0.043(7) 0.006(5) -0.013(5) 0.006(5)
C213 0.037(6) 0.042(5) 0.026(5) 0.014(4) 0.010(4) 0.004(4)
C214 0.049(6) 0.043(5) 0.022(5) 0.009(4) 0.014(5) 0.003(4)
C215 0.037(6) 0.038(5) 0.028(5) 0.002(4) 0.015(4) 0.001(4)
C216 0.074(8) 0.043(6) 0.035(6) 0.020(5) 0.016(6) 0.005(5)
C217 0.068(8) 0.068(7) 0.020(6) 0.003(5) 0.008(5) -0.016(6)
C218 0.056(7) 0.040(5) 0.035(6) -0.005(4) 0.017(5) -0.003(5)
C219 0.034(6) 0.038(5) 0.056(7) 0.011(5) 0.018(5) 0.009(4)
C220 0.031(6) 0.045(6) 0.064(8) 0.013(5) 0.015(5) 0.016(5)
C221 0.050(7) 0.037(5) 0.050(7) 0.011(5) 0.026(5) 0.022(5)
C222 0.035(6) 0.044(6) 0.089(9) 0.013(6) 0.011(6) 0.014(5)
C223 0.036(7) 0.089(9) 0.104(11) 0.015(8) 0.019(7) 0.031(6)
C224 0.062(8) 0.032(5) 0.090(10) 0.015(6) 0.027(7) 0.024(5)
C225 0.026(5) 0.034(4) 0.021(5) 0.003(4) 0.007(4) 0.002(4)
C226 0.028(5) 0.045(5) 0.016(5) 0.000(4) 0.007(4) -0.010(4)
C227 0.030(5) 0.030(4) 0.016(5) -0.001(3) 0.001(4) -0.006(4)
C228 0.030(5) 0.038(5) 0.044(6) 0.003(4) 0.015(5) 0.010(4)
C229 0.041(6) 0.060(6) 0.040(6) -0.002(5) 0.023(5) -0.013(5)
C230 0.049(6) 0.025(4) 0.049(6) 0.010(4) 0.017(5) -0.009(4)
W6 0.0294(2) 0.01938(16) 0.0251(2) 0.00286(13) 0.01202(16) -0.00140(14)
P11 0.0416(15) 0.0260(11) 0.0319(14) 0.0074(10) 0.0122(12) 0.0079(10)
O29 0.0416(15) 0.0260(11) 0.0319(14) 0.0074(10) 0.0122(12) 0.0079(10)
P12 0.0414(15) 0.0299(12) 0.0305(14) 0.0067(10) 0.0186(12) 0.0035(10)
O21 0.035(4) 0.040(4) 0.045(4) 0.013(3) 0.018(3) 0.009(3)
O22 0.036(4) 0.026(3) 0.031(4) 0.000(2) 0.017(3) -0.006(3)
O23 0.058(5) 0.037(4) 0.074(6) 0.016(4) 0.036(4) -0.001(3)
O24 0.036(4) 0.047(4) 0.046(4) 0.002(3) 0.019(3) -0.004(3)
S6 0.0369(14) 0.0314(11) 0.0394(15) 0.0004(10) 0.0165(12) -0.0084(10)
F16 0.069(5) 0.092(5) 0.072(5) -0.028(4) 0.023(4) -0.059(4)
F17 0.093(6) 0.103(6) 0.048(4) 0.006(4) 0.017(4) -0.027(5)
F18 0.085(5) 0.086(5) 0.076(5) -0.038(4) 0.047(5) -0.026(4)
N31 0.023(4) 0.018(3) 0.031(4) 0.009(3) 0.013(3) 0.002(3)
N32 0.026(4) 0.018(3) 0.025(4) 0.005(3) 0.007(3) -0.005(3)
N33 0.036(5) 0.024(4) 0.026(4) 0.006(3) 0.006(4) -0.005(3)
N34 0.032(4) 0.028(4) 0.026(4) 0.006(3) 0.010(3) -0.003(3)
N35 0.038(5) 0.012(3) 0.036(5) 0.006(3) 0.016(4) 0.001(3)
N36 0.036(4) 0.020(3) 0.025(4) -0.001(3) 0.017(3) -0.002(3)
B6 0.041(6) 0.022(5) 0.028(6) 0.004(4) 0.018(5) 0.000(4)
C231 0.036(5) 0.016(4) 0.026(5) 0.002(3) 0.016(4) -0.004(3)
C232 0.038(5) 0.022(4) 0.025(5) 0.005(3) 0.014(4) 0.005(4)
C233 0.036(6) 0.042(5) 0.035(6) 0.007(4) 0.022(5) 0.006(4)
C234 0.048(7) 0.038(5) 0.046(7) -0.001(5) 0.004(5) 0.005(5)
C235 0.048(7) 0.048(6) 0.058(8) -0.013(6) 0.012(6) 0.001(5)
C236 0.046(7) 0.093(9) 0.033(7) -0.012(6) 0.013(6) -0.026(6)
C237 0.114(12) 0.097(10) 0.025(7) -0.001(6) 0.008(7) -0.053(9)
C238 0.089(9) 0.040(6) 0.052(8) 0.012(5) 0.019(7) -0.014(6)
C239 0.037(6) 0.038(5) 0.030(5) 0.007(4) 0.006(4) 0.015(4)
C240 0.039(6) 0.044(6) 0.066(8) 0.026(5) 0.024(6) 0.016(5)
C241 0.045(7) 0.057(7) 0.062(8) 0.024(6) 0.020(6) 0.000(5)
C242 0.026(6) 0.085(9) 0.060(8) 0.013(6) 0.019(5) 0.017(6)
C243 0.051(7) 0.062(7) 0.073(9) 0.003(6) 0.023(7) 0.028(6)
C244 0.037(6) 0.037(5) 0.047(6) -0.002(4) 0.011(5) 0.013(4)
C245 0.066(8) 0.030(4) 0.045(6) 0.016(4) 0.031(6) 0.005(4)
C246 0.069(8) 0.030(4) 0.046(6) 0.016(4) 0.028(6) 0.004(4)
C247 0.070(8) 0.032(4) 0.049(6) 0.015(4) 0.027(6) 0.004(4)
C248 0.070(8) 0.031(4) 0.048(6) 0.016(4) 0.027(6) 0.004(4)
C249 0.070(8) 0.032(4) 0.048(6) 0.015(4) 0.027(6) 0.005(4)
C250 0.069(8) 0.032(4) 0.047(6) 0.014(4) 0.028(6) 0.005(4)
C45B 0.067(8) 0.031(4) 0.046(6) 0.016(4) 0.031(6) 0.004(4)
C46B 0.068(8) 0.032(4) 0.047(6) 0.015(4) 0.029(6) 0.006(4)
C47B 0.069(8) 0.033(4) 0.049(6) 0.014(4) 0.026(6) 0.007(5)
C48B 0.070(8) 0.033(4) 0.048(6) 0.016(4) 0.027(6) 0.003(4)
C49B 0.070(8) 0.032(4) 0.047(6) 0.016(4) 0.027(6) 0.004(4)
C50B 0.070(8) 0.032(4) 0.047(6) 0.015(4) 0.027(6) 0.003(4)
C251 0.042(6) 0.040(5) 0.028(5) 0.006(4) 0.023(5) 0.003(4)
C252 0.050(7) 0.044(6) 0.056(7) -0.006(5) 0.038(6) 0.000(5)
C253 0.039(7) 0.072(8) 0.064(8) -0.011(6) 0.022(6) -0.017(6)
C254 0.040(7) 0.085(8) 0.053(8) 0.016(6) 0.027(6) 0.008(6)
C255 0.070(8) 0.061(7) 0.040(7) 0.010(5) 0.028(6) 0.025(6)
C256 0.048(6) 0.046(5) 0.028(5) 0.004(4) 0.013(5) 0.010(5)
C257 0.038(6) 0.024(4) 0.034(6) 0.008(4) 0.004(5) 0.003(4)
C258 0.044(7) 0.059(7) 0.063(8) -0.012(6) 0.022(6) -0.032(6)
C259 0.028(5) 0.021(4) 0.030(5) 0.006(3) 0.015(4) 0.008(3)
C260 0.032(5) 0.018(4) 0.032(5) -0.002(3) 0.006(4) -0.001(4)
C261 0.027(5) 0.020(4) 0.031(5) 0.006(3) 0.007(4) 0.003(3)
C262 0.034(5) 0.026(4) 0.030(5) 0.000(4) 0.009(4) -0.002(4)
C263 0.053(6) 0.027(5) 0.037(6) -0.002(4) 0.006(5) 0.000(4)
C264 0.032(5) 0.025(4) 0.035(5) 0.002(4) 0.013(4) 0.002(4)
C265 0.032(5) 0.026(4) 0.031(5) 0.006(4) 0.007(4) -0.003(4)
C266 0.038(6) 0.029(4) 0.030(5) 0.007(4) 0.007(4) 0.003(4)
C267 0.056(7) 0.024(4) 0.021(5) 0.006(3) 0.013(5) 0.006(4)
C268 0.036(6) 0.050(6) 0.046(7) 0.018(5) 0.008(5) 0.008(5)
C269 0.046(7) 0.055(6) 0.038(6) 0.016(5) 0.003(5) 0.010(5)
C270 0.056(7) 0.038(5) 0.031(6) 0.014(4) 0.012(5) -0.003(5)
C271 0.045(6) 0.019(4) 0.031(5) 0.001(4) 0.014(5) -0.001(4)
C272 0.045(6) 0.020(4) 0.044(6) -0.001(4) 0.025(5) -0.002(4)
C273 0.031(5) 0.027(4) 0.036(5) 0.002(4) 0.017(4) -0.002(4)
C274 0.042(6) 0.020(4) 0.041(6) -0.005(4) 0.018(5) -0.005(4)
C275 0.069(8) 0.031(5) 0.059(8) -0.002(5) 0.036(6) 0.005(5)
C276 0.070(8) 0.029(5) 0.050(7) -0.007(4) 0.032(6) 0.008(5)

loop_
_atom_type_symbol
_atom_type_description
_atom_type_scat_dispersion_real
_atom_type_scat_dispersion_imag
_atom_type_scat_source
C C 0.0033 0.0016 'International Tables Vol C Tables 4.2.6.8 and 6.1.1.4'
H H 0.0000 0.0000 'International Tables Vol C Tables 4.2.6.8 and 6.1.1.4'
B B 0.0013 0.0007 'International Tables Vol C Tables 4.2.6.8 and 6.1.1.4'
N N 0.0061 0.0033 'International Tables Vol C Tables 4.2.6.8 and 6.1.1.4'
O O 0.0106 0.0060 'International Tables Vol C Tables 4.2.6.8 and 6.1.1.4'
F F 0.0171 0.0103 'International Tables Vol C Tables 4.2.6.8 and 6.1.1.4'
P P 0.1023 0.0942 'International Tables Vol C Tables 4.2.6.8 and 6.1.1.4'
S S 0.1246 0.1234 'International Tables Vol C Tables 4.2.6.8 and 6.1.1.4'
W W -0.8490 6.8722 'International Tables Vol C Tables 4.2.6.8 and 6.1.1.4'

loop_
_geom_angle_atom_site_label_1
_geom_angle_atom_site_label_2
_geom_angle_atom_site_label_3
_geom_angle
_geom_angle_site_symmetry_1
_geom_angle_site_symmetry_3
_geom_angle_publ_flag
C27 W1 C2 112.0(3) . . ?
C27 W1 C1 74.3(3) . . ?
C2 W1 C1 38.2(3) . . ?
C27 W1 O2 95.8(3) . . ?
C2 W1 O2 100.7(3) . . ?
C1 W1 O2 99.2(3) . . ?
C27 W1 N3 90.8(3) . . ?
C2 W1 N3 93.6(3) . . ?
C1 W1 N3 100.0(3) . . ?
O2 W1 N3 160.7(2) . . ?
C27 W1 N5 163.4(3) . . ?
C2 W1 N5 84.6(3) . . ?
C1 W1 N5 122.0(3) . . ?
O2 W1 N5 79.5(2) . . ?
N3 W1 N5 89.0(2) . . ?
C27 W1 N1 84.0(3) . . ?
C2 W1 N1 162.7(3) . . ?
C1 W1 N1 158.3(3) . . ?
O2 W1 N1 83.5(2) . . ?
N3 W1 N1 79.2(2) . . ?
N5 W1 N1 79.6(2) . . ?
C1 P1 C3 105.1(4) . . ?
C1 P1 C9 106.4(4) . . ?
C3 P1 C9 101.1(4) . . ?
O31 P2 C2 121.2(18) . . ?
O31 P2 C5B 110(2) . . ?
C2 P2 C5B 104.0(10) . . ?
O31 P2 C21 110.4(18) . . ?
C2 P2 C21 105.2(4) . . ?
C5B P2 C21 105.0(10) . . ?
O31 P2 C15A 114.8(19) . . ?
C2 P2 C15A 101.2(6) . . ?
C21 P2 C15A 101.8(6) . . ?
S1 O2 W1 129.2(3) . . ?
O4 S1 O3 117.5(4) . . ?
O4 S1 O2 114.6(4) . . ?
O3 S1 O2 112.9(4) . . ?
O4 S1 C28 105.9(5) . . ?
O3 S1 C28 103.7(5) . . ?
O2 S1 C28 99.5(4) . . ?
C29 N1 N2 107.7(6) . . ?
C29 N1 W1 135.0(5) . . ?
N2 N1 W1 117.3(5) . . ?
C31 N2 N1 108.0(7) . . ?
C31 N2 B1 129.5(7) . . ?
N1 N2 B1 122.6(7) . . ?
C35 N3 N4 107.1(6) . . ?
C35 N3 W1 133.8(5) . . ?
N4 N3 W1 118.8(5) . . ?
C37 N4 N3 109.1(6) . . ?
C37 N4 B1 128.3(6) . . ?
N3 N4 B1 121.3(6) . . ?
N6 N5 C41 106.8(6) . . ?
N6 N5 W1 120.0(5) . . ?
C41 N5 W1 133.2(5) . . ?
N5 N6 C43 108.8(6) . . ?
N5 N6 B1 120.2(6) . . ?
C43 N6 B1 130.7(6) . . ?
N2 B1 N6 107.9(6) . . ?
N2 B1 N4 107.3(7) . . ?
N6 B1 N4 109.6(7) . . ?
N2 B1 H1 110.7 . . ?
N6 B1 H1 110.7 . . ?
N4 B1 H1 110.7 . . ?
C2 C1 P1 133.9(7) . . ?
C2 C1 W1 69.4(5) . . ?
P1 C1 W1 154.7(5) . . ?
C1 C2 P2 134.3(6) . . ?
C1 C2 W1 72.4(5) . . ?
P2 C2 W1 153.1(5) . . ?
C8 C3 C4 118.7(8) . . ?
C8 C3 P1 126.0(6) . . ?
C4 C3 P1 115.3(6) . . ?
C3 C4 C5 121.6(8) . . ?
C3 C4 H4 119.2 . . ?
C5 C4 H4 119.2 . . ?
C6 C5 C4 119.3(8) . . ?
C6 C5 H5 120.4 . . ?
C4 C5 H5 120.4 . . ?
C7 C6 C5 119.7(8) . . ?
C7 C6 H6 120.2 . . ?
C5 C6 H6 120.2 . . ?
C6 C7 C8 120.3(9) . . ?
C6 C7 H7 119.9 . . ?
C8 C7 H7 119.9 . . ?
C3 C8 C7 120.4(8) . . ?
C3 C8 H8 119.8 . . ?
C7 C8 H8 119.8 . . ?
C14 C9 C10 119.4(8) . . ?
C14 C9 P1 117.4(6) . . ?
C10 C9 P1 123.2(6) . . ?
C9 C10 C11 120.0(8) . . ?
C9 C10 H10 120.0 . . ?
C11 C10 H10 120.0 . . ?
C12 C11 C10 119.8(9) . . ?
C12 C11 H11 120.1 . . ?
C10 C11 H11 120.1 . . ?
C11 C12 C13 121.2(9) . . ?
C11 C12 H12 119.4 . . ?
C13 C12 H12 119.4 . . ?
C14 C13 C12 118.7(8) . . ?
C14 C13 H13 120.6 . . ?
C12 C13 H13 120.6 . . ?
C9 C14 C13 120.8(8) . . ?
C9 C14 H14 119.6 . . ?
C13 C14 H14 119.6 . . ?
C16A C15A C20A 120.0 . . ?
C16A C15A P2 122.5(10) . . ?
C20A C15A P2 117.5(10) . . ?
C17A C16A C15A 120.0 . . ?
C17A C16A H16A 120.0 . . ?
C15A C16A H16A 120.0 . . ?
C16A C17A C18A 120.0 . . ?
C16A C17A H17A 120.0 . . ?
C18A C17A H17A 120.0 . . ?
C19A C18A C17A 120.0 . . ?
C19A C18A H18A 120.0 . . ?
C17A C18A H18A 120.0 . . ?
C18A C19A C20A 120.0 . . ?
C18A C19A H19A 120.0 . . ?
C20A C19A H19A 120.0 . . ?
C19A C20A C15A 120.0 . . ?
C19A C20A H20A 120.0 . . ?
C15A C20A H20A 120.0 . . ?
C6B C5B C10B 120.0 . . ?
C6B C5B P2 114.3(17) . . ?
C10B C5B P2 125.7(17) . . ?
C5B C6B C7B 120.0 . . ?
C5B C6B H6B 120.0 . . ?
C7B C6B H6B 120.0 . . ?
C8B C7B C6B 120.0 . . ?
C8B C7B H7B 120.0 . . ?
C6B C7B H7B 120.0 . . ?
C7B C8B C9B 120.0 . . ?
C7B C8B H8B 120.0 . . ?
C9B C8B H8B 120.0 . . ?
C8B C9B C10B 120.0 . . ?
C8B C9B H9B 120.0 . . ?
C10B C9B H9B 120.0 . . ?
C9B C10B C5B 120.0 . . ?
C9B C10B H10B 120.0 . . ?
C5B C10B H10B 120.0 . . ?
C26 C21 C22 117.6(8) . . ?
C26 C21 P2 117.4(6) . . ?
C22 C21 P2 125.0(6) . . ?
C23 C22 C21 120.9(8) . . ?
C23 C22 H22 119.5 . . ?
C21 C22 H22 119.5 . . ?
C24 C23 C22 119.5(8) . . ?
C24 C23 H23 120.3 . . ?
C22 C23 H23 120.3 . . ?
C23 C24 C25 122.0(8) . . ?
C23 C24 H24 119.0 . . ?
C25 C24 H24 119.0 . . ?
C24 C25 C26 118.9(9) . . ?
C24 C25 H25 120.5 . . ?
C26 C25 H25 120.5 . . ?
C25 C26 C21 121.1(8) . . ?
C25 C26 H26 119.5 . . ?
C21 C26 H26 119.5 . . ?
O1 C27 W1 177.9(6) . . ?
F3 C28 F1 108.7(10) . . ?
F3 C28 F2 109.7(10) . . ?
F1 C28 F2 106.8(10) . . ?
F3 C28 S1 112.3(8) . . ?
F1 C28 S1 110.0(8) . . ?
F2 C28 S1 109.3(8) . . ?
N1 C29 C30 109.3(8) . . ?
N1 C29 C32 125.0(7) . . ?
C30 C29 C32 125.7(8) . . ?
C31 C30 C29 106.5(8) . . ?
C31 C30 C33 127.1(8) . . ?
C29 C30 C33 126.4(9) . . ?
C30 C31 N2 108.6(7) . . ?
C30 C31 C34 130.3(8) . . ?
N2 C31 C34 121.1(8) . . ?
C29 C32 H32A 109.5 . . ?
C29 C32 H32B 109.5 . . ?
H32A C32 H32B 109.5 . . ?
C29 C32 H32C 109.5 . . ?
H32A C32 H32C 109.5 . . ?
H32B C32 H32C 109.5 . . ?
C30 C33 H33A 109.5 . . ?
C30 C33 H33B 109.5 . . ?
H33A C33 H33B 109.5 . . ?
C30 C33 H33C 109.5 . . ?
H33A C33 H33C 109.5 . . ?
H33B C33 H33C 109.5 . . ?
C31 C34 H34A 109.5 . . ?
C31 C34 H34B 109.5 . . ?
H34A C34 H34B 109.5 . . ?
C31 C34 H34C 109.5 . . ?
H34A C34 H34C 109.5 . . ?
H34B C34 H34C 109.5 . . ?
N3 C35 C36 110.3(7) . . ?
N3 C35 C38 124.1(7) . . ?
C36 C35 C38 125.7(7) . . ?
C35 C36 C37 105.1(7) . . ?
C35 C36 C39 127.4(7) . . ?
C37 C36 C39 127.4(7) . . ?
N4 C37 C36 108.4(7) . . ?
N4 C37 C40 122.3(7) . . ?
C36 C37 C40 129.3(7) . . ?
C35 C38 H38A 109.5 . . ?
C35 C38 H38B 109.5 . . ?
H38A C38 H38B 109.5 . . ?
C35 C38 H38C 109.5 . . ?
H38A C38 H38C 109.5 . . ?
H38B C38 H38C 109.5 . . ?
C36 C39 H39A 109.5 . . ?
C36 C39 H39B 109.5 . . ?
H39A C39 H39B 109.5 . . ?
C36 C39 H39C 109.5 . . ?
H39A C39 H39C 109.5 . . ?
H39B C39 H39C 109.5 . . ?
C37 C40 H40A 109.5 . . ?
C37 C40 H40B 109.5 . . ?
H40A C40 H40B 109.5 . . ?
C37 C40 H40C 109.5 . . ?
H40A C40 H40C 109.5 . . ?
H40B C40 H40C 109.5 . . ?
N5 C41 C42 109.3(7) . . ?
N5 C41 C44 124.9(8) . . ?
C42 C41 C44 125.8(8) . . ?
C43 C42 C41 105.6(7) . . ?
C43 C42 C45 128.8(8) . . ?
C41 C42 C45 125.6(7) . . ?
C42 C43 N6 109.4(7) . . ?
C42 C43 C46 129.0(8) . . ?
N6 C43 C46 121.6(7) . . ?
C41 C44 H44A 109.5 . . ?
C41 C44 H44B 109.5 . . ?
H44A C44 H44B 109.5 . . ?
C41 C44 H44C 109.5 . . ?
H44A C44 H44C 109.5 . . ?
H44B C44 H44C 109.5 . . ?
C42 C45 H45A 109.5 . . ?
C42 C45 H45B 109.5 . . ?
H45A C45 H45B 109.5 . . ?
C42 C45 H45C 109.5 . . ?
H45A C45 H45C 109.5 . . ?
H45B C45 H45C 109.5 . . ?
C43 C46 H46A 109.5 . . ?
C43 C46 H46B 109.5 . . ?
H46A C46 H46B 109.5 . . ?
C43 C46 H46C 109.5 . . ?
H46A C46 H46C 109.5 . . ?
H46B C46 H46C 109.5 . . ?
C73 W2 C48 110.4(3) . . ?
C73 W2 C47 72.7(3) . . ?
C48 W2 C47 38.1(3) . . ?
C73 W2 O6 95.5(3) . . ?
C48 W2 O6 101.5(3) . . ?
C47 W2 O6 99.7(3) . . ?
C73 W2 N7 90.6(3) . . ?
C48 W2 N7 93.1(3) . . ?
C47 W2 N7 99.2(3) . . ?
O6 W2 N7 161.1(2) . . ?
C73 W2 N11 86.3(3) . . ?
C48 W2 N11 162.0(3) . . ?
C47 W2 N11 159.0(3) . . ?
O6 W2 N11 82.9(2) . . ?
N7 W2 N11 79.7(2) . . ?
C73 W2 N9 165.2(3) . . ?
C48 W2 N9 84.4(3) . . ?
C47 W2 N9 121.8(3) . . ?
O6 W2 N9 79.8(2) . . ?
N7 W2 N9 89.8(2) . . ?
N11 W2 N9 79.2(2) . . ?
O30 P4 C48 120.3(13) . . ?
O30 P4 C61 109.8(13) . . ?
C48 P4 C61 104.3(4) . . ?
O30 P4 C67 116.9(12) . . ?
C48 P4 C67 102.2(4) . . ?
C61 P4 C67 101.0(4) . . ?
S2 O6 W2 131.0(4) . . ?
O8 S2 O7 118.6(5) . . ?
O8 S2 O6 114.6(4) . . ?
O7 S2 O6 111.9(4) . . ?
O8 S2 C74A 104.5(7) . . ?
O7 S2 C74A 103.7(7) . . ?
O6 S2 C74A 100.9(7) . . ?
O8 S2 C74B 109.3(11) . . ?
O7 S2 C74B 112.0(11) . . ?
O6 S2 C74B 85.7(14) . . ?
F4A C74A F5A 112.0(16) . . ?
F4A C74A F6A 107.7(14) . . ?
F5A C74A F6A 107.5(13) . . ?
F4A C74A S2 111.1(10) . . ?
F5A C74A S2 112.0(12) . . ?
F6A C74A S2 106.2(13) . . ?
F4B C74B F5B 106(2) . . ?
F4B C74B F6B 105(2) . . ?
F5B C74B F6B 102(2) . . ?
F4B C74B S2 115.6(19) . . ?
F5B C74B S2 116(2) . . ?
F6B C74B S2 110(2) . . ?
C75 N7 N8 105.5(6) . . ?
C75 N7 W2 135.1(6) . . ?
N8 N7 W2 119.4(5) . . ?
C77 N8 N7 110.0(7) . . ?
C77 N8 B2 127.6(7) . . ?
N7 N8 B2 119.8(7) . . ?
N10 N9 C81 105.3(7) . . ?
N10 N9 W2 120.6(5) . . ?
C81 N9 W2 134.1(6) . . ?
C83 N10 N9 111.2(7) . . ?
C83 N10 B2 129.5(7) . . ?
N9 N10 B2 118.4(7) . . ?
C87 N11 N12 105.8(6) . . ?
C87 N11 W2 135.6(6) . . ?
N12 N11 W2 118.5(5) . . ?
C89 N12 N11 109.0(8) . . ?
C89 N12 B2 130.3(8) . . ?
N11 N12 B2 120.6(6) . . ?
N8 B2 N12 108.7(7) . . ?
N8 B2 N10 111.0(6) . . ?
N12 B2 N10 107.0(7) . . ?
N8 B2 H2 110.0 . . ?
N12 B2 H2 110.0 . . ?
N10 B2 H2 110.0 . . ?
C48 C47 P3B 138.2(7) . . ?
C48 C47 P3A 133.9(7) . . ?
C48 C47 W2 69.1(5) . . ?
P3B C47 W2 152.2(6) . . ?
P3A C47 W2 154.0(5) . . ?
C47 C48 P4 136.1(6) . . ?
C47 C48 W2 72.7(5) . . ?
P4 C48 W2 151.0(5) . . ?
C50 C49 C54 120.3(7) . . ?
C50 C49 P3A 113.1(7) . . ?
C54 C49 P3A 126.5(8) . . ?
C50 C49 P3B 118.7(10) . . ?
C54 C49 P3B 120.7(10) . . ?
C49 C50 C51 118.5(8) . . ?
C49 C50 H50 120.8 . . ?
C51 C50 H50 120.8 . . ?
C52 C51 C50 122.1(9) . . ?
C52 C51 H51 119.0 . . ?
C50 C51 H51 119.0 . . ?
C51 C52 C53 119.4(8) . . ?
C51 C52 H52 120.3 . . ?
C53 C52 H52 120.3 . . ?
C54 C53 C52 120.5(9) . . ?
C54 C53 H53 119.8 . . ?
C52 C53 H53 119.8 . . ?
C53 C54 C49 119.3(9) . . ?
C53 C54 H54 120.4 . . ?
C49 C54 H54 120.4 . . ?
C47 P3A C55A 108.1(6) . . ?
C47 P3A C49 102.9(6) . . ?
C55A P3A C49 101.9(5) . . ?
C56A C55A C60A 120.0 . . ?
C56A C55A P3A 115.9(6) . . ?
C60A C55A P3A 124.0(6) . . ?
C55A C56A C57A 120.0 . . ?
C55A C56A H56A 120.0 . . ?
C57A C56A H56A 120.0 . . ?
C58A C57A C56A 120.0 . . ?
C58A C57A H57A 120.0 . . ?
C56A C57A H57A 120.0 . . ?
C59A C58A C57A 120.0 . . ?
C59A C58A H58A 120.0 . . ?
C57A C58A H58A 120.0 . . ?
C58A C59A C60A 120.0 . . ?
C58A C59A H59A 120.0 . . ?
C60A C59A H59A 120.0 . . ?
C59A C60A C55A 120.0 . . ?
C59A C60A H60A 120.0 . . ?
C55A C60A H60A 120.0 . . ?
C47 P3B C55B 110.0(13) . . ?
C47 P3B C49 105.0(11) . . ?
C55B P3B C49 106.7(10) . . ?
C56B C55B C60B 120.0 . . ?
C56B C55B P3B 122.9(11) . . ?
C60B C55B P3B 116.9(11) . . ?
C55B C56B C57B 120.0 . . ?
C55B C56B H56B 120.0 . . ?
C57B C56B H56B 120.0 . . ?
C58B C57B C56B 120.0 . . ?
C58B C57B H57B 120.0 . . ?
C56B C57B H57B 120.0 . . ?
C59B C58B C57B 120.0 . . ?
C59B C58B H58B 120.0 . . ?
C57B C58B H58B 120.0 . . ?
C58B C59B C60B 120.0 . . ?
C58B C59B H59B 120.0 . . ?
C60B C59B H59B 120.0 . . ?
C59B C60B C55B 120.0 . . ?
C59B C60B H60B 120.0 . . ?
C55B C60B H60B 120.0 . . ?
C62 C61 C66 117.2(8) . . ?
C62 C61 P4 126.2(7) . . ?
C66 C61 P4 116.6(7) . . ?
C63 C62 C61 123.1(8) . . ?
C63 C62 H62 118.4 . . ?
C61 C62 H62 118.4 . . ?
C62 C63 C64 118.9(9) . . ?
C62 C63 H63 120.6 . . ?
C64 C63 H63 120.6 . . ?
C63 C64 C65 120.8(9) . . ?
C63 C64 H64 119.6 . . ?
C65 C64 H64 119.6 . . ?
C64 C65 C66 119.4(9) . . ?
C64 C65 H65 120.3 . . ?
C66 C65 H65 120.3 . . ?
C65 C66 C61 120.6(9) . . ?
C65 C66 H66 119.7 . . ?
C61 C66 H66 119.7 . . ?
C68 C67 C72 119.0(8) . . ?
C68 C67 P4 123.8(6) . . ?
C72 C67 P4 117.1(6) . . ?
C67 C68 C69 120.6(8) . . ?
C67 C68 H68 119.7 . . ?
C69 C68 H68 119.7 . . ?
C68 C69 C70 120.4(9) . . ?
C68 C69 H69 119.8 . . ?
C70 C69 H69 119.8 . . ?
C71 C70 C69 119.0(10) . . ?
C71 C70 H70 120.5 . . ?
C69 C70 H70 120.5 . . ?
C70 C71 C72 121.9(9) . . ?
C70 C71 H71 119.1 . . ?
C72 C71 H71 119.1 . . ?
C71 C72 C67 119.1(9) . . ?
C71 C72 H72 120.5 . . ?
C67 C72 H72 120.5 . . ?
O5 C73 W2 176.7(7) . . ?
N7 C75 C76 109.2(7) . . ?
N7 C75 C78 124.6(8) . . ?
C76 C75 C78 126.2(8) . . ?
C77 C76 C75 106.3(7) . . ?
C77 C76 C79 127.8(8) . . ?
C75 C76 C79 125.7(8) . . ?
N8 C77 C76 108.9(7) . . ?
N8 C77 C80 123.7(8) . . ?
C76 C77 C80 127.4(8) . . ?
C75 C78 H78A 109.5 . . ?
C75 C78 H78B 109.5 . . ?
H78A C78 H78B 109.5 . . ?
C75 C78 H78C 109.5 . . ?
H78A C78 H78C 109.5 . . ?
H78B C78 H78C 109.5 . . ?
C76 C79 H79A 109.5 . . ?
C76 C79 H79B 109.5 . . ?
H79A C79 H79B 109.5 . . ?
C76 C79 H79C 109.5 . . ?
H79A C79 H79C 109.5 . . ?
H79B C79 H79C 109.5 . . ?
C77 C80 H80A 109.5 . . ?
C77 C80 H80B 109.5 . . ?
H80A C80 H80B 109.5 . . ?
C77 C80 H80C 109.5 . . ?
H80A C80 H80C 109.5 . . ?
H80B C80 H80C 109.5 . . ?
N9 C81 C82 109.9(8) . . ?
N9 C81 C84 124.0(8) . . ?
C82 C81 C84 126.1(8) . . ?
C81 C82 C83 106.5(8) . . ?
C81 C82 C85 125.8(8) . . ?
C83 C82 C85 127.6(8) . . ?
N10 C83 C82 107.0(8) . . ?
N10 C83 C86 123.6(8) . . ?
C82 C83 C86 129.3(8) . . ?
C81 C84 H84A 109.5 . . ?
C81 C84 H84B 109.5 . . ?
H84A C84 H84B 109.5 . . ?
C81 C84 H84C 109.5 . . ?
H84A C84 H84C 109.5 . . ?
H84B C84 H84C 109.5 . . ?
C82 C85 H85A 109.5 . . ?
C82 C85 H85B 109.5 . . ?
H85A C85 H85B 109.5 . . ?
C82 C85 H85C 109.5 . . ?
H85A C85 H85C 109.5 . . ?
H85B C85 H85C 109.5 . . ?
C83 C86 H86A 109.5 . . ?
C83 C86 H86B 109.5 . . ?
H86A C86 H86B 109.5 . . ?
C83 C86 H86C 109.5 . . ?
H86A C86 H86C 109.5 . . ?
H86B C86 H86C 109.5 . . ?
N11 C87 C88 111.3(8) . . ?
N11 C87 C90 123.1(7) . . ?
C88 C87 C90 125.6(8) . . ?
C87 C88 C89 105.1(7) . . ?
C87 C88 C91 128.1(10) . . ?
C89 C88 C91 126.8(9) . . ?
N12 C89 C88 108.9(8) . . ?
N12 C89 C92 121.4(9) . . ?
C88 C89 C92 129.8(8) . . ?
C87 C90 H90A 109.5 . . ?
C87 C90 H90B 109.5 . . ?
H90A C90 H90B 109.5 . . ?
C87 C90 H90C 109.5 . . ?
H90A C90 H90C 109.5 . . ?
H90B C90 H90C 109.5 . . ?
C88 C91 H91A 109.5 . . ?
C88 C91 H91B 109.5 . . ?
H91A C91 H91B 109.5 . . ?
C88 C91 H91C 109.5 . . ?
H91A C91 H91C 109.5 . . ?
H91B C91 H91C 109.5 . . ?
C89 C92 H92A 109.5 . . ?
C89 C92 H92B 109.5 . . ?
H92A C92 H92B 109.5 . . ?
C89 C92 H92C 109.5 . . ?
H92A C92 H92C 109.5 . . ?
H92B C92 H92C 109.5 . . ?
C119 W3 C94 110.5(3) . . ?
C119 W3 C93 72.3(3) . . ?
C94 W3 C93 38.7(3) . . ?
C119 W3 O10 96.1(3) . . ?
C94 W3 O10 102.8(3) . . ?
C93 W3 O10 101.0(3) . . ?
C119 W3 N17 90.4(3) . . ?
C94 W3 N17 93.2(3) . . ?
C93 W3 N17 99.7(3) . . ?
O10 W3 N17 159.4(2) . . ?
C119 W3 N15 85.6(3) . . ?
C94 W3 N15 162.1(3) . . ?
C93 W3 N15 157.9(3) . . ?
O10 W3 N15 82.3(2) . . ?
N17 W3 N15 78.6(2) . . ?
C119 W3 N13 165.2(3) . . ?
C94 W3 N13 84.2(3) . . ?
C93 W3 N13 122.1(3) . . ?
O10 W3 N13 78.7(2) . . ?
N17 W3 N13 90.2(2) . . ?
N15 W3 N13 80.0(2) . . ?
O27 P5 C93 123.6(14) . . ?
O27 P5 C101 114.5(13) . . ?
C93 P5 C101 104.3(4) . . ?
O27 P5 C95 105.1(16) . . ?
C93 P5 C95 105.4(4) . . ?
C101 P5 C95 101.4(4) . . ?
S3 O10 W3 139.6(4) . . ?
O11 S3 O12 118.1(5) . . ?
O11 S3 O10 115.4(4) . . ?
O12 S3 O10 111.8(4) . . ?
O11 S3 C120 104.5(5) . . ?
O12 S3 C120 104.7(5) . . ?
O10 S3 C120 99.6(4) . . ?
C121 N13 N14 106.0(7) . . ?
C121 N13 W3 134.6(6) . . ?
N14 N13 W3 119.3(5) . . ?
C123 N14 N13 111.0(6) . . ?
C123 N14 B3 129.0(7) . . ?
N13 N14 B3 119.4(7) . . ?
C127 N15 N16 107.5(6) . . ?
C127 N15 W3 134.0(6) . . ?
N16 N15 W3 118.2(5) . . ?
C129 N16 N15 109.9(7) . . ?
C129 N16 B3 129.0(7) . . ?
N15 N16 B3 120.9(6) . . ?
C133 N17 N18 107.6(7) . . ?
C133 N17 W3 133.8(6) . . ?
N18 N17 W3 118.4(5) . . ?
C135 N18 N17 109.3(7) . . ?
C135 N18 B3 127.3(7) . . ?
N17 N18 B3 121.0(7) . . ?
N18 B3 N14 112.1(7) . . ?
N18 B3 N16 107.2(7) . . ?
N14 B3 N16 107.3(7) . . ?
N18 B3 H3 110.1 . . ?
N14 B3 H3 110.1 . . ?
N16 B3 H3 110.1 . . ?
C94 C93 P5 135.9(7) . . ?
C94 C93 W3 69.1(5) . . ?
P5 C93 W3 152.5(5) . . ?
C93 C94 P6A 137.5(7) . . ?
C93 C94 P6B 145.2(8) . . ?
C93 C94 W3 72.2(5) . . ?
P6A C94 W3 149.4(5) . . ?
P6B C94 W3 141.8(7) . . ?
C100 C95 C96 119.3(11) . . ?
C100 C95 P5 124.0(7) . . ?
C96 C95 P5 116.7(9) . . ?
C95 C96 C97 115.3(11) . . ?
C95 C96 H96 122.4 . . ?
C97 C96 H96 122.4 . . ?
C98 C97 C96 124.3(10) . . ?
C98 C97 H97 117.9 . . ?
C96 C97 H97 117.9 . . ?
C97 C98 C99 118.7(13) . . ?
C97 C98 H98 120.7 . . ?
C99 C98 H98 120.7 . . ?
C98 C99 C100 118.1(13) . . ?
C98 C99 H99 121.0 . . ?
C100 C99 H99 121.0 . . ?
C95 C100 C99 124.4(11) . . ?
C95 C100 H100 117.8 . . ?
C99 C100 H100 117.8 . . ?
C106 C101 C102 118.7(8) . . ?
C106 C101 P5 115.6(7) . . ?
C102 C101 P5 125.6(7) . . ?
C101 C102 C103 120.0(9) . . ?
C101 C102 H102 120.0 . . ?
C103 C102 H102 120.0 . . ?
C104 C103 C102 119.5(10) . . ?
C104 C103 H103 120.3 . . ?
C102 C103 H103 120.3 . . ?
C103 C104 C105 121.6(9) . . ?
C103 C104 H104 119.2 . . ?
C105 C104 H104 119.2 . . ?
C106 C105 C104 117.0(9) . . ?
C106 C105 H105 121.5 . . ?
C104 C105 H105 121.5 . . ?
C105 C106 C101 123.1(9) . . ?
C105 C106 H106 118.5 . . ?
C101 C106 H106 118.5 . . ?
C108 C107 C112 119.7(10) . . ?
C108 C107 P6A 115.6(8) . . ?
C112 C107 P6A 124.6(8) . . ?
C108 C107 P6B 124.5(11) . . ?
C112 C107 P6B 115.0(11) . . ?
C107 C108 C109 119.9(12) . . ?
C107 C108 H108 120.1 . . ?
C109 C108 H108 120.1 . . ?
C110 C109 C108 116.9(11) . . ?
C110 C109 H109 121.5 . . ?
C108 C109 H109 121.5 . . ?
C111 C110 C109 124.6(12) . . ?
C111 C110 H110 117.7 . . ?
C109 C110 H110 117.7 . . ?
C110 C111 C112 119.0(12) . . ?
C110 C111 H111 120.5 . . ?
C112 C111 H111 120.5 . . ?
C111 C112 C107 119.7(11) . . ?
C111 C112 H112 120.2 . . ?
C107 C112 H112 120.2 . . ?
C94 P6A C113 104.5(5) . . ?
C94 P6A C107 104.7(5) . . ?
C113 P6A C107 101.3(6) . . ?
C114 C113 C118 117.2(10) . . ?
C114 C113 P6A 117.7(10) . . ?
C118 C113 P6A 125.1(9) . . ?
C115 C114 C113 121.7(12) . . ?
C115 C114 H114 119.1 . . ?
C113 C114 H114 119.1 . . ?
C114 C115 C116 120.5(13) . . ?
C114 C115 H115 119.8 . . ?
C116 C115 H115 119.8 . . ?
C117 C116 C115 118.8(12) . . ?
C117 C116 H116 120.6 . . ?
C115 C116 H116 120.6 . . ?
C116 C117 C118 119.6(12) . . ?
C116 C117 H117 120.2 . . ?
C118 C117 H117 120.2 . . ?
C113 C118 C117 121.4(11) . . ?
C113 C118 H118 119.3 . . ?
C117 C118 H118 119.3 . . ?
C13B P6B C94 112.3(19) . . ?
C13B P6B C107 106(2) . . ?
C94 P6B C107 103.8(8) . . ?
C14B C13B C18B 120.0 . . ?
C14B C13B P6B 118.2(14) . . ?
C18B C13B P6B 121.8(14) . . ?
C13B C14B C15B 120.0 . . ?
C13B C14B H14B 120.0 . . ?
C15B C14B H14B 120.0 . . ?
C16B C15B C14B 120.0 . . ?
C16B C15B H15B 120.0 . . ?
C14B C15B H15B 120.0 . . ?
C17B C16B C15B 120.0 . . ?
C17B C16B H16B 120.0 . . ?
C15B C16B H16B 120.0 . . ?
C16B C17B C18B 120.0 . . ?
C16B C17B H17B 120.0 . . ?
C18B C17B H17B 120.0 . . ?
C17B C18B C13B 120.0 . . ?
C17B C18B H18B 120.0 . . ?
C13B C18B H18B 120.0 . . ?
O9 C119 W3 175.8(8) . . ?
F9 C120 F8 107.4(9) . . ?
F9 C120 F7 109.7(10) . . ?
F8 C120 F7 107.2(9) . . ?
F9 C120 S3 109.6(9) . . ?
F8 C120 S3 112.2(8) . . ?
F7 C120 S3 110.7(8) . . ?
N13 C121 C122 109.6(7) . . ?
N13 C121 C124 125.4(8) . . ?
C122 C121 C124 125.1(7) . . ?
C123 C122 C121 105.8(7) . . ?
C123 C122 C125 127.4(8) . . ?
C121 C122 C125 126.7(7) . . ?
N14 C123 C122 107.5(7) . . ?
N14 C123 C126 124.0(7) . . ?
C122 C123 C126 128.5(8) . . ?
C121 C124 H12A 109.5 . . ?
C121 C124 H12B 109.5 . . ?
H12A C124 H12B 109.5 . . ?
C121 C124 H12C 109.5 . . ?
H12A C124 H12C 109.5 . . ?
H12B C124 H12C 109.5 . . ?
C122 C125 H12D 109.5 . . ?
C122 C125 H12E 109.5 . . ?
H12D C125 H12E 109.5 . . ?
C122 C125 H12F 109.5 . . ?
H12D C125 H12F 109.5 . . ?
H12E C125 H12F 109.5 . . ?
C123 C126 H12G 109.5 . . ?
C123 C126 H12H 109.5 . . ?
H12G C126 H12H 109.5 . . ?
C123 C126 H12I 109.5 . . ?
H12G C126 H12I 109.5 . . ?
H12H C126 H12I 109.5 . . ?
N15 C127 C128 107.7(8) . . ?
N15 C127 C130 125.8(8) . . ?
C128 C127 C130 126.5(8) . . ?
C129 C128 C127 107.7(7) . . ?
C129 C128 C131 128.2(8) . . ?
C127 C128 C131 124.0(9) . . ?
N16 C129 C128 107.1(8) . . ?
N16 C129 C132 121.8(8) . . ?
C128 C129 C132 131.1(8) . . ?
C127 C130 H13A 109.5 . . ?
C127 C130 H13B 109.5 . . ?
H13A C130 H13B 109.5 . . ?
C127 C130 H13C 109.5 . . ?
H13A C130 H13C 109.5 . . ?
H13B C130 H13C 109.5 . . ?
C128 C131 H13D 109.5 . . ?
C128 C131 H13E 109.5 . . ?
H13D C131 H13E 109.5 . . ?
C128 C131 H13F 109.5 . . ?
H13D C131 H13F 109.5 . . ?
H13E C131 H13F 109.5 . . ?
C129 C132 H13G 109.5 . . ?
C129 C132 H13H 109.5 . . ?
H13G C132 H13H 109.5 . . ?
C129 C132 H13I 109.5 . . ?
H13G C132 H13I 109.5 . . ?
H13H C132 H13I 109.5 . . ?
N17 C133 C134 108.9(8) . . ?
N17 C133 C136 125.9(8) . . ?
C134 C133 C136 125.1(8) . . ?
C133 C134 C135 107.5(8) . . ?
C133 C134 C137 128.3(9) . . ?
C135 C134 C137 124.2(9) . . ?
N18 C135 C134 106.7(8) . . ?
N18 C135 C138 123.8(8) . . ?
C134 C135 C138 129.6(8) . . ?
C133 C136 H13J 109.5 . . ?
C133 C136 H13K 109.5 . . ?
H13J C136 H13K 109.5 . . ?
C133 C136 H13L 109.5 . . ?
H13J C136 H13L 109.5 . . ?
H13K C136 H13L 109.5 . . ?
C134 C137 H13M 109.5 . . ?
C134 C137 H13N 109.5 . . ?
H13M C137 H13N 109.5 . . ?
C134 C137 H13O 109.5 . . ?
H13M C137 H13O 109.5 . . ?
H13N C137 H13O 109.5 . . ?
C135 C138 H13P 109.5 . . ?
C135 C138 H13Q 109.5 . . ?
H13P C138 H13Q 109.5 . . ?
C135 C138 H13R 109.5 . . ?
H13P C138 H13R 109.5 . . ?
H13Q C138 H13R 109.5 . . ?
C165 W4 C140 111.3(3) . . ?
C165 W4 C139 73.7(3) . . ?
C140 W4 C139 38.0(3) . . ?
C165 W4 O14 94.7(3) . . ?
C140 W4 O14 102.2(3) . . ?
C139 W4 O14 100.2(3) . . ?
C165 W4 N21 91.0(3) . . ?
C140 W4 N21 92.7(3) . . ?
C139 W4 N21 99.0(3) . . ?
O14 W4 N21 160.8(2) . . ?
C165 W4 N23 85.5(3) . . ?
C140 W4 N23 161.5(3) . . ?
C139 W4 N23 159.1(3) . . ?
O14 W4 N23 83.5(2) . . ?
N21 W4 N23 78.8(2) . . ?
C165 W4 N19 165.1(3) . . ?
C140 W4 N19 83.5(3) . . ?
C139 W4 N19 120.8(3) . . ?
O14 W4 N19 80.0(2) . . ?
N21 W4 N19 89.9(2) . . ?
N23 W4 N19 80.1(2) . . ?
C21B P7 C139 108.1(8) . . ?
C21B P7 C147 103.9(7) . . ?
C139 P7 C147 104.3(4) . . ?
C139 P7 C141 107.1(12) . . ?
C147 P7 C141 99.1(10) . . ?
O28 P8 C140 120.7(17) . . ?
O28 P8 C153 115.8(16) . . ?
C140 P8 C153 102.1(4) . . ?
O28 P8 C159 109.4(16) . . ?
C140 P8 C159 105.8(4) . . ?
C153 P8 C159 100.8(4) . . ?
S4 O14 W4 132.0(3) . . ?
O15 S4 O16 117.6(4) . . ?
O15 S4 O14 113.2(4) . . ?
O16 S4 O14 114.1(4) . . ?
O15 S4 C166 105.3(5) . . ?
O16 S4 C166 104.2(5) . . ?
O14 S4 C166 99.7(4) . . ?
C167 N19 N20 107.1(6) . . ?
C167 N19 W4 133.0(5) . . ?
N20 N19 W4 119.8(5) . . ?
C169 N20 N19 110.3(6) . . ?
C169 N20 B4 130.4(6) . . ?
N19 N20 B4 118.9(7) . . ?
C173 N21 N22 106.3(6) . . ?
C173 N21 W4 134.4(5) . . ?
N22 N21 W4 118.9(5) . . ?
C175 N22 N21 108.8(7) . . ?
C175 N22 B4 129.7(7) . . ?
N21 N22 B4 120.3(6) . . ?
C179 N23 N24 106.0(6) . . ?
C179 N23 W4 135.5(6) . . ?
N24 N23 W4 118.5(5) . . ?
C181 N24 N23 109.5(7) . . ?
C181 N24 B4 130.1(7) . . ?
N23 N24 B4 120.2(6) . . ?
N20 B4 N22 110.7(7) . . ?
N20 B4 N24 108.4(7) . . ?
N22 B4 N24 108.1(7) . . ?
N20 B4 H4A 109.8 . . ?
N22 B4 H4A 109.8 . . ?
N24 B4 H4A 109.8 . . ?
C140 C139 P7 134.5(7) . . ?
C140 C139 W4 70.2(5) . . ?
P7 C139 W4 153.5(5) . . ?
C139 C140 P8 135.5(6) . . ?
C139 C140 W4 71.8(5) . . ?
P8 C140 W4 152.5(5) . . ?
C22B C21B C26B 120.0 . . ?
C22B C21B P7 115.7(10) . . ?
C26B C21B P7 124.3(10) . . ?
C23B C22B C21B 120.0 . . ?
C23B C22B H22P 120.0 . . ?
C21B C22B H22P 120.0 . . ?
C22B C23B C24B 120.0 . . ?
C22B C23B H23D 120.0 . . ?
C24B C23B H23D 120.0 . . ?
C23B C24B C25B 120.0 . . ?
C23B C24B H24B 120.0 . . ?
C25B C24B H24B 120.0 . . ?
C26B C25B C24B 120.0 . . ?
C26B C25B H25B 120.0 . . ?
C24B C25B H25B 120.0 . . ?
C25B C26B C21B 120.0 . . ?
C25B C26B H26P 120.0 . . ?
C21B C26B H26P 120.0 . . ?
C142 C141 C146 120.0 . . ?
C142 C141 P7 119.4(18) . . ?
C146 C141 P7 120.5(18) . . ?
C141 C142 C143 120.0 . . ?
C141 C142 H142 120.0 . . ?
C143 C142 H142 120.0 . . ?
C144 C143 C142 120.0 . . ?
C144 C143 H143 120.0 . . ?
C142 C143 H143 120.0 . . ?
C145 C144 C143 120.0 . . ?
C145 C144 H144 120.0 . . ?
C143 C144 H144 120.0 . . ?
C144 C145 C146 120.0 . . ?
C144 C145 H145 120.0 . . ?
C146 C145 H145 120.0 . . ?
C145 C146 C141 120.0 . . ?
C145 C146 H146 120.0 . . ?
C141 C146 H146 120.0 . . ?
C152 C147 C148 119.0(8) . . ?
C152 C147 P7 115.3(6) . . ?
C148 C147 P7 125.7(6) . . ?
C149 C148 C147 119.4(8) . . ?
C149 C148 H148 120.3 . . ?
C147 C148 H148 120.3 . . ?
C148 C149 C150 120.7(8) . . ?
C148 C149 H149 119.7 . . ?
C150 C149 H149 119.7 . . ?
C151 C150 C149 120.6(8) . . ?
C151 C150 H150 119.7 . . ?
C149 C150 H150 119.7 . . ?
C150 C151 C152 119.5(9) . . ?
C150 C151 H151 120.2 . . ?
C152 C151 H151 120.2 . . ?
C147 C152 C151 120.7(9) . . ?
C147 C152 H152 119.6 . . ?
C151 C152 H152 119.6 . . ?
C154 C153 C158 116.7(9) . . ?
C154 C153 P8 117.9(8) . . ?
C158 C153 P8 125.4(7) . . ?
C153 C154 C155 120.1(10) . . ?
C153 C154 H154 119.9 . . ?
C155 C154 H154 119.9 . . ?
C156 C155 C154 120.9(9) . . ?
C156 C155 H155 119.5 . . ?
C154 C155 H155 119.5 . . ?
C155 C156 C157 119.1(11) . . ?
C155 C156 H156 120.4 . . ?
C157 C156 H156 120.4 . . ?
C158 C157 C156 120.5(11) . . ?
C158 C157 H157 119.7 . . ?
C156 C157 H157 119.7 . . ?
C157 C158 C153 122.6(10) . . ?
C157 C158 H158 118.7 . . ?
C153 C158 H158 118.7 . . ?
C160 C159 C164 119.1(8) . . ?
C160 C159 P8 125.4(7) . . ?
C164 C159 P8 115.4(7) . . ?
C159 C160 C161 122.1(9) . . ?
C159 C160 H160 118.9 . . ?
C161 C160 H160 118.9 . . ?
C160 C161 C162 119.1(9) . . ?
C160 C161 H161 120.5 . . ?
C162 C161 H161 120.5 . . ?
C163 C162 C161 119.7(9) . . ?
C163 C162 H162 120.1 . . ?
C161 C162 H162 120.1 . . ?
C162 C163 C164 120.5(9) . . ?
C162 C163 H163 119.7 . . ?
C164 C163 H163 119.7 . . ?
C159 C164 C163 119.5(9) . . ?
C159 C164 H164 120.3 . . ?
C163 C164 H164 120.3 . . ?
O13 C165 W4 175.7(7) . . ?
F11 C166 F12 108.6(10) . . ?
F11 C166 F10 107.6(9) . . ?
F12 C166 F10 107.0(9) . . ?
F11 C166 S4 111.7(8) . . ?
F12 C166 S4 110.2(8) . . ?
F10 C166 S4 111.6(8) . . ?
N19 C167 C168 109.4(7) . . ?
N19 C167 C170 126.0(7) . . ?
C168 C167 C170 124.6(8) . . ?
C169 C168 C167 105.6(7) . . ?
C169 C168 C171 127.4(8) . . ?
C167 C168 C171 127.0(8) . . ?
N20 C169 C168 107.6(7) . . ?
N20 C169 C172 123.9(7) . . ?
C168 C169 C172 128.5(8) . . ?
C167 C170 H17S 109.5 . . ?
C167 C170 H17T 109.5 . . ?
H17S C170 H17T 109.5 . . ?
C167 C170 H17C 109.5 . . ?
H17S C170 H17C 109.5 . . ?
H17T C170 H17C 109.5 . . ?
C168 C171 H17D 109.5 . . ?
C168 C171 H17E 109.5 . . ?
H17D C171 H17E 109.5 . . ?
C168 C171 H17F 109.5 . . ?
H17D C171 H17F 109.5 . . ?
H17E C171 H17F 109.5 . . ?
C169 C172 H17G 109.5 . . ?
C169 C172 H17H 109.5 . . ?
H17G C172 H17H 109.5 . . ?
C169 C172 H17I 109.5 . . ?
H17G C172 H17I 109.5 . . ?
H17H C172 H17I 109.5 . . ?
N21 C173 C174 109.4(7) . . ?
N21 C173 C176 123.9(7) . . ?
C174 C173 C176 126.7(8) . . ?
C175 C174 C173 106.4(8) . . ?
C175 C174 C177 127.1(9) . . ?
C173 C174 C177 126.5(9) . . ?
C174 C175 N22 109.1(7) . . ?
C174 C175 C178 129.5(8) . . ?
N22 C175 C178 121.3(8) . . ?
C173 C176 H17J 109.5 . . ?
C173 C176 H17K 109.5 . . ?
H17J C176 H17K 109.5 . . ?
C173 C176 H17L 109.5 . . ?
H17J C176 H17L 109.5 . . ?
H17K C176 H17L 109.5 . . ?
C174 C177 H17M 109.5 . . ?
C174 C177 H17N 109.5 . . ?
H17M C177 H17N 109.5 . . ?
C174 C177 H17O 109.5 . . ?
H17M C177 H17O 109.5 . . ?
H17N C177 H17O 109.5 . . ?
C175 C178 H17P 109.5 . . ?
C175 C178 H17Q 109.5 . . ?
H17P C178 H17Q 109.5 . . ?
C175 C178 H17R 109.5 . . ?
H17P C178 H17R 109.5 . . ?
H17Q C178 H17R 109.5 . . ?
N23 C179 C180 110.4(8) . . ?
N23 C179 C182 123.9(8) . . ?
C180 C179 C182 125.6(9) . . ?
C181 C180 C179 104.3(8) . . ?
C181 C180 C183 127.7(8) . . ?
C179 C180 C183 127.9(9) . . ?
N24 C181 C180 109.7(8) . . ?
N24 C181 C184 122.3(9) . . ?
C180 C181 C184 127.9(8) . . ?
C179 C182 H18J 109.5 . . ?
C179 C182 H18K 109.5 . . ?
H18J C182 H18K 109.5 . . ?
C179 C182 H18C 109.5 . . ?
H18J C182 H18C 109.5 . . ?
H18K C182 H18C 109.5 . . ?
C180 C183 H18D 109.5 . . ?
C180 C183 H18E 109.5 . . ?
H18D C183 H18E 109.5 . . ?
C180 C183 H18F 109.5 . . ?
H18D C183 H18F 109.5 . . ?
H18E C183 H18F 109.5 . . ?
C181 C184 H18G 109.5 . . ?
C181 C184 H18H 109.5 . . ?
H18G C184 H18H 109.5 . . ?
C181 C184 H18I 109.5 . . ?
H18G C184 H18I 109.5 . . ?
H18H C184 H18I 109.5 . . ?
C211 W5 C186 112.2(3) . . ?
C211 W5 C185 75.0(3) . . ?
C186 W5 C185 37.7(3) . . ?
C211 W5 O18 96.1(3) . . ?
C186 W5 O18 102.5(3) . . ?
C185 W5 O18 101.3(3) . . ?
C211 W5 N27 90.5(3) . . ?
C186 W5 N27 91.6(3) . . ?
C185 W5 N27 97.8(3) . . ?
O18 W5 N27 160.8(2) . . ?
C211 W5 N25 85.7(3) . . ?
C186 W5 N25 160.0(3) . . ?
C185 W5 N25 160.4(3) . . ?
O18 W5 N25 83.6(2) . . ?
N27 W5 N25 78.9(3) . . ?
C211 W5 N29 165.3(3) . . ?
C186 W5 N29 82.4(3) . . ?
C185 W5 N29 119.3(3) . . ?
O18 W5 N29 78.4(2) . . ?
N27 W5 N29 90.8(2) . . ?
N25 W5 N29 80.2(2) . . ?
C185 P9 C193 105.5(4) . . ?
C185 P9 C187 101.8(4) . . ?
C193 P9 C187 104.0(4) . . ?
C186 P10 C199 104.5(4) . . ?
C186 P10 C205 104.4(4) . . ?
C199 P10 C205 99.3(4) . . ?
S5 O18 W5 140.5(4) . . ?
O20 S5 O19 117.2(4) . . ?
O20 S5 O18 115.0(4) . . ?
O19 S5 O18 112.7(4) . . ?
O20 S5 C212 104.4(4) . . ?
O19 S5 C212 105.9(5) . . ?
O18 S5 C212 99.1(4) . . ?
C213 N25 N26 106.5(7) . . ?
C213 N25 W5 134.9(6) . . ?
N26 N25 W5 118.2(5) . . ?
C215 N26 N25 109.5(6) . . ?
C215 N26 B5 129.6(7) . . ?
N25 N26 B5 120.6(7) . . ?
C219 N27 N28 106.3(7) . . ?
C219 N27 W5 135.3(6) . . ?
N28 N27 W5 118.3(5) . . ?
C221 N28 N27 108.8(8) . . ?
C221 N28 B5 128.1(8) . . ?
N27 N28 B5 120.9(6) . . ?
C225 N29 N30 106.8(6) . . ?
C225 N29 W5 135.4(5) . . ?
N30 N29 W5 117.7(5) . . ?
C227 N30 N29 108.8(6) . . ?
C227 N30 B5 129.9(7) . . ?
N29 N30 B5 120.6(6) . . ?
N30 B5 N28 110.4(7) . . ?
N30 B5 N26 109.1(7) . . ?
N28 B5 N26 107.0(7) . . ?
N30 B5 H5A 110.1 . . ?
N28 B5 H5A 110.1 . . ?
N26 B5 H5A 110.1 . . ?
C186 C185 P9 133.3(7) . . ?
C186 C185 W5 68.8(5) . . ?
P9 C185 W5 156.9(5) . . ?
C185 C186 P10 139.5(7) . . ?
C185 C186 W5 73.5(5) . . ?
P10 C186 W5 146.5(5) . . ?
C188 C187 C192 118.7(9) . . ?
C188 C187 P9 124.7(7) . . ?
C192 C187 P9 116.6(7) . . ?
C189 C188 C187 120.5(9) . . ?
C189 C188 H188 119.7 . . ?
C187 C188 H188 119.7 . . ?
C188 C189 C190 120.6(10) . . ?
C188 C189 H189 119.7 . . ?
C190 C189 H189 119.7 . . ?
C191 C190 C189 119.3(10) . . ?
C191 C190 H190 120.3 . . ?
C189 C190 H190 120.3 . . ?
C192 C191 C190 119.8(10) . . ?
C192 C191 H191 120.1 . . ?
C190 C191 H191 120.1 . . ?
C191 C192 C187 121.1(10) . . ?
C191 C192 H192 119.5 . . ?
C187 C192 H192 119.5 . . ?
C198 C193 C194 118.5(8) . . ?
C198 C193 P9 123.9(7) . . ?
C194 C193 P9 117.4(7) . . ?
C195 C194 C193 120.3(9) . . ?
C195 C194 H194 119.9 . . ?
C193 C194 H194 119.9 . . ?
C194 C195 C196 120.4(9) . . ?
C194 C195 H195 119.8 . . ?
C196 C195 H195 119.8 . . ?
C197 C196 C195 120.8(9) . . ?
C197 C196 H196 119.6 . . ?
C195 C196 H196 119.6 . . ?
C196 C197 C198 120.3(9) . . ?
C196 C197 H197 119.9 . . ?
C198 C197 H197 119.9 . . ?
C197 C198 C193 119.7(8) . . ?
C197 C198 H198 120.2 . . ?
C193 C198 H198 120.2 . . ?
C200 C199 C204 118.8(8) . . ?
C200 C199 P10 116.9(7) . . ?
C204 C199 P10 124.1(7) . . ?
C201 C200 C199 120.8(9) . . ?
C201 C200 H200 119.6 . . ?
C199 C200 H200 119.6 . . ?
C202 C201 C200 120.2(10) . . ?
C202 C201 H201 119.9 . . ?
C200 C201 H201 119.9 . . ?
C203 C202 C201 120.1(9) . . ?
C203 C202 H202 120.0 . . ?
C201 C202 H202 120.0 . . ?
C202 C203 C204 120.9(10) . . ?
C202 C203 H203 119.6 . . ?
C204 C203 H203 119.6 . . ?
C199 C204 C203 119.1(9) . . ?
C199 C204 H204 120.5 . . ?
C203 C204 H204 120.5 . . ?
C210 C205 C206 120.1(9) . . ?
C210 C205 P10 115.4(8) . . ?
C206 C205 P10 123.9(7) . . ?
C205 C206 C207 121.3(10) . . ?
C205 C206 H206 119.4 . . ?
C207 C206 H206 119.4 . . ?
C208 C207 C206 117.7(11) . . ?
C208 C207 H207 121.2 . . ?
C206 C207 H207 121.2 . . ?
C209 C208 C207 123.0(11) . . ?
C209 C208 H208 118.5 . . ?
C207 C208 H208 118.5 . . ?
C208 C209 C210 117.0(10) . . ?
C208 C209 H209 121.5 . . ?
C210 C209 H209 121.5 . . ?
C205 C210 C209 120.9(11) . . ?
C205 C210 H210 119.5 . . ?
C209 C210 H210 119.5 . . ?
O17 C211 W5 177.1(8) . . ?
F13 C212 F14 108.6(8) . . ?
F13 C212 F15 107.9(8) . . ?
F14 C212 F15 105.6(9) . . ?
F13 C212 S5 112.4(8) . . ?
F14 C212 S5 110.5(7) . . ?
F15 C212 S5 111.6(7) . . ?
N25 C213 C214 110.1(7) . . ?
N25 C213 C216 124.5(8) . . ?
C214 C213 C216 125.3(8) . . ?
C213 C214 C215 105.8(8) . . ?
C213 C214 C217 126.0(8) . . ?
C215 C214 C217 128.1(9) . . ?
N26 C215 C214 108.0(7) . . ?
N26 C215 C218 124.1(8) . . ?
C214 C215 C218 127.9(8) . . ?
C213 C216 H21A 109.5 . . ?
C213 C216 H21B 109.5 . . ?
H21A C216 H21B 109.5 . . ?
C213 C216 H21C 109.5 . . ?
H21A C216 H21C 109.5 . . ?
H21B C216 H21C 109.5 . . ?
C214 C217 H21D 109.5 . . ?
C214 C217 H21E 109.5 . . ?
H21D C217 H21E 109.5 . . ?
C214 C217 H21F 109.5 . . ?
H21D C217 H21F 109.5 . . ?
H21E C217 H21F 109.5 . . ?
C215 C218 H21G 109.5 . . ?
C215 C218 H21H 109.5 . . ?
H21G C218 H21H 109.5 . . ?
C215 C218 H21I 109.5 . . ?
H21G C218 H21I 109.5 . . ?
H21H C218 H21I 109.5 . . ?
N27 C219 C220 111.3(8) . . ?
N27 C219 C222 123.6(8) . . ?
C220 C219 C222 125.1(9) . . ?
C221 C220 C219 104.3(8) . . ?
C221 C220 C223 126.3(9) . . ?
C219 C220 C223 129.4(10) . . ?
N28 C221 C220 109.2(8) . . ?
N28 C221 C224 121.7(9) . . ?
C220 C221 C224 129.1(8) . . ?
C219 C222 H22A 109.5 . . ?
C219 C222 H22B 109.5 . . ?
H22A C222 H22B 109.5 . . ?
C219 C222 H22C 109.5 . . ?
H22A C222 H22C 109.5 . . ?
H22B C222 H22C 109.5 . . ?
C220 C223 H22D 109.5 . . ?
C220 C223 H22E 109.5 . . ?
H22D C223 H22E 109.5 . . ?
C220 C223 H22F 109.5 . . ?
H22D C223 H22F 109.5 . . ?
H22E C223 H22F 109.5 . . ?
C221 C224 H22G 109.5 . . ?
C221 C224 H22H 109.5 . . ?
H22G C224 H22H 109.5 . . ?
C221 C224 H22I 109.5 . . ?
H22G C224 H22I 109.5 . . ?
H22H C224 H22I 109.5 . . ?
N29 C225 C226 109.6(7) . . ?
N29 C225 C228 124.5(7) . . ?
C226 C225 C228 125.9(8) . . ?
C227 C226 C225 106.7(7) . . ?
C227 C226 C229 126.8(8) . . ?
C225 C226 C229 126.5(8) . . ?
N30 C227 C226 108.1(7) . . ?
N30 C227 C230 122.4(8) . . ?
C226 C227 C230 129.4(8) . . ?
C225 C228 H22J 109.5 . . ?
C225 C228 H22K 109.5 . . ?
H22J C228 H22K 109.5 . . ?
C225 C228 H22L 109.5 . . ?
H22J C228 H22L 109.5 . . ?
H22K C228 H22L 109.5 . . ?
C226 C229 H22M 109.5 . . ?
C226 C229 H22N 109.5 . . ?
H22M C229 H22N 109.5 . . ?
C226 C229 H22O 109.5 . . ?
H22M C229 H22O 109.5 . . ?
H22N C229 H22O 109.5 . . ?
C227 C230 H23A 109.5 . . ?
C227 C230 H23B 109.5 . . ?
H23A C230 H23B 109.5 . . ?
C227 C230 H23C 109.5 . . ?
H23A C230 H23C 109.5 . . ?
H23B C230 H23C 109.5 . . ?
C257 W6 C231 111.0(3) . . ?
C257 W6 C232 72.9(3) . . ?
C231 W6 C232 38.4(3) . . ?
C257 W6 O22 95.3(3) . . ?
C231 W6 O22 100.9(3) . . ?
C232 W6 O22 100.2(3) . . ?
C257 W6 N31 91.8(3) . . ?
C231 W6 N31 92.9(3) . . ?
C232 W6 N31 98.7(3) . . ?
O22 W6 N31 161.0(2) . . ?
C257 W6 N35 164.8(3) . . ?
C231 W6 N35 84.0(3) . . ?
C232 W6 N35 121.7(3) . . ?
O22 W6 N35 79.0(2) . . ?
N31 W6 N35 89.7(2) . . ?
C257 W6 N33 85.2(3) . . ?
C231 W6 N33 162.2(3) . . ?
C232 W6 N33 158.0(3) . . ?
O22 W6 N33 84.0(2) . . ?
N31 W6 N33 79.0(2) . . ?
N35 W6 N33 80.2(3) . . ?
O29 P11 C231 118.7(10) . . ?
O29 P11 C239 111.1(9) . . ?
C231 P11 C239 107.0(4) . . ?
O29 P11 C233 114.6(9) . . ?
C231 P11 C233 102.2(4) . . ?
C239 P11 C233 101.5(4) . . ?
C232 P12 C245 103.4(9) . . ?
C232 P12 C251 109.2(4) . . ?
C245 P12 C251 101.3(12) . . ?
C232 P12 C45B 103.3(9) . . ?
C251 P12 C45B 105.8(12) . . ?
S6 O22 W6 134.5(3) . . ?
O24 S6 O23 117.1(4) . . ?
O24 S6 O22 115.0(4) . . ?
O23 S6 O22 113.0(4) . . ?
O24 S6 C258 104.7(5) . . ?
O23 S6 C258 105.2(5) . . ?
O22 S6 C258 99.1(4) . . ?
C259 N31 N32 106.8(6) . . ?
C259 N31 W6 134.6(5) . . ?
N32 N31 W6 117.4(5) . . ?
C261 N32 N31 108.7(7) . . ?
C261 N32 B6 128.9(7) . . ?
N31 N32 B6 120.9(7) . . ?
C265 N33 N34 107.3(6) . . ?
C265 N33 W6 134.8(6) . . ?
N34 N33 W6 117.8(5) . . ?
C267 N34 N33 108.1(7) . . ?
C267 N34 B6 131.0(7) . . ?
N33 N34 B6 120.9(6) . . ?
C271 N35 N36 105.9(6) . . ?
C271 N35 W6 133.9(5) . . ?
N36 N35 W6 120.1(4) . . ?
C273 N36 N35 110.4(6) . . ?
C273 N36 B6 131.1(7) . . ?
N35 N36 B6 118.3(6) . . ?
N36 B6 N32 109.0(7) . . ?
N36 B6 N34 109.6(7) . . ?
N32 B6 N34 108.2(7) . . ?
N36 B6 H6A 110.0 . . ?
N32 B6 H6A 110.0 . . ?
N34 B6 H6A 110.0 . . ?
C232 C231 P11 132.4(6) . . ?
C232 C231 W6 72.1(5) . . ?
P11 C231 W6 155.4(5) . . ?
C231 C232 P12 131.8(7) . . ?
C231 C232 W6 69.5(5) . . ?
P12 C232 W6 157.0(4) . . ?
C234 C233 C238 116.6(9) . . ?
C234 C233 P11 123.8(7) . . ?
C238 C233 P11 119.5(7) . . ?
C233 C234 C235 121.6(10) . . ?
C233 C234 H234 119.2 . . ?
C235 C234 H234 119.2 . . ?
C236 C235 C234 118.8(10) . . ?
C236 C235 H235 120.6 . . ?
C234 C235 H235 120.6 . . ?
C237 C236 C235 120.9(11) . . ?
C237 C236 H236 119.6 . . ?
C235 C236 H236 119.6 . . ?
C238 C237 C236 119.2(11) . . ?
C238 C237 H237 120.4 . . ?
C236 C237 H237 120.4 . . ?
C237 C238 C233 122.8(10) . . ?
C237 C238 H238 118.6 . . ?
C233 C238 H238 118.6 . . ?
C240 C239 C244 118.2(9) . . ?
C240 C239 P11 124.3(7) . . ?
C244 C239 P11 117.4(7) . . ?
C239 C240 C241 119.3(9) . . ?
C239 C240 H240 120.3 . . ?
C241 C240 H240 120.3 . . ?
C242 C241 C240 120.1(9) . . ?
C242 C241 H241 119.9 . . ?
C240 C241 H241 119.9 . . ?
C243 C242 C241 120.2(10) . . ?
C243 C242 H242 119.9 . . ?
C241 C242 H242 119.9 . . ?
C242 C243 C244 120.6(9) . . ?
C242 C243 H243 119.7 . . ?
C244 C243 H243 119.7 . . ?
C243 C244 C239 121.5(9) . . ?
C243 C244 H244 119.2 . . ?
C239 C244 H244 119.2 . . ?
C246 C245 C250 120.0 . . ?
C246 C245 P12 121.6(15) . . ?
C250 C245 P12 117.9(14) . . ?
C247 C246 C245 120.0 . . ?
C247 C246 H246 120.0 . . ?
C245 C246 H246 120.0 . . ?
C246 C247 C248 120.0 . . ?
C246 C247 H247 120.0 . . ?
C248 C247 H247 120.0 . . ?
C247 C248 C249 120.0 . . ?
C247 C248 H248 120.0 . . ?
C249 C248 H248 120.0 . . ?
C250 C249 C248 120.0 . . ?
C250 C249 H249 120.0 . . ?
C248 C249 H249 120.0 . . ?
C249 C250 C245 120.0 . . ?
C249 C250 H250 120.0 . . ?
C245 C250 H250 120.0 . . ?
C46B C45B C50B 120.0 . . ?
C46B C45B P12 112.9(15) . . ?
C50B C45B P12 126.7(15) . . ?
C45B C46B C47B 120.0 . . ?
C45B C46B H46D 120.0 . . ?
C47B C46B H46D 120.0 . . ?
C48B C47B C46B 120.0 . . ?
C48B C47B H47B 120.0 . . ?
C46B C47B H47B 120.0 . . ?
C47B C48B C49B 120.0 . . ?
C47B C48B H48B 120.0 . . ?
C49B C48B H48B 120.0 . . ?
C48B C49B C50B 120.0 . . ?
C48B C49B H49B 120.0 . . ?
C50B C49B H49B 120.0 . . ?
C49B C50B C45B 120.0 . . ?
C49B C50B H50B 120.0 . . ?
C45B C50B H50B 120.0 . . ?
C252 C251 C256 117.7(9) . . ?
C252 C251 P12 126.7(7) . . ?
C256 C251 P12 115.4(7) . . ?
C253 C252 C251 121.7(9) . . ?
C253 C252 H252 119.1 . . ?
C251 C252 H252 119.1 . . ?
C252 C253 C254 121.1(11) . . ?
C252 C253 H253 119.4 . . ?
C254 C253 H253 119.4 . . ?
C253 C254 C255 118.8(10) . . ?
C253 C254 H254 120.6 . . ?
C255 C254 H254 120.6 . . ?
C256 C255 C254 118.8(10) . . ?
C256 C255 H255 120.6 . . ?
C254 C255 H255 120.6 . . ?
C255 C256 C251 121.8(10) . . ?
C255 C256 H256 119.1 . . ?
C251 C256 H256 119.1 . . ?
O21 C257 W6 177.1(7) . . ?
F17 C258 F16 109.3(11) . . ?
F17 C258 F18 108.9(10) . . ?
F16 C258 F18 108.6(9) . . ?
F17 C258 S6 110.7(8) . . ?
F16 C258 S6 109.3(8) . . ?
F18 C258 S6 110.0(9) . . ?
N31 C259 C260 110.4(7) . . ?
N31 C259 C262 122.7(7) . . ?
C260 C259 C262 126.9(8) . . ?
C259 C260 C261 105.3(7) . . ?
C259 C260 C263 127.4(8) . . ?
C261 C260 C263 127.3(8) . . ?
N32 C261 C260 108.7(7) . . ?
N32 C261 C264 122.6(7) . . ?
C260 C261 C264 128.7(8) . . ?
C259 C262 H26A 109.5 . . ?
C259 C262 H26B 109.5 . . ?
H26A C262 H26B 109.5 . . ?
C259 C262 H26C 109.5 . . ?
H26A C262 H26C 109.5 . . ?
H26B C262 H26C 109.5 . . ?
C260 C263 H26D 109.5 . . ?
C260 C263 H26E 109.5 . . ?
H26D C263 H26E 109.5 . . ?
C260 C263 H26F 109.5 . . ?
H26D C263 H26F 109.5 . . ?
H26E C263 H26F 109.5 . . ?
C261 C264 H26G 109.5 . . ?
C261 C264 H26H 109.5 . . ?
H26G C264 H26H 109.5 . . ?
C261 C264 H26I 109.5 . . ?
H26G C264 H26I 109.5 . . ?
H26H C264 H26I 109.5 . . ?
N33 C265 C266 109.1(8) . . ?
N33 C265 C268 125.7(7) . . ?
C266 C265 C268 125.2(8) . . ?
C267 C266 C265 105.6(8) . . ?
C267 C266 C269 128.2(8) . . ?
C265 C266 C269 126.1(9) . . ?
N34 C267 C266 109.9(8) . . ?
N34 C267 C270 121.3(8) . . ?
C266 C267 C270 128.8(8) . . ?
C265 C268 H26J 109.5 . . ?
C265 C268 H26K 109.5 . . ?
H26J C268 H26K 109.5 . . ?
C265 C268 H26L 109.5 . . ?
H26J C268 H26L 109.5 . . ?
H26K C268 H26L 109.5 . . ?
C266 C269 H26M 109.5 . . ?
C266 C269 H26N 109.5 . . ?
H26M C269 H26N 109.5 . . ?
C266 C269 H26O 109.5 . . ?
H26M C269 H26O 109.5 . . ?
H26N C269 H26O 109.5 . . ?
C267 C270 H27A 109.5 . . ?
C267 C270 H27B 109.5 . . ?
H27A C270 H27B 109.5 . . ?
C267 C270 H27C 109.5 . . ?
H27A C270 H27C 109.5 . . ?
H27B C270 H27C 109.5 . . ?
N35 C271 C272 110.1(7) . . ?
N35 C271 C274 123.4(8) . . ?
C272 C271 C274 126.5(7) . . ?
C273 C272 C271 105.6(7) . . ?
C273 C272 C275 126.2(8) . . ?
C271 C272 C275 128.1(7) . . ?
N36 C273 C272 108.0(7) . . ?
N36 C273 C276 123.1(7) . . ?
C272 C273 C276 128.9(8) . . ?
C271 C274 H27D 109.5 . . ?
C271 C274 H27E 109.5 . . ?
H27D C274 H27E 109.5 . . ?
C271 C274 H27F 109.5 . . ?
H27D C274 H27F 109.5 . . ?
H27E C274 H27F 109.5 . . ?
C272 C275 H27G 109.5 . . ?
C272 C275 H27H 109.5 . . ?
H27G C275 H27H 109.5 . . ?
C272 C275 H27I 109.5 . . ?
H27G C275 H27I 109.5 . . ?
H27H C275 H27I 109.5 . . ?
C273 C276 H27J 109.5 . . ?
C273 C276 H27K 109.5 . . ?
H27J C276 H27K 109.5 . . ?
C273 C276 H27L 109.5 . . ?
H27J C276 H27L 109.5 . . ?
H27K C276 H27L 109.5 . . ?

loop_
_geom_bond_atom_site_label_1
_geom_bond_atom_site_label_2
_geom_bond_distance
_geom_bond_site_symmetry_2
_geom_bond_publ_flag
W1 C27 1.971(10) . ?
W1 C2 2.033(8) . ?
W1 C1 2.070(8) . ?
W1 O2 2.146(5) . ?
W1 N3 2.156(6) . ?
W1 N5 2.224(6) . ?
W1 N1 2.248(7) . ?
P1 C1 1.799(8) . ?
P1 C3 1.824(8) . ?
P1 C9 1.836(8) . ?
P2 O31 1.32(4) . ?
P2 C2 1.786(9) . ?
P2 C5B 1.808(17) . ?
P2 C21 1.819(8) . ?
P2 C15A 1.872(11) . ?
O1 C27 1.161(10) . ?
O2 S1 1.474(5) . ?
O3 S1 1.421(6) . ?
O4 S1 1.410(7) . ?
S1 C28 1.831(11) . ?
F1 C28 1.312(11) . ?
F2 C28 1.332(12) . ?
F3 C28 1.312(13) . ?
N1 C29 1.350(11) . ?
N1 N2 1.377(9) . ?
N2 C31 1.369(10) . ?
N2 B1 1.506(12) . ?
N3 C35 1.348(10) . ?
N3 N4 1.368(8) . ?
N4 C37 1.359(10) . ?
N4 B1 1.546(11) . ?
N5 N6 1.363(8) . ?
N5 C41 1.364(10) . ?
N6 C43 1.365(10) . ?
N6 B1 1.517(11) . ?
B1 H1 1.0000 . ?
C1 C2 1.342(11) . ?
C3 C8 1.372(11) . ?
C3 C4 1.379(11) . ?
C4 C5 1.393(11) . ?
C4 H4 0.9500 . ?
C5 C6 1.380(12) . ?
C5 H5 0.9500 . ?
C6 C7 1.377(13) . ?
C6 H6 0.9500 . ?
C7 C8 1.403(11) . ?
C7 H7 0.9500 . ?
C8 H8 0.9500 . ?
C9 C14 1.380(11) . ?
C9 C10 1.390(11) . ?
C10 C11 1.397(12) . ?
C10 H10 0.9500 . ?
C11 C12 1.354(13) . ?
C11 H11 0.9500 . ?
C12 C13 1.397(13) . ?
C12 H12 0.9500 . ?
C13 C14 1.388(11) . ?
C13 H13 0.9500 . ?
C14 H14 0.9500 . ?
C15A C16A 1.3900 . ?
C15A C20A 1.3900 . ?
C16A C17A 1.3900 . ?
C16A H16A 0.9500 . ?
C17A C18A 1.3900 . ?
C17A H17A 0.9500 . ?
C18A C19A 1.3900 . ?
C18A H18A 0.9500 . ?
C19A C20A 1.3900 . ?
C19A H19A 0.9500 . ?
C20A H20A 0.9500 . ?
C5B C6B 1.3900 . ?
C5B C10B 1.3900 . ?
C6B C7B 1.3900 . ?
C6B H6B 0.9500 . ?
C7B C8B 1.3900 . ?
C7B H7B 0.9500 . ?
C8B C9B 1.3900 . ?
C8B H8B 0.9500 . ?
C9B C10B 1.3900 . ?
C9B H9B 0.9500 . ?
C10B H10B 0.9500 . ?
C21 C26 1.401(11) . ?
C21 C22 1.406(11) . ?
C22 C23 1.384(11) . ?
C22 H22 0.9500 . ?
C23 C24 1.352(12) . ?
C23 H23 0.9500 . ?
C24 C25 1.380(12) . ?
C24 H24 0.9500 . ?
C25 C26 1.380(12) . ?
C25 H25 0.9500 . ?
C26 H26 0.9500 . ?
C29 C30 1.386(11) . ?
C29 C32 1.486(12) . ?
C30 C31 1.372(12) . ?
C30 C33 1.518(13) . ?
C31 C34 1.505(11) . ?
C32 H32A 0.9800 . ?
C32 H32B 0.9800 . ?
C32 H32C 0.9800 . ?
C33 H33A 0.9800 . ?
C33 H33B 0.9800 . ?
C33 H33C 0.9800 . ?
C34 H34A 0.9800 . ?
C34 H34B 0.9800 . ?
C34 H34C 0.9800 . ?
C35 C36 1.390(10) . ?
C35 C38 1.504(11) . ?
C36 C37 1.393(11) . ?
C36 C39 1.488(11) . ?
C37 C40 1.503(11) . ?
C38 H38A 0.9800 . ?
C38 H38B 0.9800 . ?
C38 H38C 0.9800 . ?
C39 H39A 0.9800 . ?
C39 H39B 0.9800 . ?
C39 H39C 0.9800 . ?
C40 H40A 0.9800 . ?
C40 H40B 0.9800 . ?
C40 H40C 0.9800 . ?
C41 C42 1.400(11) . ?
C41 C44 1.486(10) . ?
C42 C43 1.358(11) . ?
C42 C45 1.482(12) . ?
C43 C46 1.508(11) . ?
C44 H44A 0.9800 . ?
C44 H44B 0.9800 . ?
C44 H44C 0.9800 . ?
C45 H45A 0.9800 . ?
C45 H45B 0.9800 . ?
C45 H45C 0.9800 . ?
C46 H46A 0.9800 . ?
C46 H46B 0.9800 . ?
C46 H46C 0.9800 . ?
W2 C73 1.952(9) . ?
W2 C48 2.016(8) . ?
W2 C47 2.061(8) . ?
W2 O6 2.129(5) . ?
W2 N7 2.156(7) . ?
W2 N11 2.215(6) . ?
W2 N9 2.219(7) . ?
P4 O30 1.38(3) . ?
P4 C48 1.801(8) . ?
P4 C61 1.810(9) . ?
P4 C67 1.833(9) . ?
O5 C73 1.174(9) . ?
O6 S2 1.485(6) . ?
O7 S2 1.421(7) . ?
O8 S2 1.415(7) . ?
S2 C74A 1.833(16) . ?
S2 C74B 1.857(19) . ?
C74A F4A 1.283(17) . ?
C74A F5A 1.302(18) . ?
C74A F6A 1.368(18) . ?
C74B F4B 1.30(2) . ?
C74B F5B 1.32(2) . ?
C74B F6B 1.37(2) . ?
N7 C75 1.369(10) . ?
N7 N8 1.392(9) . ?
N8 C77 1.344(11) . ?
N8 B2 1.531(11) . ?
N9 N10 1.369(9) . ?
N9 C81 1.371(10) . ?
N10 C83 1.343(11) . ?
N10 B2 1.548(11) . ?
N11 C87 1.355(10) . ?
N11 N12 1.393(10) . ?
N12 C89 1.359(10) . ?
N12 B2 1.531(12) . ?
B2 H2 1.0000 . ?
C47 C48 1.332(12) . ?
C47 P3B 1.77(3) . ?
C47 P3A 1.824(15) . ?
C49 C50 1.393(11) . ?
C49 C54 1.396(12) . ?
C49 P3A 1.830(9) . ?
C49 P3B 1.831(12) . ?
C50 C51 1.402(12) . ?
C50 H50 0.9500 . ?
C51 C52 1.342(13) . ?
C51 H51 0.9500 . ?
C52 C53 1.406(13) . ?
C52 H52 0.9500 . ?
C53 C54 1.386(11) . ?
C53 H53 0.9500 . ?
C54 H54 0.9500 . ?
P3A C55A 1.829(7) . ?
C55A C56A 1.3900 . ?
C55A C60A 1.3900 . ?
C56A C57A 1.3900 . ?
C56A H56A 0.9500 . ?
C57A C58A 1.3900 . ?
C57A H57A 0.9500 . ?
C58A C59A 1.3900 . ?
C58A H58A 0.9500 . ?
C59A C60A 1.3900 . ?
C59A H59A 0.9500 . ?
C60A H60A 0.9500 . ?
P3B C55B 1.829(10) . ?
C55B C56B 1.3900 . ?
C55B C60B 1.3900 . ?
C56B C57B 1.3900 . ?
C56B H56B 0.9500 . ?
C57B C58B 1.3900 . ?
C57B H57B 0.9500 . ?
C58B C59B 1.3900 . ?
C58B H58B 0.9500 . ?
C59B C60B 1.3900 . ?
C59B H59B 0.9500 . ?
C60B H60B 0.9500 . ?
C61 C62 1.380(11) . ?
C61 C66 1.417(12) . ?
C62 C63 1.372(12) . ?
C62 H62 0.9500 . ?
C63 C64 1.386(13) . ?
C63 H63 0.9500 . ?
C64 C65 1.384(13) . ?
C64 H64 0.9500 . ?
C65 C66 1.396(13) . ?
C65 H65 0.9500 . ?
C66 H66 0.9500 . ?
C67 C68 1.363(11) . ?
C67 C72 1.401(11) . ?
C68 C69 1.388(12) . ?
C68 H68 0.9500 . ?
C69 C70 1.392(13) . ?
C69 H69 0.9500 . ?
C70 C71 1.336(13) . ?
C70 H70 0.9500 . ?
C71 C72 1.399(13) . ?
C71 H71 0.9500 . ?
C72 H72 0.9500 . ?
C75 C76 1.407(11) . ?
C75 C78 1.480(12) . ?
C76 C77 1.366(12) . ?
C76 C79 1.504(12) . ?
C77 C80 1.488(11) . ?
C78 H78A 0.9800 . ?
C78 H78B 0.9800 . ?
C78 H78C 0.9800 . ?
C79 H79A 0.9800 . ?
C79 H79B 0.9800 . ?
C79 H79C 0.9800 . ?
C80 H80A 0.9800 . ?
C80 H80B 0.9800 . ?
C80 H80C 0.9800 . ?
C81 C82 1.375(12) . ?
C81 C84 1.473(12) . ?
C82 C83 1.394(12) . ?
C82 C85 1.495(12) . ?
C83 C86 1.476(13) . ?
C84 H84A 0.9800 . ?
C84 H84B 0.9800 . ?
C84 H84C 0.9800 . ?
C85 H85A 0.9800 . ?
C85 H85B 0.9800 . ?
C85 H85C 0.9800 . ?
C86 H86A 0.9800 . ?
C86 H86B 0.9800 . ?
C86 H86C 0.9800 . ?
C87 C88 1.384(12) . ?
C87 C90 1.468(13) . ?
C88 C89 1.391(13) . ?
C88 C91 1.484(12) . ?
C89 C92 1.521(13) . ?
C90 H90A 0.9800 . ?
C90 H90B 0.9800 . ?
C90 H90C 0.9800 . ?
C91 H91A 0.9800 . ?
C91 H91B 0.9800 . ?
C91 H91C 0.9800 . ?
C92 H92A 0.9800 . ?
C92 H92B 0.9800 . ?
C92 H92C 0.9800 . ?
W3 C119 1.974(11) . ?
W3 C94 2.035(9) . ?
W3 C93 2.074(8) . ?
W3 O10 2.128(6) . ?
W3 N17 2.160(7) . ?
W3 N15 2.232(6) . ?
W3 N13 2.238(7) . ?
P5 O27 1.40(3) . ?
P5 C93 1.786(9) . ?
P5 C101 1.829(9) . ?
P5 C95 1.852(11) . ?
O9 C119 1.149(11) . ?
O10 S3 1.480(6) . ?
O11 S3 1.419(7) . ?
O12 S3 1.426(7) . ?
S3 C120 1.813(11) . ?
F7 C120 1.335(12) . ?
F8 C120 1.328(13) . ?
F9 C120 1.329(12) . ?
N13 C121 1.337(10) . ?
N13 N14 1.369(9) . ?
N14 C123 1.342(10) . ?
N14 B3 1.527(10) . ?
N15 C127 1.352(11) . ?
N15 N16 1.367(9) . ?
N16 C129 1.357(10) . ?
N16 B3 1.555(12) . ?
N17 C133 1.347(10) . ?
N17 N18 1.380(9) . ?
N18 C135 1.359(11) . ?
N18 B3 1.515(12) . ?
B3 H3 1.0000 . ?
C93 C94 1.361(12) . ?
C94 P6A 1.782(10) . ?
C94 P6B 1.803(16) . ?
C95 C100 1.351(14) . ?
C95 C96 1.400(13) . ?
C96 C97 1.450(16) . ?
C96 H96 0.9500 . ?
C97 C98 1.348(16) . ?
C97 H97 0.9500 . ?
C98 C99 1.376(16) . ?
C98 H98 0.9500 . ?
C99 C100 1.398(15) . ?
C99 H99 0.9500 . ?
C100 H100 0.9500 . ?
C101 C106 1.381(12) . ?
C101 C102 1.387(12) . ?
C102 C103 1.389(12) . ?
C102 H102 0.9500 . ?
C103 C104 1.386(15) . ?
C103 H103 0.9500 . ?
C104 C105 1.394(15) . ?
C104 H104 0.9500 . ?
C105 C106 1.378(13) . ?
C105 H105 0.9500 . ?
C106 H106 0.9500 . ?
C107 C108 1.371(13) . ?
C107 C112 1.420(14) . ?
C107 P6A 1.818(10) . ?
C107 P6B 1.818(15) . ?
C108 C109 1.447(15) . ?
C108 H108 0.9500 . ?
C109 C110 1.359(17) . ?
C109 H109 0.9500 . ?
C110 C111 1.349(18) . ?
C110 H110 0.9500 . ?
C111 C112 1.389(16) . ?
C111 H111 0.9500 . ?
C112 H112 0.9500 . ?
P6A C113 1.796(12) . ?
C113 C114 1.374(11) . ?
C113 C118 1.383(11) . ?
C114 C115 1.365(12) . ?
C114 H114 0.9500 . ?
C115 C116 1.376(12) . ?
C115 H115 0.9500 . ?
C116 C117 1.373(12) . ?
C116 H116 0.9500 . ?
C117 C118 1.394(11) . ?
C117 H117 0.9500 . ?
C118 H118 0.9500 . ?
P6B C13B 1.800(15) . ?
C13B C14B 1.3900 . ?
C13B C18B 1.3900 . ?
C14B C15B 1.3900 . ?
C14B H14B 0.9500 . ?
C15B C16B 1.3900 . ?
C15B H15B 0.9500 . ?
C16B C17B 1.3900 . ?
C16B H16B 0.9500 . ?
C17B C18B 1.3900 . ?
C17B H17B 0.9500 . ?
C18B H18B 0.9500 . ?
C121 C122 1.413(12) . ?
C121 C124 1.490(11) . ?
C122 C123 1.370(11) . ?
C122 C125 1.521(11) . ?
C123 C126 1.493(11) . ?
C124 H12A 0.9800 . ?
C124 H12B 0.9800 . ?
C124 H12C 0.9800 . ?
C125 H12D 0.9800 . ?
C125 H12E 0.9800 . ?
C125 H12F 0.9800 . ?
C126 H12G 0.9800 . ?
C126 H12H 0.9800 . ?
C126 H12I 0.9800 . ?
C127 C128 1.402(12) . ?
C127 C130 1.468(13) . ?
C128 C129 1.367(12) . ?
C128 C131 1.519(12) . ?
C129 C132 1.474(12) . ?
C130 H13A 0.9800 . ?
C130 H13B 0.9800 . ?
C130 H13C 0.9800 . ?
C131 H13D 0.9800 . ?
C131 H13E 0.9800 . ?
C131 H13F 0.9800 . ?
C132 H13G 0.9800 . ?
C132 H13H 0.9800 . ?
C132 H13I 0.9800 . ?
C133 C134 1.377(12) . ?
C133 C136 1.473(12) . ?
C134 C135 1.398(13) . ?
C134 C137 1.505(13) . ?
C135 C138 1.497(12) . ?
C136 H13J 0.9800 . ?
C136 H13K 0.9800 . ?
C136 H13L 0.9800 . ?
C137 H13M 0.9800 . ?
C137 H13N 0.9800 . ?
C137 H13O 0.9800 . ?
C138 H13P 0.9800 . ?
C138 H13Q 0.9800 . ?
C138 H13R 0.9800 . ?
W4 C165 1.960(9) . ?
W4 C140 2.028(8) . ?
W4 C139 2.047(8) . ?
W4 O14 2.135(5) . ?
W4 N21 2.146(6) . ?
W4 N23 2.224(6) . ?
W4 N19 2.226(7) . ?
P7 C21B 1.759(11) . ?
P7 C139 1.817(9) . ?
P7 C147 1.834(8) . ?
P7 C141 1.98(2) . ?
P8 O28 1.33(4) . ?
P8 C140 1.792(9) . ?
P8 C153 1.824(9) . ?
P8 C159 1.827(9) . ?
O13 C165 1.149(10) . ?
O14 S4 1.478(6) . ?
O15 S4 1.431(7) . ?
O16 S4 1.434(7) . ?
S4 C166 1.813(12) . ?
F10 C166 1.339(12) . ?
F11 C166 1.315(13) . ?
F12 C166 1.324(11) . ?
N19 C167 1.351(10) . ?
N19 N20 1.368(8) . ?
N20 C169 1.350(10) . ?
N20 B4 1.521(11) . ?
N21 C173 1.366(10) . ?
N21 N22 1.389(9) . ?
N22 C175 1.366(10) . ?
N22 B4 1.530(12) . ?
N23 C179 1.364(11) . ?
N23 N24 1.385(9) . ?
N24 C181 1.337(11) . ?
N24 B4 1.535(13) . ?
B4 H4A 1.0000 . ?
C139 C140 1.327(12) . ?
C21B C22B 1.3900 . ?
C21B C26B 1.3900 . ?
C22B C23B 1.3900 . ?
C22B H22P 0.9500 . ?
C23B C24B 1.3900 . ?
C23B H23D 0.9500 . ?
C24B C25B 1.3900 . ?
C24B H24B 0.9500 . ?
C25B C26B 1.3900 . ?
C25B H25B 0.9500 . ?
C26B H26P 0.9500 . ?
C141 C142 1.3900 . ?
C141 C146 1.3900 . ?
C142 C143 1.3900 . ?
C142 H142 0.9500 . ?
C143 C144 1.3900 . ?
C143 H143 0.9500 . ?
C144 C145 1.3900 . ?
C144 H144 0.9500 . ?
C145 C146 1.3900 . ?
C145 H145 0.9500 . ?
C146 H146 0.9500 . ?
C147 C152 1.383(11) . ?
C147 C148 1.397(11) . ?
C148 C149 1.375(11) . ?
C148 H148 0.9500 . ?
C149 C150 1.375(13) . ?
C149 H149 0.9500 . ?
C150 C151 1.357(12) . ?
C150 H150 0.9500 . ?
C151 C152 1.388(11) . ?
C151 H151 0.9500 . ?
C152 H152 0.9500 . ?
C153 C154 1.384(11) . ?
C153 C158 1.397(13) . ?
C154 C155 1.402(14) . ?
C154 H154 0.9500 . ?
C155 C156 1.358(16) . ?
C155 H155 0.9500 . ?
C156 C157 1.370(15) . ?
C156 H156 0.9500 . ?
C157 C158 1.346(14) . ?
C157 H157 0.9500 . ?
C158 H158 0.9500 . ?
C159 C160 1.363(11) . ?
C159 C164 1.387(12) . ?
C160 C161 1.380(12) . ?
C160 H160 0.9500 . ?
C161 C162 1.389(14) . ?
C161 H161 0.9500 . ?
C162 C163 1.371(13) . ?
C162 H162 0.9500 . ?
C163 C164 1.401(13) . ?
C163 H163 0.9500 . ?
C164 H164 0.9500 . ?
C167 C168 1.402(12) . ?
C167 C170 1.478(10) . ?
C168 C169 1.401(11) . ?
C168 C171 1.492(12) . ?
C169 C172 1.478(11) . ?
C170 H17S 0.9800 . ?
C170 H17T 0.9800 . ?
C170 H17C 0.9800 . ?
C171 H17D 0.9800 . ?
C171 H17E 0.9800 . ?
C171 H17F 0.9800 . ?
C172 H17G 0.9800 . ?
C172 H17H 0.9800 . ?
C172 H17I 0.9800 . ?
C173 C174 1.402(12) . ?
C173 C176 1.486(12) . ?
C174 C175 1.360(12) . ?
C174 C177 1.521(12) . ?
C175 C178 1.519(12) . ?
C176 H17J 0.9800 . ?
C176 H17K 0.9800 . ?
C176 H17L 0.9800 . ?
C177 H17M 0.9800 . ?
C177 H17N 0.9800 . ?
C177 H17O 0.9800 . ?
C178 H17P 0.9800 . ?
C178 H17Q 0.9800 . ?
C178 H17R 0.9800 . ?
C179 C180 1.402(11) . ?
C179 C182 1.500(12) . ?
C180 C181 1.394(13) . ?
C180 C183 1.461(12) . ?
C181 C184 1.488(12) . ?
C182 H18J 0.9800 . ?
C182 H18K 0.9800 . ?
C182 H18C 0.9800 . ?
C183 H18D 0.9800 . ?
C183 H18E 0.9800 . ?
C183 H18F 0.9800 . ?
C184 H18G 0.9800 . ?
C184 H18H 0.9800 . ?
C184 H18I 0.9800 . ?
W5 C211 1.967(10) . ?
W5 C186 2.009(8) . ?
W5 C185 2.066(8) . ?
W5 O18 2.123(5) . ?
W5 N27 2.154(7) . ?
W5 N25 2.222(7) . ?
W5 N29 2.235(6) . ?
P9 C185 1.801(9) . ?
P9 C193 1.825(9) . ?
P9 C187 1.841(9) . ?
P10 C186 1.793(8) . ?
P10 C199 1.821(9) . ?
P10 C205 1.885(10) . ?
O17 C211 1.153(10) . ?
O18 S5 1.483(5) . ?
O19 S5 1.426(6) . ?
O20 S5 1.422(6) . ?
S5 C212 1.803(10) . ?
F13 C212 1.302(12) . ?
F14 C212 1.338(10) . ?
F15 C212 1.341(12) . ?
N25 C213 1.346(10) . ?
N25 N26 1.380(8) . ?
N26 C215 1.348(11) . ?
N26 B5 1.542(11) . ?
N27 C219 1.342(11) . ?
N27 N28 1.381(9) . ?
N28 C221 1.357(10) . ?
N28 B5 1.524(13) . ?
N29 C225 1.352(10) . ?
N29 N30 1.378(8) . ?
N30 C227 1.363(10) . ?
N30 B5 1.510(11) . ?
B5 H5A 1.0000 . ?
C185 C186 1.318(11) . ?
C187 C188 1.376(12) . ?
C187 C192 1.381(12) . ?
C188 C189 1.372(12) . ?
C188 H188 0.9500 . ?
C189 C190 1.382(14) . ?
C189 H189 0.9500 . ?
C190 C191 1.376(15) . ?
C190 H190 0.9500 . ?
C191 C192 1.378(14) . ?
C191 H191 0.9500 . ?
C192 H192 0.9500 . ?
C193 C198 1.398(12) . ?
C193 C194 1.398(12) . ?
C194 C195 1.361(13) . ?
C194 H194 0.9500 . ?
C195 C196 1.370(14) . ?
C195 H195 0.9500 . ?
C196 C197 1.353(13) . ?
C196 H196 0.9500 . ?
C197 C198 1.382(11) . ?
C197 H197 0.9500 . ?
C198 H198 0.9500 . ?
C199 C200 1.379(12) . ?
C199 C204 1.392(12) . ?
C200 C201 1.374(13) . ?
C200 H200 0.9500 . ?
C201 C202 1.364(13) . ?
C201 H201 0.9500 . ?
C202 C203 1.354(13) . ?
C202 H202 0.9500 . ?
C203 C204 1.394(13) . ?
C203 H203 0.9500 . ?
C204 H204 0.9500 . ?
C205 C210 1.354(13) . ?
C205 C206 1.386(14) . ?
C206 C207 1.402(12) . ?
C206 H206 0.9500 . ?
C207 C208 1.382(14) . ?
C207 H207 0.9500 . ?
C208 C209 1.384(15) . ?
C208 H208 0.9500 . ?
C209 C210 1.439(13) . ?
C209 H209 0.9500 . ?
C210 H210 0.9500 . ?
C213 C214 1.386(12) . ?
C213 C216 1.479(12) . ?
C214 C215 1.389(11) . ?
C214 C217 1.484(12) . ?
C215 C218 1.487(12) . ?
C216 H21A 0.9800 . ?
C216 H21B 0.9800 . ?
C216 H21C 0.9800 . ?
C217 H21D 0.9800 . ?
C217 H21E 0.9800 . ?
C217 H21F 0.9800 . ?
C218 H21G 0.9800 . ?
C218 H21H 0.9800 . ?
C218 H21I 0.9800 . ?
C219 C220 1.393(12) . ?
C219 C222 1.519(13) . ?
C220 C221 1.388(14) . ?
C220 C223 1.490(13) . ?
C221 C224 1.498(13) . ?
C222 H22A 0.9800 . ?
C222 H22B 0.9800 . ?
C222 H22C 0.9800 . ?
C223 H22D 0.9800 . ?
C223 H22E 0.9800 . ?
C223 H22F 0.9800 . ?
C224 H22G 0.9800 . ?
C224 H22H 0.9800 . ?
C224 H22I 0.9800 . ?
C225 C226 1.381(11) . ?
C225 C228 1.501(11) . ?
C226 C227 1.370(11) . ?
C226 C229 1.491(12) . ?
C227 C230 1.478(11) . ?
C228 H22J 0.9800 . ?
C228 H22K 0.9800 . ?
C228 H22L 0.9800 . ?
C229 H22M 0.9800 . ?
C229 H22N 0.9800 . ?
C229 H22O 0.9800 . ?
C230 H23A 0.9800 . ?
C230 H23B 0.9800 . ?
C230 H23C 0.9800 . ?
W6 C257 1.976(9) . ?
W6 C231 2.018(8) . ?
W6 C232 2.050(8) . ?
W6 O22 2.136(6) . ?
W6 N31 2.157(6) . ?
W6 N35 2.228(7) . ?
W6 N33 2.246(7) . ?
P11 O29 1.42(2) . ?
P11 C231 1.799(9) . ?
P11 C239 1.819(9) . ?
P11 C233 1.828(10) . ?
P12 C232 1.806(8) . ?
P12 C245 1.837(12) . ?
P12 C251 1.840(9) . ?
P12 C45B 1.875(14) . ?
O21 C257 1.148(10) . ?
O22 S6 1.469(6) . ?
O23 S6 1.435(7) . ?
O24 S6 1.428(6) . ?
S6 C258 1.840(12) . ?
F16 C258 1.309(11) . ?
F17 C258 1.302(13) . ?
F18 C258 1.324(13) . ?
N31 C259 1.341(10) . ?
N31 N32 1.378(9) . ?
N32 C261 1.348(10) . ?
N32 B6 1.536(12) . ?
N33 C265 1.344(11) . ?
N33 N34 1.375(9) . ?
N34 C267 1.351(10) . ?
N34 B6 1.543(12) . ?
N35 C271 1.354(9) . ?
N35 N36 1.387(9) . ?
N36 C273 1.352(10) . ?
N36 B6 1.518(10) . ?
B6 H6A 1.0000 . ?
C231 C232 1.337(11) . ?
C233 C234 1.365(12) . ?
C233 C238 1.407(13) . ?
C234 C235 1.385(14) . ?
C234 H234 0.9500 . ?
C235 C236 1.382(15) . ?
C235 H235 0.9500 . ?
C236 C237 1.358(16) . ?
C236 H236 0.9500 . ?
C237 C238 1.342(15) . ?
C237 H237 0.9500 . ?
C238 H238 0.9500 . ?
C239 C240 1.380(12) . ?
C239 C244 1.382(11) . ?
C240 C241 1.400(13) . ?
C240 H240 0.9500 . ?
C241 C242 1.373(14) . ?
C241 H241 0.9500 . ?
C242 C243 1.335(14) . ?
C242 H242 0.9500 . ?
C243 C244 1.362(14) . ?
C243 H243 0.9500 . ?
C244 H244 0.9500 . ?
C245 C246 1.3900 . ?
C245 C250 1.3900 . ?
C246 C247 1.3900 . ?
C246 H246 0.9500 . ?
C247 C248 1.3900 . ?
C247 H247 0.9500 . ?
C248 C249 1.3900 . ?
C248 H248 0.9500 . ?
C249 C250 1.3900 . ?
C249 H249 0.9500 . ?
C250 H250 0.9500 . ?
C45B C46B 1.3900 . ?
C45B C50B 1.3900 . ?
C46B C47B 1.3900 . ?
C46B H46D 0.9500 . ?
C47B C48B 1.3900 . ?
C47B H47B 0.9500 . ?
C48B C49B 1.3900 . ?
C48B H48B 0.9500 . ?
C49B C50B 1.3900 . ?
C49B H49B 0.9500 . ?
C50B H50B 0.9500 . ?
C251 C252 1.373(13) . ?
C251 C256 1.383(11) . ?
C252 C253 1.358(14) . ?
C252 H252 0.9500 . ?
C253 C254 1.366(14) . ?
C253 H253 0.9500 . ?
C254 C255 1.410(15) . ?
C254 H254 0.9500 . ?
C255 C256 1.378(14) . ?
C255 H255 0.9500 . ?
C256 H256 0.9500 . ?
C259 C260 1.379(11) . ?
C259 C262 1.506(11) . ?
C260 C261 1.386(12) . ?
C260 C263 1.531(12) . ?
C261 C264 1.491(11) . ?
C262 H26A 0.9800 . ?
C262 H26B 0.9800 . ?
C262 H26C 0.9800 . ?
C263 H26D 0.9800 . ?
C263 H26E 0.9800 . ?
C263 H26F 0.9800 . ?
C264 H26G 0.9800 . ?
C264 H26H 0.9800 . ?
C264 H26I 0.9800 . ?
C265 C266 1.401(11) . ?
C265 C268 1.485(12) . ?
C266 C267 1.352(12) . ?
C266 C269 1.488(12) . ?
C267 C270 1.511(12) . ?
C268 H26J 0.9800 . ?
C268 H26K 0.9800 . ?
C268 H26L 0.9800 . ?
C269 H26M 0.9800 . ?
C269 H26N 0.9800 . ?
C269 H26O 0.9800 . ?
C270 H27A 0.9800 . ?
C270 H27B 0.9800 . ?
C270 H27C 0.9800 . ?
C271 C272 1.409(12) . ?
C271 C274 1.488(11) . ?
C272 C273 1.388(10) . ?
C272 C275 1.487(12) . ?
C273 C276 1.469(12) . ?
C274 H27D 0.9800 . ?
C274 H27E 0.9800 . ?
C274 H27F 0.9800 . ?
C275 H27G 0.9800 . ?
C275 H27H 0.9800 . ?
C275 H27I 0.9800 . ?
C276 H27J 0.9800 . ?
C276 H27K 0.9800 . ?
C276 H27L 0.9800 . ?

loop_
_geom_torsion_atom_site_label_1
_geom_torsion_atom_site_label_2
_geom_torsion_atom_site_label_3
_geom_torsion_atom_site_label_4
_geom_torsion
_geom_torsion_site_symmetry_1
_geom_torsion_site_symmetry_2
_geom_torsion_site_symmetry_3
_geom_torsion_site_symmetry_4
_geom_torsion_publ_flag
W1 O2 S1 O4 58.9(6) . . . . ?
W1 O2 S1 O3 -79.3(5) . . . . ?
W1 O2 S1 C28 171.3(5) . . . . ?
C29 N1 N2 C31 0.7(9) . . . . ?
W1 N1 N2 C31 -178.0(5) . . . . ?
C29 N1 N2 B1 -179.4(8) . . . . ?
W1 N1 N2 B1 1.9(9) . . . . ?
C35 N3 N4 C37 1.4(9) . . . . ?
W1 N3 N4 C37 -173.4(5) . . . . ?
C35 N3 N4 B1 -166.5(7) . . . . ?
W1 N3 N4 B1 18.7(9) . . . . ?
C41 N5 N6 C43 -0.3(9) . . . . ?
W1 N5 N6 C43 178.5(6) . . . . ?
C41 N5 N6 B1 174.3(7) . . . . ?
W1 N5 N6 B1 -6.9(9) . . . . ?
C31 N2 B1 N6 -120.8(9) . . . . ?
N1 N2 B1 N6 59.3(10) . . . . ?
C31 N2 B1 N4 121.3(9) . . . . ?
N1 N2 B1 N4 -58.6(9) . . . . ?
N5 N6 B1 N2 -56.2(10) . . . . ?
C43 N6 B1 N2 117.1(9) . . . . ?
N5 N6 B1 N4 60.3(9) . . . . ?
C43 N6 B1 N4 -126.4(9) . . . . ?
C37 N4 B1 N2 -117.8(9) . . . . ?
N3 N4 B1 N2 47.6(9) . . . . ?
C37 N4 B1 N6 125.4(8) . . . . ?
N3 N4 B1 N6 -69.3(9) . . . . ?
C3 P1 C1 C2 -52.0(9) . . . . ?
C9 P1 C1 C2 -158.6(8) . . . . ?
C3 P1 C1 W1 154.4(10) . . . . ?
C9 P1 C1 W1 47.8(12) . . . . ?
P1 C1 C2 P2 15.4(14) . . . . ?
W1 C1 C2 P2 -176.3(8) . . . . ?
P1 C1 C2 W1 -168.3(8) . . . . ?
O31 P2 C2 C1 77(2) . . . . ?
C5B P2 C2 C1 -47.3(13) . . . . ?
C21 P2 C2 C1 -157.4(8) . . . . ?
C15A P2 C2 C1 -51.8(11) . . . . ?
O31 P2 C2 W1 -96(2) . . . . ?
C5B P2 C2 W1 140.6(13) . . . . ?
C21 P2 C2 W1 30.4(11) . . . . ?
C15A P2 C2 W1 136.1(11) . . . . ?
C1 P1 C3 C8 -24.0(9) . . . . ?
C9 P1 C3 C8 86.5(8) . . . . ?
C1 P1 C3 C4 154.9(6) . . . . ?
C9 P1 C3 C4 -94.6(7) . . . . ?
C8 C3 C4 C5 -2.1(13) . . . . ?
P1 C3 C4 C5 178.9(7) . . . . ?
C3 C4 C5 C6 2.2(13) . . . . ?
C4 C5 C6 C7 -2.0(14) . . . . ?
C5 C6 C7 C8 1.8(14) . . . . ?
C4 C3 C8 C7 1.9(13) . . . . ?
P1 C3 C8 C7 -179.3(7) . . . . ?
C6 C7 C8 C3 -1.8(14) . . . . ?
C1 P1 C9 C14 -116.0(6) . . . . ?
C3 P1 C9 C14 134.5(6) . . . . ?
C1 P1 C9 C10 65.9(7) . . . . ?
C3 P1 C9 C10 -43.6(7) . . . . ?
C14 C9 C10 C11 1.5(12) . . . . ?
P1 C9 C10 C11 179.5(7) . . . . ?
C9 C10 C11 C12 -1.4(14) . . . . ?
C10 C11 C12 C13 0.0(14) . . . . ?
C11 C12 C13 C14 1.4(14) . . . . ?
C10 C9 C14 C13 -0.1(12) . . . . ?
P1 C9 C14 C13 -178.2(6) . . . . ?
C12 C13 C14 C9 -1.3(12) . . . . ?
O31 P2 C15A C16A 165(2) . . . . ?
C2 P2 C15A C16A -63.0(9) . . . . ?
C21 P2 C15A C16A 45.4(9) . . . . ?
O31 P2 C15A C20A -15(2) . . . . ?
C2 P2 C15A C20A 117.3(8) . . . . ?
C21 P2 C15A C20A -134.3(8) . . . . ?
C20A C15A C16A C17A 0.0 . . . . ?
P2 C15A C16A C17A -179.7(12) . . . . ?
C15A C16A C17A C18A 0.0 . . . . ?
C16A C17A C18A C19A 0.0 . . . . ?
C17A C18A C19A C20A 0.0 . . . . ?
C18A C19A C20A C15A 0.0 . . . . ?
C16A C15A C20A C19A 0.0 . . . . ?
P2 C15A C20A C19A 179.7(11) . . . . ?
O31 P2 C5B C6B -4(2) . . . . ?
C2 P2 C5B C6B 126.7(12) . . . . ?
C21 P2 C5B C6B -122.9(11) . . . . ?
O31 P2 C5B C10B 176(2) . . . . ?
C2 P2 C5B C10B -53.1(17) . . . . ?
C21 P2 C5B C10B 57.2(17) . . . . ?
C10B C5B C6B C7B 0.0 . . . . ?
P2 C5B C6B C7B -179.8(18) . . . . ?
C5B C6B C7B C8B 0.0 . . . . ?
C6B C7B C8B C9B 0.0 . . . . ?
C7B C8B C9B C10B 0.0 . . . . ?
C8B C9B C10B C5B 0.0 . . . . ?
C6B C5B C10B C9B 0.0 . . . . ?
P2 C5B C10B C9B 180(2) . . . . ?
O31 P2 C21 C26 -13(2) . . . . ?
C2 P2 C21 C26 -145.6(7) . . . . ?
C5B P2 C21 C26 104.9(12) . . . . ?
C15A P2 C21 C26 109.2(9) . . . . ?
O31 P2 C21 C22 170(2) . . . . ?
C2 P2 C21 C22 37.2(8) . . . . ?
C5B P2 C21 C22 -72.2(13) . . . . ?
C15A P2 C21 C22 -68.0(10) . . . . ?
C26 C21 C22 C23 -0.3(13) . . . . ?
P2 C21 C22 C23 176.9(7) . . . . ?
C21 C22 C23 C24 1.5(14) . . . . ?
C22 C23 C24 C25 -1.4(14) . . . . ?
C23 C24 C25 C26 0.0(14) . . . . ?
C24 C25 C26 C21 1.3(14) . . . . ?
C22 C21 C26 C25 -1.1(13) . . . . ?
P2 C21 C26 C25 -178.5(7) . . . . ?
O4 S1 C28 F3 -179.4(7) . . . . ?
O3 S1 C28 F3 -55.1(8) . . . . ?
O2 S1 C28 F3 61.4(8) . . . . ?
O4 S1 C28 F1 -58.3(10) . . . . ?
O3 S1 C28 F1 66.1(10) . . . . ?
O2 S1 C28 F1 -177.4(8) . . . . ?
O4 S1 C28 F2 58.6(9) . . . . ?
O3 S1 C28 F2 -177.0(8) . . . . ?
O2 S1 C28 F2 -60.5(9) . . . . ?
N2 N1 C29 C30 -1.1(10) . . . . ?
W1 N1 C29 C30 177.2(6) . . . . ?
N2 N1 C29 C32 -179.1(9) . . . . ?
W1 N1 C29 C32 -0.7(14) . . . . ?
N1 C29 C30 C31 1.1(11) . . . . ?
C32 C29 C30 C31 179.0(9) . . . . ?
N1 C29 C30 C33 -178.3(10) . . . . ?
C32 C29 C30 C33 -0.4(16) . . . . ?
C29 C30 C31 N2 -0.6(11) . . . . ?
C33 C30 C31 N2 178.8(10) . . . . ?
C29 C30 C31 C34 179.5(9) . . . . ?
C33 C30 C31 C34 -1.1(17) . . . . ?
N1 N2 C31 C30 0.0(10) . . . . ?
B1 N2 C31 C30 -179.9(8) . . . . ?
N1 N2 C31 C34 179.8(8) . . . . ?
B1 N2 C31 C34 -0.1(14) . . . . ?
N4 N3 C35 C36 -1.1(9) . . . . ?
W1 N3 C35 C36 172.5(6) . . . . ?
N4 N3 C35 C38 179.2(8) . . . . ?
W1 N3 C35 C38 -7.2(13) . . . . ?
N3 C35 C36 C37 0.4(10) . . . . ?
C38 C35 C36 C37 -179.8(8) . . . . ?
N3 C35 C36 C39 177.9(9) . . . . ?
C38 C35 C36 C39 -2.3(15) . . . . ?
N3 N4 C37 C36 -1.1(9) . . . . ?
B1 N4 C37 C36 165.7(8) . . . . ?
N3 N4 C37 C40 -179.4(7) . . . . ?
B1 N4 C37 C40 -12.6(13) . . . . ?
C35 C36 C37 N4 0.4(9) . . . . ?
C39 C36 C37 N4 -177.1(9) . . . . ?
C35 C36 C37 C40 178.5(9) . . . . ?
C39 C36 C37 C40 1.0(16) . . . . ?
N6 N5 C41 C42 1.4(9) . . . . ?
W1 N5 C41 C42 -177.2(6) . . . . ?
N6 N5 C41 C44 179.9(8) . . . . ?
W1 N5 C41 C44 1.3(13) . . . . ?
N5 C41 C42 C43 -1.9(10) . . . . ?
C44 C41 C42 C43 179.6(9) . . . . ?
N5 C41 C42 C45 179.6(8) . . . . ?
C44 C41 C42 C45 1.0(15) . . . . ?
C41 C42 C43 N6 1.7(10) . . . . ?
C45 C42 C43 N6 -179.8(9) . . . . ?
C41 C42 C43 C46 179.7(9) . . . . ?
C45 C42 C43 C46 -1.8(16) . . . . ?
N5 N6 C43 C42 -0.9(10) . . . . ?
B1 N6 C43 C42 -174.8(8) . . . . ?
N5 N6 C43 C46 -179.1(8) . . . . ?
B1 N6 C43 C46 7.0(14) . . . . ?
W2 O6 S2 O8 60.0(6) . . . . ?
W2 O6 S2 O7 -78.8(6) . . . . ?
W2 O6 S2 C74A 171.6(7) . . . . ?
W2 O6 S2 C74B 169.2(11) . . . . ?
O8 S2 C74A F4A 47.9(14) . . . . ?
O7 S2 C74A F4A 172.7(12) . . . . ?
O6 S2 C74A F4A -71.3(14) . . . . ?
O8 S2 C74A F5A 173.9(11) . . . . ?
O7 S2 C74A F5A -61.2(13) . . . . ?
O6 S2 C74A F5A 54.7(13) . . . . ?
O8 S2 C74A F6A -69.0(11) . . . . ?
O7 S2 C74A F6A 55.8(12) . . . . ?
O6 S2 C74A F6A 171.8(10) . . . . ?
O8 S2 C74B F4B 46(3) . . . . ?
O7 S2 C74B F4B 180(2) . . . . ?
O6 S2 C74B F4B -68(2) . . . . ?
O8 S2 C74B F5B 172(2) . . . . ?
O7 S2 C74B F5B -55(3) . . . . ?
O6 S2 C74B F5B 57(2) . . . . ?
O8 S2 C74B F6B -73(2) . . . . ?
O7 S2 C74B F6B 61(2) . . . . ?
O6 S2 C74B F6B 173(2) . . . . ?
C75 N7 N8 C77 -0.3(8) . . . . ?
W2 N7 N8 C77 -179.9(5) . . . . ?
C75 N7 N8 B2 -163.4(7) . . . . ?
W2 N7 N8 B2 17.0(9) . . . . ?
C81 N9 N10 C83 0.6(9) . . . . ?
W2 N9 N10 C83 179.7(5) . . . . ?
C81 N9 N10 B2 170.7(7) . . . . ?
W2 N9 N10 B2 -10.2(9) . . . . ?
C87 N11 N12 C89 -1.1(9) . . . . ?
W2 N11 N12 C89 -177.4(5) . . . . ?
C87 N11 N12 B2 176.1(7) . . . . ?
W2 N11 N12 B2 -0.3(9) . . . . ?
C77 N8 B2 N12 -110.9(9) . . . . ?
N7 N8 B2 N12 48.9(9) . . . . ?
C77 N8 B2 N10 131.6(8) . . . . ?
N7 N8 B2 N10 -68.6(9) . . . . ?
C89 N12 B2 N8 118.4(9) . . . . ?
N11 N12 B2 N8 -58.1(10) . . . . ?
C89 N12 B2 N10 -121.6(9) . . . . ?
N11 N12 B2 N10 61.9(9) . . . . ?
C83 N10 B2 N8 -128.7(9) . . . . ?
N9 N10 B2 N8 63.3(10) . . . . ?
C83 N10 B2 N12 112.8(10) . . . . ?
N9 N10 B2 N12 -55.2(9) . . . . ?
P3B C47 C48 P4 9.8(18) . . . . ?
P3A C47 C48 P4 18.5(15) . . . . ?
W2 C47 C48 P4 -176.1(9) . . . . ?
P3B C47 C48 W2 -174.1(12) . . . . ?
P3A C47 C48 W2 -165.4(9) . . . . ?
O30 P4 C48 C47 82.9(17) . . . . ?
C61 P4 C48 C47 -153.6(9) . . . . ?
C67 P4 C48 C47 -48.7(10) . . . . ?
O30 P4 C48 W2 -89.4(17) . . . . ?
C61 P4 C48 W2 34.1(10) . . . . ?
C67 P4 C48 W2 139.0(9) . . . . ?
C54 C49 C50 C51 0.9(13) . . . . ?
P3A C49 C50 C51 -179.4(8) . . . . ?
P3B C49 C50 C51 175.1(9) . . . . ?
C49 C50 C51 C52 -0.4(15) . . . . ?
C50 C51 C52 C53 -0.1(16) . . . . ?
C51 C52 C53 C54 0.3(15) . . . . ?
C52 C53 C54 C49 0.2(14) . . . . ?
C50 C49 C54 C53 -0.8(13) . . . . ?
P3A C49 C54 C53 179.6(7) . . . . ?
P3B C49 C54 C53 -174.8(9) . . . . ?
C48 C47 P3A C55A -154.0(9) . . . . ?
W2 C47 P3A C55A 58.5(14) . . . . ?
C48 C47 P3A C49 -46.7(11) . . . . ?
W2 C47 P3A C49 165.7(11) . . . . ?
C50 C49 P3A C47 148.9(7) . . . . ?
C54 C49 P3A C47 -31.4(10) . . . . ?
C50 C49 P3A C55A -99.1(8) . . . . ?
C54 C49 P3A C55A 80.6(10) . . . . ?
C47 P3A C55A C56A -121.4(6) . . . . ?
C49 P3A C55A C56A 130.7(7) . . . . ?
C47 P3A C55A C60A 61.9(7) . . . . ?
C49 P3A C55A C60A -46.0(9) . . . . ?
C60A C55A C56A C57A 0.0 . . . . ?
P3A C55A C56A C57A -176.8(8) . . . . ?
C55A C56A C57A C58A 0.0 . . . . ?
C56A C57A C58A C59A 0.0 . . . . ?
C57A C58A C59A C60A 0.0 . . . . ?
C58A C59A C60A C55A 0.0 . . . . ?
C56A C55A C60A C59A 0.0 . . . . ?
P3A C55A C60A C59A 176.5(9) . . . . ?
C48 C47 P3B C55B -145.6(12) . . . . ?
W2 C47 P3B C55B 46(2) . . . . ?
C48 C47 P3B C49 -31.1(17) . . . . ?
W2 C47 P3B C49 160.8(10) . . . . ?
C50 C49 P3B C47 141.9(10) . . . . ?
C54 C49 P3B C47 -43.9(12) . . . . ?
C50 C49 P3B C55B -101.3(13) . . . . ?
C54 C49 P3B C55B 72.8(16) . . . . ?
C47 P3B C55B C56B 61.8(14) . . . . ?
C49 P3B C55B C56B -51.6(19) . . . . ?
C47 P3B C55B C60B -123.9(12) . . . . ?
C49 P3B C55B C60B 122.7(13) . . . . ?
C60B C55B C56B C57B 0.0 . . . . ?
P3B C55B C56B C57B 174.1(18) . . . . ?
C55B C56B C57B C58B 0.0 . . . . ?
C56B C57B C58B C59B 0.0 . . . . ?
C57B C58B C59B C60B 0.0 . . . . ?
C58B C59B C60B C55B 0.0 . . . . ?
C56B C55B C60B C59B 0.0 . . . . ?
P3B C55B C60B C59B -174.5(17) . . . . ?
O30 P4 C61 C62 173.5(14) . . . . ?
C48 P4 C61 C62 43.3(8) . . . . ?
C67 P4 C61 C62 -62.5(8) . . . . ?
O30 P4 C61 C66 -9.0(15) . . . . ?
C48 P4 C61 C66 -139.2(7) . . . . ?
C67 P4 C61 C66 115.0(7) . . . . ?
C66 C61 C62 C63 -1.2(13) . . . . ?
P4 C61 C62 C63 176.2(7) . . . . ?
C61 C62 C63 C64 0.9(13) . . . . ?
C62 C63 C64 C65 -0.2(14) . . . . ?
C63 C64 C65 C66 -0.1(14) . . . . ?
C64 C65 C66 C61 -0.3(14) . . . . ?
C62 C61 C66 C65 0.9(13) . . . . ?
P4 C61 C66 C65 -176.8(7) . . . . ?
O30 P4 C67 C68 -165.4(15) . . . . ?
C48 P4 C67 C68 -31.8(9) . . . . ?
C61 P4 C67 C68 75.6(8) . . . . ?
O30 P4 C67 C72 16.4(16) . . . . ?
C48 P4 C67 C72 150.0(7) . . . . ?
C61 P4 C67 C72 -102.6(7) . . . . ?
C72 C67 C68 C69 0.4(14) . . . . ?
P4 C67 C68 C69 -177.8(7) . . . . ?
C67 C68 C69 C70 0.1(15) . . . . ?
C68 C69 C70 C71 0.6(15) . . . . ?
C69 C70 C71 C72 -1.9(15) . . . . ?
C70 C71 C72 C67 2.4(15) . . . . ?
C68 C67 C72 C71 -1.6(13) . . . . ?
P4 C67 C72 C71 176.7(7) . . . . ?
N8 N7 C75 C76 -1.0(8) . . . . ?
W2 N7 C75 C76 178.4(5) . . . . ?
N8 N7 C75 C78 178.3(7) . . . . ?
W2 N7 C75 C78 -2.2(12) . . . . ?
N7 C75 C76 C77 2.0(9) . . . . ?
C78 C75 C76 C77 -177.3(8) . . . . ?
N7 C75 C76 C79 177.9(8) . . . . ?
C78 C75 C76 C79 -1.4(14) . . . . ?
N7 N8 C77 C76 1.6(9) . . . . ?
B2 N8 C77 C76 163.1(8) . . . . ?
N7 N8 C77 C80 -176.9(7) . . . . ?
B2 N8 C77 C80 -15.5(13) . . . . ?
C75 C76 C77 N8 -2.2(9) . . . . ?
C79 C76 C77 N8 -178.0(8) . . . . ?
C75 C76 C77 C80 176.3(8) . . . . ?
C79 C76 C77 C80 0.5(15) . . . . ?
N10 N9 C81 C82 0.2(9) . . . . ?
W2 N9 C81 C82 -178.8(6) . . . . ?
N10 N9 C81 C84 177.5(8) . . . . ?
W2 N9 C81 C84 -1.5(13) . . . . ?
N9 C81 C82 C83 -0.8(10) . . . . ?
C84 C81 C82 C83 -178.1(9) . . . . ?
N9 C81 C82 C85 179.3(8) . . . . ?
C84 C81 C82 C85 2.1(15) . . . . ?
N9 N10 C83 C82 -1.1(10) . . . . ?
B2 N10 C83 C82 -169.8(8) . . . . ?
N9 N10 C83 C86 -180.0(8) . . . . ?
B2 N10 C83 C86 11.3(14) . . . . ?
C81 C82 C83 N10 1.1(10) . . . . ?
C85 C82 C83 N10 -179.0(9) . . . . ?
C81 C82 C83 C86 179.9(9) . . . . ?
C85 C82 C83 C86 -0.2(16) . . . . ?
N12 N11 C87 C88 0.4(9) . . . . ?
W2 N11 C87 C88 175.8(6) . . . . ?
N12 N11 C87 C90 178.5(8) . . . . ?
W2 N11 C87 C90 -6.1(13) . . . . ?
N11 C87 C88 C89 0.4(10) . . . . ?
C90 C87 C88 C89 -177.6(8) . . . . ?
N11 C87 C88 C91 -179.6(9) . . . . ?
C90 C87 C88 C91 2.4(15) . . . . ?
N11 N12 C89 C88 1.4(10) . . . . ?
B2 N12 C89 C88 -175.5(8) . . . . ?
N11 N12 C89 C92 -178.7(8) . . . . ?
B2 N12 C89 C92 4.4(14) . . . . ?
C87 C88 C89 N12 -1.1(10) . . . . ?
C91 C88 C89 N12 178.9(9) . . . . ?
C87 C88 C89 C92 179.0(9) . . . . ?
C91 C88 C89 C92 -1.0(16) . . . . ?
W3 O10 S3 O11 -50.4(7) . . . . ?
W3 O10 S3 O12 88.2(6) . . . . ?
W3 O10 S3 C120 -161.6(6) . . . . ?
C121 N13 N14 C123 0.1(9) . . . . ?
W3 N13 N14 C123 180.0(5) . . . . ?
C121 N13 N14 B3 -172.3(7) . . . . ?
W3 N13 N14 B3 7.6(9) . . . . ?
C127 N15 N16 C129 0.7(9) . . . . ?
W3 N15 N16 C129 175.3(5) . . . . ?
C127 N15 N16 B3 -174.9(7) . . . . ?
W3 N15 N16 B3 -0.2(9) . . . . ?
C133 N17 N18 C135 1.9(9) . . . . ?
W3 N17 N18 C135 177.5(5) . . . . ?
C133 N17 N18 B3 165.7(7) . . . . ?
W3 N17 N18 B3 -18.7(9) . . . . ?
C135 N18 B3 N14 -130.1(9) . . . . ?
N17 N18 B3 N14 69.3(10) . . . . ?
C135 N18 B3 N16 112.4(9) . . . . ?
N17 N18 B3 N16 -48.2(9) . . . . ?
C123 N14 B3 N18 128.3(9) . . . . ?
N13 N14 B3 N18 -60.8(10) . . . . ?
C123 N14 B3 N16 -114.3(9) . . . . ?
N13 N14 B3 N16 56.5(9) . . . . ?
C129 N16 B3 N18 -115.9(9) . . . . ?
N15 N16 B3 N18 58.7(9) . . . . ?
C129 N16 B3 N14 123.5(8) . . . . ?
N15 N16 B3 N14 -61.9(9) . . . . ?
O27 P5 C93 C94 -87(2) . . . . ?
C101 P5 C93 C94 46.0(11) . . . . ?
C95 P5 C93 C94 152.3(9) . . . . ?
O27 P5 C93 W3 64(2) . . . . ?
C101 P5 C93 W3 -162.9(11) . . . . ?
C95 P5 C93 W3 -56.5(12) . . . . ?
P5 C93 C94 P6A -23.0(16) . . . . ?
W3 C93 C94 P6A 170.8(10) . . . . ?
P5 C93 C94 P6B -4(2) . . . . ?
W3 C93 C94 P6B -170.4(19) . . . . ?
P5 C93 C94 W3 166.2(9) . . . . ?
O27 P5 C95 C100 176.1(15) . . . . ?
C93 P5 C95 C100 -51.9(9) . . . . ?
C101 P5 C95 C100 56.6(9) . . . . ?
O27 P5 C95 C96 -1.5(15) . . . . ?
C93 P5 C95 C96 130.5(7) . . . . ?
C101 P5 C95 C96 -121.0(7) . . . . ?
C100 C95 C96 C97 0.3(12) . . . . ?
P5 C95 C96 C97 178.1(6) . . . . ?
C95 C96 C97 C98 -0.9(14) . . . . ?
C96 C97 C98 C99 2.8(16) . . . . ?
C97 C98 C99 C100 -3.8(15) . . . . ?
C96 C95 C100 C99 -1.7(15) . . . . ?
P5 C95 C100 C99 -179.2(8) . . . . ?
C98 C99 C100 C95 3.5(16) . . . . ?
O27 P5 C101 C106 -8.9(19) . . . . ?
C93 P5 C101 C106 -147.0(8) . . . . ?
C95 P5 C101 C106 103.7(8) . . . . ?
O27 P5 C101 C102 173.2(19) . . . . ?
C93 P5 C101 C102 35.2(10) . . . . ?
C95 P5 C101 C102 -74.2(10) . . . . ?
C106 C101 C102 C103 2.4(15) . . . . ?
P5 C101 C102 C103 -179.8(8) . . . . ?
C101 C102 C103 C104 -3.1(15) . . . . ?
C102 C103 C104 C105 2.5(16) . . . . ?
C103 C104 C105 C106 -1.2(16) . . . . ?
C104 C105 C106 C101 0.6(16) . . . . ?
C102 C101 C106 C105 -1.2(16) . . . . ?
P5 C101 C106 C105 -179.2(9) . . . . ?
C112 C107 C108 C109 1.8(17) . . . . ?
P6A C107 C108 C109 -179.8(9) . . . . ?
P6B C107 C108 C109 -167.5(12) . . . . ?
C107 C108 C109 C110 1.7(18) . . . . ?
C108 C109 C110 C111 -4(2) . . . . ?
C109 C110 C111 C112 3(2) . . . . ?
C110 C111 C112 C107 1(2) . . . . ?
C108 C107 C112 C111 -3.2(18) . . . . ?
P6A C107 C112 C111 178.5(10) . . . . ?
P6B C107 C112 C111 167.1(12) . . . . ?
C93 C94 P6A C113 155.0(10) . . . . ?
W3 C94 P6A C113 -42.4(11) . . . . ?
C93 C94 P6A C107 48.9(12) . . . . ?
W3 C94 P6A C107 -148.5(9) . . . . ?
C108 C107 P6A C94 -143.2(9) . . . . ?
C112 C107 P6A C94 35.1(11) . . . . ?
C108 C107 P6A C113 108.3(9) . . . . ?
C112 C107 P6A C113 -73.4(11) . . . . ?
C94 P6A C113 C114 139.9(11) . . . . ?
C107 P6A C113 C114 -111.5(12) . . . . ?
C94 P6A C113 C118 -41.5(12) . . . . ?
C107 P6A C113 C118 67.1(12) . . . . ?
C118 C113 C114 C115 -5(2) . . . . ?
P6A C113 C114 C115 173.6(14) . . . . ?
C113 C114 C115 C116 10(3) . . . . ?
C114 C115 C116 C117 -10(3) . . . . ?
C115 C116 C117 C118 5(3) . . . . ?
C114 C113 C118 C117 0(2) . . . . ?
P6A C113 C118 C117 -178.4(11) . . . . ?
C116 C117 C118 C113 0(2) . . . . ?
C93 C94 P6B C13B 130(2) . . . . ?
W3 C94 P6B C13B -35(2) . . . . ?
C93 C94 P6B C107 16(3) . . . . ?
W3 C94 P6B C107 -149.0(8) . . . . ?
C108 C107 P6B C13B 110.3(17) . . . . ?
C112 C107 P6B C13B -59.5(16) . . . . ?
C108 C107 P6B C94 -131.3(12) . . . . ?
C112 C107 P6B C94 58.9(16) . . . . ?
C94 P6B C13B C14B -52(3) . . . . ?
C107 P6B C13B C14B 60(3) . . . . ?
C94 P6B C13B C18B 129(3) . . . . ?
C107 P6B C13B C18B -118(3) . . . . ?
C18B C13B C14B C15B 0.0 . . . . ?
P6B C13B C14B C15B -179(4) . . . . ?
C13B C14B C15B C16B 0.0 . . . . ?
C14B C15B C16B C17B 0.0 . . . . ?
C15B C16B C17B C18B 0.0 . . . . ?
C16B C17B C18B C13B 0.0 . . . . ?
C14B C13B C18B C17B 0.0 . . . . ?
P6B C13B C18B C17B 179(4) . . . . ?
O11 S3 C120 F9 66.9(9) . . . . ?
O12 S3 C120 F9 -57.9(10) . . . . ?
O10 S3 C120 F9 -173.6(8) . . . . ?
O11 S3 C120 F8 -173.9(8) . . . . ?
O12 S3 C120 F8 61.4(9) . . . . ?
O10 S3 C120 F8 -54.4(9) . . . . ?
O11 S3 C120 F7 -54.2(9) . . . . ?
O12 S3 C120 F7 -178.9(8) . . . . ?
O10 S3 C120 F7 65.3(9) . . . . ?
N14 N13 C121 C122 0.8(9) . . . . ?
W3 N13 C121 C122 -179.1(6) . . . . ?
N14 N13 C121 C124 -179.9(8) . . . . ?
W3 N13 C121 C124 0.3(13) . . . . ?
N13 C121 C122 C123 -1.4(10) . . . . ?
C124 C121 C122 C123 179.3(8) . . . . ?
N13 C121 C122 C125 -179.9(8) . . . . ?
C124 C121 C122 C125 0.8(14) . . . . ?
N13 N14 C123 C122 -0.9(9) . . . . ?
B3 N14 C123 C122 170.5(8) . . . . ?
N13 N14 C123 C126 179.9(8) . . . . ?
B3 N14 C123 C126 -8.6(14) . . . . ?
C121 C122 C123 N14 1.4(9) . . . . ?
C125 C122 C123 N14 179.9(8) . . . . ?
C121 C122 C123 C126 -179.6(8) . . . . ?
C125 C122 C123 C126 -1.1(15) . . . . ?
N16 N15 C127 C128 -0.2(9) . . . . ?
W3 N15 C127 C128 -173.7(6) . . . . ?
N16 N15 C127 C130 179.0(9) . . . . ?
W3 N15 C127 C130 5.5(14) . . . . ?
N15 C127 C128 C129 -0.4(10) . . . . ?
C130 C127 C128 C129 -179.6(9) . . . . ?
N15 C127 C128 C131 179.0(8) . . . . ?
C130 C127 C128 C131 -0.2(15) . . . . ?
N15 N16 C129 C128 -0.9(9) . . . . ?
B3 N16 C129 C128 174.2(8) . . . . ?
N15 N16 C129 C132 179.0(8) . . . . ?
B3 N16 C129 C132 -5.9(13) . . . . ?
C127 C128 C129 N16 0.8(10) . . . . ?
C131 C128 C129 N16 -178.6(8) . . . . ?
C127 C128 C129 C132 -179.1(9) . . . . ?
C131 C128 C129 C132 1.5(16) . . . . ?
N18 N17 C133 C134 -1.4(9) . . . . ?
W3 N17 C133 C134 -176.0(6) . . . . ?
N18 N17 C133 C136 -177.5(8) . . . . ?
W3 N17 C133 C136 7.8(13) . . . . ?
N17 C133 C134 C135 0.4(11) . . . . ?
C136 C133 C134 C135 176.6(9) . . . . ?
N17 C133 C134 C137 -178.2(10) . . . . ?
C136 C133 C134 C137 -2.0(17) . . . . ?
N17 N18 C135 C134 -1.7(9) . . . . ?
B3 N18 C135 C134 -164.1(8) . . . . ?
N17 N18 C135 C138 178.7(8) . . . . ?
B3 N18 C135 C138 16.2(14) . . . . ?
C133 C134 C135 N18 0.8(10) . . . . ?
C137 C134 C135 N18 179.4(10) . . . . ?
C133 C134 C135 C138 -179.6(9) . . . . ?
C137 C134 C135 C138 -0.9(17) . . . . ?
W4 O14 S4 O15 76.7(6) . . . . ?
W4 O14 S4 O16 -61.4(6) . . . . ?
W4 O14 S4 C166 -171.9(6) . . . . ?
C167 N19 N20 C169 0.6(9) . . . . ?
W4 N19 N20 C169 -176.0(5) . . . . ?
C167 N19 N20 B4 -173.0(7) . . . . ?
W4 N19 N20 B4 10.3(9) . . . . ?
C173 N21 N22 C175 0.2(9) . . . . ?
W4 N21 N22 C175 173.9(6) . . . . ?
C173 N21 N22 B4 168.8(7) . . . . ?
W4 N21 N22 B4 -17.5(9) . . . . ?
C179 N23 N24 C181 0.1(9) . . . . ?
W4 N23 N24 C181 178.4(5) . . . . ?
C179 N23 N24 B4 -175.9(7) . . . . ?
W4 N23 N24 B4 2.4(9) . . . . ?
C169 N20 B4 N22 124.4(9) . . . . ?
N19 N20 B4 N22 -63.5(10) . . . . ?
C169 N20 B4 N24 -117.2(9) . . . . ?
N19 N20 B4 N24 55.0(9) . . . . ?
C175 N22 B4 N20 -124.8(9) . . . . ?
N21 N22 B4 N20 69.4(10) . . . . ?
C175 N22 B4 N24 116.6(9) . . . . ?
N21 N22 B4 N24 -49.2(9) . . . . ?
C181 N24 B4 N20 121.8(9) . . . . ?
N23 N24 B4 N20 -63.2(9) . . . . ?
C181 N24 B4 N22 -118.1(9) . . . . ?
N23 N24 B4 N22 56.9(9) . . . . ?
C21B P7 C139 C140 158.8(10) . . . . ?
C147 P7 C139 C140 48.6(10) . . . . ?
C141 P7 C139 C140 153.0(13) . . . . ?
C21B P7 C139 W4 -46.2(13) . . . . ?
C147 P7 C139 W4 -156.3(11) . . . . ?
C141 P7 C139 W4 -51.9(15) . . . . ?
P7 C139 C140 P8 -16.1(15) . . . . ?
W4 C139 C140 P8 175.4(9) . . . . ?
P7 C139 C140 W4 168.5(8) . . . . ?
O28 P8 C140 C139 -79(2) . . . . ?
C153 P8 C140 C139 51.0(10) . . . . ?
C159 P8 C140 C139 156.0(9) . . . . ?
O28 P8 C140 W4 91(2) . . . . ?
C153 P8 C140 W4 -138.5(10) . . . . ?
C159 P8 C140 W4 -33.4(11) . . . . ?
C139 P7 C21B C22B 117.1(8) . . . . ?
C147 P7 C21B C22B -132.4(8) . . . . ?
C139 P7 C21B C26B -65.8(10) . . . . ?
C147 P7 C21B C26B 44.7(10) . . . . ?
C26B C21B C22B C23B 0.0 . . . . ?
P7 C21B C22B C23B 177.2(13) . . . . ?
C21B C22B C23B C24B 0.0 . . . . ?
C22B C23B C24B C25B 0.0 . . . . ?
C23B C24B C25B C26B 0.0 . . . . ?
C24B C25B C26B C21B 0.0 . . . . ?
C22B C21B C26B C25B 0.0 . . . . ?
P7 C21B C26B C25B -177.0(15) . . . . ?
C146 C141 C142 C143 0.0 . . . . ?
P7 C141 C142 C143 178(2) . . . . ?
C141 C142 C143 C144 0.0 . . . . ?
C142 C143 C144 C145 0.0 . . . . ?
C143 C144 C145 C146 0.0 . . . . ?
C144 C145 C146 C141 0.0 . . . . ?
C142 C141 C146 C145 0.0 . . . . ?
P7 C141 C146 C145 -178(2) . . . . ?
C21B P7 C147 C152 94.2(9) . . . . ?
C139 P7 C147 C152 -152.6(7) . . . . ?
C141 P7 C147 C152 97.0(13) . . . . ?
C21B P7 C147 C148 -84.5(10) . . . . ?
C139 P7 C147 C148 28.7(9) . . . . ?
C141 P7 C147 C148 -81.7(13) . . . . ?
C152 C147 C148 C149 2.0(13) . . . . ?
P7 C147 C148 C149 -179.3(7) . . . . ?
C147 C148 C149 C150 -0.1(14) . . . . ?
C148 C149 C150 C151 -1.4(14) . . . . ?
C149 C150 C151 C152 1.0(14) . . . . ?
C148 C147 C152 C151 -2.4(13) . . . . ?
P7 C147 C152 C151 178.8(7) . . . . ?
C150 C151 C152 C147 0.9(13) . . . . ?
O28 P8 C153 C154 7.3(19) . . . . ?
C140 P8 C153 C154 -125.9(7) . . . . ?
C159 P8 C153 C154 125.2(7) . . . . ?
O28 P8 C153 C158 -172.3(19) . . . . ?
C140 P8 C153 C158 54.6(9) . . . . ?
C159 P8 C153 C158 -54.4(9) . . . . ?
C158 C153 C154 C155 -0.6(13) . . . . ?
P8 C153 C154 C155 179.8(7) . . . . ?
C153 C154 C155 C156 1.4(15) . . . . ?
C154 C155 C156 C157 -2.4(17) . . . . ?
C155 C156 C157 C158 2.7(18) . . . . ?
C156 C157 C158 C153 -2.0(19) . . . . ?
C154 C153 C158 C157 0.9(15) . . . . ?
P8 C153 C158 C157 -179.5(9) . . . . ?
O28 P8 C159 C160 -169.0(18) . . . . ?
C140 P8 C159 C160 -37.5(9) . . . . ?
C153 P8 C159 C160 68.5(9) . . . . ?
O28 P8 C159 C164 15.6(19) . . . . ?
C140 P8 C159 C164 147.1(7) . . . . ?
C153 P8 C159 C164 -106.9(8) . . . . ?
C164 C159 C160 C161 -2.2(14) . . . . ?
P8 C159 C160 C161 -177.4(7) . . . . ?
C159 C160 C161 C162 1.3(14) . . . . ?
C160 C161 C162 C163 -1.0(14) . . . . ?
C161 C162 C163 C164 1.5(15) . . . . ?
C160 C159 C164 C163 2.7(14) . . . . ?
P8 C159 C164 C163 178.4(8) . . . . ?
C162 C163 C164 C159 -2.4(15) . . . . ?
O15 S4 C166 F11 179.2(7) . . . . ?
O16 S4 C166 F11 -56.4(8) . . . . ?
O14 S4 C166 F11 61.7(8) . . . . ?
O15 S4 C166 F12 -60.0(9) . . . . ?
O16 S4 C166 F12 64.5(9) . . . . ?
O14 S4 C166 F12 -177.5(8) . . . . ?
O15 S4 C166 F10 58.7(8) . . . . ?
O16 S4 C166 F10 -176.9(7) . . . . ?
O14 S4 C166 F10 -58.8(8) . . . . ?
N20 N19 C167 C168 -0.4(9) . . . . ?
W4 N19 C167 C168 175.5(6) . . . . ?
N20 N19 C167 C170 -179.4(8) . . . . ?
W4 N19 C167 C170 -3.4(13) . . . . ?
N19 C167 C168 C169 0.1(10) . . . . ?
C170 C167 C168 C169 179.1(8) . . . . ?
N19 C167 C168 C171 179.8(8) . . . . ?
C170 C167 C168 C171 -1.3(15) . . . . ?
N19 N20 C169 C168 -0.5(9) . . . . ?
B4 N20 C169 C168 172.2(8) . . . . ?
N19 N20 C169 C172 179.1(8) . . . . ?
B4 N20 C169 C172 -8.3(14) . . . . ?
C167 C168 C169 N20 0.2(9) . . . . ?
C171 C168 C169 N20 -179.4(8) . . . . ?
C167 C168 C169 C172 -179.3(9) . . . . ?
C171 C168 C169 C172 1.0(15) . . . . ?
N22 N21 C173 C174 0.5(9) . . . . ?
W4 N21 C173 C174 -171.7(6) . . . . ?
N22 N21 C173 C176 -178.9(8) . . . . ?
W4 N21 C173 C176 8.8(13) . . . . ?
N21 C173 C174 C175 -1.1(10) . . . . ?
C176 C173 C174 C175 178.3(9) . . . . ?
N21 C173 C174 C177 179.8(9) . . . . ?
C176 C173 C174 C177 -0.7(16) . . . . ?
C173 C174 C175 N22 1.2(11) . . . . ?
C177 C174 C175 N22 -179.7(9) . . . . ?
C173 C174 C175 C178 -177.8(10) . . . . ?
C177 C174 C175 C178 1.3(18) . . . . ?
N21 N22 C175 C174 -0.9(10) . . . . ?
B4 N22 C175 C174 -168.0(8) . . . . ?
N21 N22 C175 C178 178.2(8) . . . . ?
B4 N22 C175 C178 11.1(14) . . . . ?
N24 N23 C179 C180 -0.6(9) . . . . ?
W4 N23 C179 C180 -178.5(6) . . . . ?
N24 N23 C179 C182 -178.3(8) . . . . ?
W4 N23 C179 C182 3.8(13) . . . . ?
N23 C179 C180 C181 0.8(10) . . . . ?
C182 C179 C180 C181 178.5(9) . . . . ?
N23 C179 C180 C183 178.5(9) . . . . ?
C182 C179 C180 C183 -3.8(15) . . . . ?
N23 N24 C181 C180 0.4(10) . . . . ?
B4 N24 C181 C180 175.9(8) . . . . ?
N23 N24 C181 C184 177.6(8) . . . . ?
B4 N24 C181 C184 -7.0(14) . . . . ?
C179 C180 C181 N24 -0.8(10) . . . . ?
C183 C180 C181 N24 -178.5(9) . . . . ?
C179 C180 C181 C184 -177.7(9) . . . . ?
C183 C180 C181 C184 4.6(16) . . . . ?
W5 O18 S5 O20 -53.0(7) . . . . ?
W5 O18 S5 O19 84.8(6) . . . . ?
W5 O18 S5 C212 -163.7(6) . . . . ?
C213 N25 N26 C215 -0.3(9) . . . . ?
W5 N25 N26 C215 174.2(6) . . . . ?
C213 N25 N26 B5 -174.7(7) . . . . ?
W5 N25 N26 B5 -0.2(9) . . . . ?
C219 N27 N28 C221 0.1(10) . . . . ?
W5 N27 N28 C221 177.5(6) . . . . ?
C219 N27 N28 B5 164.8(8) . . . . ?
W5 N27 N28 B5 -17.8(10) . . . . ?
C225 N29 N30 C227 0.8(8) . . . . ?
W5 N29 N30 C227 -176.5(5) . . . . ?
C225 N29 N30 B5 -170.0(7) . . . . ?
W5 N29 N30 B5 12.8(9) . . . . ?
C227 N30 B5 N28 126.4(8) . . . . ?
N29 N30 B5 N28 -65.0(9) . . . . ?
C227 N30 B5 N26 -116.3(9) . . . . ?
N29 N30 B5 N26 52.2(10) . . . . ?
C221 N28 B5 N30 -129.2(9) . . . . ?
N27 N28 B5 N30 69.3(9) . . . . ?
C221 N28 B5 N26 112.2(9) . . . . ?
N27 N28 B5 N26 -49.2(10) . . . . ?
C215 N26 B5 N30 126.5(9) . . . . ?
N25 N26 B5 N30 -60.4(10) . . . . ?
C215 N26 B5 N28 -114.2(9) . . . . ?
N25 N26 B5 N28 59.0(9) . . . . ?
C193 P9 C185 C186 161.1(8) . . . . ?
C187 P9 C185 C186 52.8(9) . . . . ?
C193 P9 C185 W5 -38.4(12) . . . . ?
C187 P9 C185 W5 -146.6(11) . . . . ?
P9 C185 C186 P10 -15.1(15) . . . . ?
W5 C185 C186 P10 172.9(10) . . . . ?
P9 C185 C186 W5 171.9(8) . . . . ?
C199 P10 C186 C185 38.9(11) . . . . ?
C205 P10 C186 C185 142.7(10) . . . . ?
C199 P10 C186 W5 -153.5(8) . . . . ?
C205 P10 C186 W5 -49.6(9) . . . . ?
C185 P9 C187 C188 28.0(8) . . . . ?
C193 P9 C187 C188 -81.4(7) . . . . ?
C185 P9 C187 C192 -152.8(6) . . . . ?
C193 P9 C187 C192 97.7(7) . . . . ?
C192 C187 C188 C189 1.6(12) . . . . ?
P9 C187 C188 C189 -179.3(6) . . . . ?
C187 C188 C189 C190 -1.7(13) . . . . ?
C188 C189 C190 C191 1.0(14) . . . . ?
C189 C190 C191 C192 -0.3(14) . . . . ?
C190 C191 C192 C187 0.2(14) . . . . ?
C188 C187 C192 C191 -0.8(12) . . . . ?
P9 C187 C192 C191 179.9(7) . . . . ?
C185 P9 C193 C198 -49.6(9) . . . . ?
C187 P9 C193 C198 57.1(9) . . . . ?
C185 P9 C193 C194 126.9(7) . . . . ?
C187 P9 C193 C194 -126.5(8) . . . . ?
C198 C193 C194 C195 0.2(15) . . . . ?
P9 C193 C194 C195 -176.4(8) . . . . ?
C193 C194 C195 C196 1.4(17) . . . . ?
C194 C195 C196 C197 -0.3(17) . . . . ?
C195 C196 C197 C198 -2.6(15) . . . . ?
C196 C197 C198 C193 4.2(13) . . . . ?
C194 C193 C198 C197 -3.0(13) . . . . ?
P9 C193 C198 C197 173.3(6) . . . . ?
C186 P10 C199 C200 -144.5(6) . . . . ?
C205 P10 C199 C200 107.9(7) . . . . ?
C186 P10 C199 C204 39.0(8) . . . . ?
C205 P10 C199 C204 -68.6(8) . . . . ?
C204 C199 C200 C201 3.0(13) . . . . ?
P10 C199 C200 C201 -173.7(8) . . . . ?
C199 C200 C201 C202 -2.7(15) . . . . ?
C200 C201 C202 C203 -0.4(16) . . . . ?
C201 C202 C203 C204 3.0(16) . . . . ?
C200 C199 C204 C203 -0.4(13) . . . . ?
P10 C199 C204 C203 176.1(7) . . . . ?
C202 C203 C204 C199 -2.6(15) . . . . ?
C186 P10 C205 C210 144.8(7) . . . . ?
C199 P10 C205 C210 -107.5(8) . . . . ?
C186 P10 C205 C206 -44.4(9) . . . . ?
C199 P10 C205 C206 63.3(9) . . . . ?
C210 C205 C206 C207 2.4(15) . . . . ?
P10 C205 C206 C207 -168.0(8) . . . . ?
C205 C206 C207 C208 -1.9(16) . . . . ?
C206 C207 C208 C209 -1.1(17) . . . . ?
C207 C208 C209 C210 3.3(17) . . . . ?
C206 C205 C210 C209 0.0(15) . . . . ?
P10 C205 C210 C209 171.1(7) . . . . ?
C208 C209 C210 C205 -2.7(15) . . . . ?
O20 S5 C212 F13 -59.8(8) . . . . ?
O19 S5 C212 F13 175.9(6) . . . . ?
O18 S5 C212 F13 59.1(8) . . . . ?
O20 S5 C212 F14 61.7(9) . . . . ?
O19 S5 C212 F14 -62.6(9) . . . . ?
O18 S5 C212 F14 -179.5(8) . . . . ?
O20 S5 C212 F15 178.9(7) . . . . ?
O19 S5 C212 F15 54.6(8) . . . . ?
O18 S5 C212 F15 -62.2(8) . . . . ?
N26 N25 C213 C214 0.5(10) . . . . ?
W5 N25 C213 C214 -172.6(6) . . . . ?
N26 N25 C213 C216 -178.8(9) . . . . ?
W5 N25 C213 C216 8.1(14) . . . . ?
N25 C213 C214 C215 -0.5(11) . . . . ?
C216 C213 C214 C215 178.8(9) . . . . ?
N25 C213 C214 C217 -178.3(9) . . . . ?
C216 C213 C214 C217 1.0(16) . . . . ?
N25 N26 C215 C214 0.0(10) . . . . ?
B5 N26 C215 C214 173.7(8) . . . . ?
N25 N26 C215 C218 -179.5(8) . . . . ?
B5 N26 C215 C218 -5.8(14) . . . . ?
C213 C214 C215 N26 0.3(10) . . . . ?
C217 C214 C215 N26 178.1(10) . . . . ?
C213 C214 C215 C218 179.8(9) . . . . ?
C217 C214 C215 C218 -2.4(17) . . . . ?
N28 N27 C219 C220 1.4(11) . . . . ?
W5 N27 C219 C220 -175.4(7) . . . . ?
N28 N27 C219 C222 178.3(9) . . . . ?
W5 N27 C219 C222 1.6(16) . . . . ?
N27 C219 C220 C221 -2.2(12) . . . . ?
C222 C219 C220 C221 -179.1(10) . . . . ?
N27 C219 C220 C223 179.9(11) . . . . ?
C222 C219 C220 C223 3.0(19) . . . . ?
N27 N28 C221 C220 -1.5(10) . . . . ?
B5 N28 C221 C220 -164.7(9) . . . . ?
N27 N28 C221 C224 -178.3(9) . . . . ?
B5 N28 C221 C224 18.5(14) . . . . ?
C219 C220 C221 N28 2.2(11) . . . . ?
C223 C220 C221 N28 -179.8(10) . . . . ?
C219 C220 C221 C224 178.7(10) . . . . ?
C223 C220 C221 C224 -3.3(18) . . . . ?
N30 N29 C225 C226 -0.7(9) . . . . ?
W5 N29 C225 C226 175.8(6) . . . . ?
N30 N29 C225 C228 -178.6(7) . . . . ?
W5 N29 C225 C228 -2.1(13) . . . . ?
N29 C225 C226 C227 0.3(10) . . . . ?
C228 C225 C226 C227 178.2(8) . . . . ?
N29 C225 C226 C229 179.4(8) . . . . ?
C228 C225 C226 C229 -2.7(14) . . . . ?
N29 N30 C227 C226 -0.6(9) . . . . ?
B5 N30 C227 C226 169.1(8) . . . . ?
N29 N30 C227 C230 177.1(7) . . . . ?
B5 N30 C227 C230 -13.3(13) . . . . ?
C225 C226 C227 N30 0.1(9) . . . . ?
C229 C226 C227 N30 -178.9(8) . . . . ?
C225 C226 C227 C230 -177.3(9) . . . . ?
C229 C226 C227 C230 3.7(15) . . . . ?
W6 O22 S6 O24 52.2(6) . . . . ?
W6 O22 S6 O23 -85.9(6) . . . . ?
W6 O22 S6 C258 163.2(6) . . . . ?
C259 N31 N32 C261 0.9(8) . . . . ?
W6 N31 N32 C261 -168.2(5) . . . . ?
C259 N31 N32 B6 -166.6(6) . . . . ?
W6 N31 N32 B6 24.3(8) . . . . ?
C265 N33 N34 C267 -1.3(9) . . . . ?
W6 N33 N34 C267 -178.9(5) . . . . ?
C265 N33 N34 B6 -179.1(7) . . . . ?
W6 N33 N34 B6 3.3(9) . . . . ?
C271 N35 N36 C273 1.2(9) . . . . ?
W6 N35 N36 C273 177.6(6) . . . . ?
C271 N35 N36 B6 176.4(8) . . . . ?
W6 N35 N36 B6 -7.2(9) . . . . ?
C273 N36 B6 N32 -124.2(9) . . . . ?
N35 N36 B6 N32 61.8(10) . . . . ?
C273 N36 B6 N34 117.5(10) . . . . ?
N35 N36 B6 N34 -56.5(9) . . . . ?
C261 N32 B6 N36 120.2(8) . . . . ?
N31 N32 B6 N36 -75.1(9) . . . . ?
C261 N32 B6 N34 -120.6(9) . . . . ?
N31 N32 B6 N34 44.1(9) . . . . ?
C267 N34 B6 N36 -117.7(9) . . . . ?
N33 N34 B6 N36 59.5(9) . . . . ?
C267 N34 B6 N32 123.5(9) . . . . ?
N33 N34 B6 N32 -59.3(9) . . . . ?
O29 P11 C231 C232 74.7(13) . . . . ?
C239 P11 C231 C232 -158.7(8) . . . . ?
C233 P11 C231 C232 -52.5(9) . . . . ?
O29 P11 C231 W6 -106.7(14) . . . . ?
C239 P11 C231 W6 20.0(12) . . . . ?
C233 P11 C231 W6 126.2(11) . . . . ?
P11 C231 C232 P12 9.8(14) . . . . ?
W6 C231 C232 P12 -169.6(8) . . . . ?
P11 C231 C232 W6 179.4(8) . . . . ?
C245 P12 C232 C231 -55.3(15) . . . . ?
C251 P12 C232 C231 -162.5(8) . . . . ?
C45B P12 C232 C231 -50.2(14) . . . . ?
C245 P12 C232 W6 150.2(17) . . . . ?
C251 P12 C232 W6 42.9(14) . . . . ?
C45B P12 C232 W6 155.2(17) . . . . ?
O29 P11 C233 C234 -175.4(12) . . . . ?
C231 P11 C233 C234 -45.6(9) . . . . ?
C239 P11 C233 C234 64.8(9) . . . . ?
O29 P11 C233 C238 7.9(13) . . . . ?
C231 P11 C233 C238 137.7(8) . . . . ?
C239 P11 C233 C238 -111.8(8) . . . . ?
C238 C233 C234 C235 -2.5(15) . . . . ?
P11 C233 C234 C235 -179.2(8) . . . . ?
C233 C234 C235 C236 1.5(16) . . . . ?
C234 C235 C236 C237 -1.2(18) . . . . ?
C235 C236 C237 C238 2(2) . . . . ?
C236 C237 C238 C233 -3(2) . . . . ?
C234 C233 C238 C237 3.4(17) . . . . ?
P11 C233 C238 C237 -179.7(10) . . . . ?
O29 P11 C239 C240 174.5(12) . . . . ?
C231 P11 C239 C240 43.5(9) . . . . ?
C233 P11 C239 C240 -63.3(9) . . . . ?
O29 P11 C239 C244 -9.3(13) . . . . ?
C231 P11 C239 C244 -140.3(7) . . . . ?
C233 P11 C239 C244 112.9(8) . . . . ?
C244 C239 C240 C241 -0.2(15) . . . . ?
P11 C239 C240 C241 176.0(8) . . . . ?
C239 C240 C241 C242 -0.7(16) . . . . ?
C240 C241 C242 C243 1.8(17) . . . . ?
C241 C242 C243 C244 -2.0(18) . . . . ?
C242 C243 C244 C239 1.1(17) . . . . ?
C240 C239 C244 C243 0.0(15) . . . . ?
P11 C239 C244 C243 -176.5(9) . . . . ?
C232 P12 C245 C246 -43.7(13) . . . . ?
C251 P12 C245 C246 69.4(12) . . . . ?
C232 P12 C245 C250 143.8(12) . . . . ?
C251 P12 C245 C250 -103.1(14) . . . . ?
C250 C245 C246 C247 0.0 . . . . ?
P12 C245 C246 C247 -172(2) . . . . ?
C245 C246 C247 C248 0.0 . . . . ?
C246 C247 C248 C249 0.0 . . . . ?
C247 C248 C249 C250 0.0 . . . . ?
C248 C249 C250 C245 0.0 . . . . ?
C246 C245 C250 C249 0.0 . . . . ?
P12 C245 C250 C249 173(2) . . . . ?
C232 P12 C45B C46B 137.2(11) . . . . ?
C251 P12 C45B C46B -108.1(13) . . . . ?
C232 P12 C45B C50B -50.5(15) . . . . ?
C251 P12 C45B C50B 64.2(15) . . . . ?
C50B C45B C46B C47B 0.0 . . . . ?
P12 C45B C46B C47B 173(2) . . . . ?
C45B C46B C47B C48B 0.0 . . . . ?
C46B C47B C48B C49B 0.0 . . . . ?
C47B C48B C49B C50B 0.0 . . . . ?
C48B C49B C50B C45B 0.0 . . . . ?
C46B C45B C50B C49B 0.0 . . . . ?
P12 C45B C50B C49B -172(2) . . . . ?
C232 P12 C251 C252 60.7(9) . . . . ?
C245 P12 C251 C252 -47.9(12) . . . . ?
C45B P12 C251 C252 -50.0(13) . . . . ?
C232 P12 C251 C256 -123.4(7) . . . . ?
C245 P12 C251 C256 128.0(11) . . . . ?
C45B P12 C251 C256 126.0(11) . . . . ?
C256 C251 C252 C253 -1.7(15) . . . . ?
P12 C251 C252 C253 174.2(8) . . . . ?
C251 C252 C253 C254 1.7(18) . . . . ?
C252 C253 C254 C255 -1.0(17) . . . . ?
C253 C254 C255 C256 0.4(16) . . . . ?
C254 C255 C256 C251 -0.5(15) . . . . ?
C252 C251 C256 C255 1.1(14) . . . . ?
P12 C251 C256 C255 -175.3(7) . . . . ?
O24 S6 C258 F17 57.4(8) . . . . ?
O23 S6 C258 F17 -178.7(7) . . . . ?
O22 S6 C258 F17 -61.7(8) . . . . ?
O24 S6 C258 F16 -63.1(10) . . . . ?
O23 S6 C258 F16 60.9(10) . . . . ?
O22 S6 C258 F16 177.9(8) . . . . ?
O24 S6 C258 F18 177.8(7) . . . . ?
O23 S6 C258 F18 -58.2(8) . . . . ?
O22 S6 C258 F18 58.8(8) . . . . ?
N32 N31 C259 C260 -2.3(8) . . . . ?
W6 N31 C259 C260 164.1(6) . . . . ?
N32 N31 C259 C262 176.3(7) . . . . ?
W6 N31 C259 C262 -17.3(11) . . . . ?
N31 C259 C260 C261 2.7(9) . . . . ?
C262 C259 C260 C261 -175.8(7) . . . . ?
N31 C259 C260 C263 -178.6(8) . . . . ?
C262 C259 C260 C263 2.8(14) . . . . ?
N31 N32 C261 C260 0.8(8) . . . . ?
B6 N32 C261 C260 167.0(7) . . . . ?
N31 N32 C261 C264 -179.1(6) . . . . ?
B6 N32 C261 C264 -12.9(12) . . . . ?
C259 C260 C261 N32 -2.1(9) . . . . ?
C263 C260 C261 N32 179.2(8) . . . . ?
C259 C260 C261 C264 177.8(8) . . . . ?
C263 C260 C261 C264 -0.9(14) . . . . ?
N34 N33 C265 C266 1.5(9) . . . . ?
W6 N33 C265 C266 178.5(6) . . . . ?
N34 N33 C265 C268 -179.2(8) . . . . ?
W6 N33 C265 C268 -2.2(13) . . . . ?
N33 C265 C266 C267 -1.1(10) . . . . ?
C268 C265 C266 C267 179.6(8) . . . . ?
N33 C265 C266 C269 -179.8(8) . . . . ?
C268 C265 C266 C269 0.8(15) . . . . ?
N33 N34 C267 C266 0.7(9) . . . . ?
B6 N34 C267 C266 178.2(8) . . . . ?
N33 N34 C267 C270 178.9(7) . . . . ?
B6 N34 C267 C270 -3.6(13) . . . . ?
C265 C266 C267 N34 0.2(10) . . . . ?
C269 C266 C267 N34 179.0(9) . . . . ?
C265 C266 C267 C270 -177.9(8) . . . . ?
C269 C266 C267 C270 0.9(16) . . . . ?
N36 N35 C271 C272 -0.7(10) . . . . ?
W6 N35 C271 C272 -176.5(6) . . . . ?
N36 N35 C271 C274 -179.4(8) . . . . ?
W6 N35 C271 C274 4.9(14) . . . . ?
N35 C271 C272 C273 0.0(11) . . . . ?
C274 C271 C272 C273 178.6(9) . . . . ?
N35 C271 C272 C275 179.8(10) . . . . ?
C274 C271 C272 C275 -1.6(17) . . . . ?
N35 N36 C273 C272 -1.2(10) . . . . ?
B6 N36 C273 C272 -175.6(9) . . . . ?
N35 N36 C273 C276 178.8(8) . . . . ?
B6 N36 C273 C276 4.5(15) . . . . ?
C271 C272 C273 N36 0.7(10) . . . . ?
C275 C272 C273 N36 -179.1(9) . . . . ?
C271 C272 C273 C276 -179.3(10) . . . . ?
C275 C272 C273 C276 0.9(17) . . . . ?

loop_
_platon_squeeze_void_nr
_platon_squeeze_void_average_x
_platon_squeeze_void_average_y
_platon_squeeze_void_average_z
_platon_squeeze_void_volume
_platon_squeeze_void_count_electrons
_platon_squeeze_void_content
1 0.427 0.111 0.269 1256 405 ' '
2 -0.011 0.109 0.439 18 1 ' '
3 0.383 0.551 0.994 34 3 ' '
4 0.576 0.407 0.811 9 1 ' '
5 0.598 0.198 0.606 11 0 ' '
6 0.654 0.697 0.773 18 1 ' '
